data_4310402
loop_
_publ_author_name
'Matthew L. Kuhlman'
'Thomas B. Rauchfuss'

_publ_contact_author
; 
Scott R. Wilson 
University of Illinois 
School of Chemical Sciences, Box 59-1 
505 South Mathews Avenue 
Urbana, Illinois  61801 
USA 
;
_publ_contact_author_email srwilson@uiuc.edu
_publ_contact_author_fax '1  217 244 8068'
_publ_contact_author_phone '1  217 244 1708'
_publ_section_title
;
 Hybrid Cluster-Cages Formed via Cyanometalate Condensation:
 Cs@Co4Ru6S2(CN)12, Co4Ru9S6(CN)9, and Rh4Ru9S6(CN)9 Frameworks
;
_journal_name_full 'Inorganic Chemistry'
_journal_page_first 430
_journal_page_last 435
_journal_paper_doi 10.1021/ic034745s
_journal_volume 43
_journal_year 2004
_chemical_formula_moiety
; 
C82 H93 Co4 Cs N12 Ru6 S2, C82 H93 Co4 Cs N12 Ru6 S2, 4(F6 P), 
10(C2 H3 N) 
;
_chemical_formula_sum 'C92 H108 Co4 Cs F12 N17 P2 Ru6 S2'
_chemical_formula_weight 2781.06
_chemical_name_systematic
; 
? 
;
_space_group_IT_number 2
_symmetry_cell_setting triclinic
_symmetry_space_group_name_Hall '-P 1'
_symmetry_space_group_name_H-M 'P -1'
_atom_sites_solution_hydrogens geom
_atom_sites_solution_primary direct
_atom_sites_solution_secondary difmap
_audit_creation_method SHELXL-97
_audit_update_record
; 
2003-06-13    text and data added, mlk 
;
_cell_angle_alpha 111.742(6)
_cell_angle_beta 91.535(7)
_cell_angle_gamma 93.373(6)
_cell_formula_units_Z 4
_cell_length_a 15.586(4)
_cell_length_b 26.955(8)
_cell_length_c 28.378(8)
_cell_measurement_reflns_used 1024
_cell_measurement_temperature 193(2)
_cell_measurement_theta_max 16.3
_cell_measurement_theta_min 2.3
_cell_volume 11040(5)
_computing_cell_refinement 'SAINT V6.22 (Bruker, 2001)'
_computing_data_collection 'SMART V5.625 (Bruker, 2001)'
_computing_data_reduction 'SAINT V6.22 (Bruker, 2001)'
_computing_molecular_graphics 'SHELXTL V6.10 (Bruker, 2001)'
_computing_publication_material 'CIFTAB (Sheldrick, 2001)'
_computing_structure_refinement 'SHELXTL V6.10 (Bruker, 2001)'
_computing_structure_solution 'SHELXTL V6.10 (Bruker, 2001)'
_diffrn_ambient_temperature 193(2)
_diffrn_measured_fraction_theta_full 0.993
_diffrn_measured_fraction_theta_max 0.993
_diffrn_measurement_device 'Siemens Platform/CCD'
_diffrn_measurement_method 'profile data from \w scans'
_diffrn_radiation_monochromator graphite
_diffrn_radiation_source 'normal-focus sealed tube'
_diffrn_radiation_type MoK\a
_diffrn_radiation_wavelength 0.71073
_diffrn_radiation_wavelength_id p96paps
_diffrn_reflns_av_R_equivalents 0.1554
_diffrn_reflns_av_sigmaI/netI 0.3286
_diffrn_reflns_limit_h_max 12
_diffrn_reflns_limit_h_min -12
_diffrn_reflns_limit_k_max 21
_diffrn_reflns_limit_k_min -22
_diffrn_reflns_limit_l_max 23
_diffrn_reflns_limit_l_min -23
_diffrn_reflns_number 26627
_diffrn_reflns_theta_full 17.25
_diffrn_reflns_theta_max 17.25
_diffrn_reflns_theta_min 1.52
_diffrn_standards_decay_% 7.2
_diffrn_standards_interval_time 562
_diffrn_standards_number 85
_exptl_absorpt_coefficient_mu 1.841
_exptl_absorpt_correction_T_max 0.9646
_exptl_absorpt_correction_T_min 0.7666
_exptl_absorpt_correction_type integration
_exptl_absorpt_process_details '(Bruker, 2001)'
_exptl_crystal_colour red
_exptl_crystal_density_diffrn 1.673
_exptl_crystal_density_meas ?
_exptl_crystal_description platy
_exptl_crystal_F_000 5504
_exptl_crystal_id p96paps
_exptl_crystal_preparation
; 
The data crystal was mounted using oil (Parantone-N, Exxon) to a 
0.3 mm cryo-loop (Hampton Research) with the (??) scattering planes 
roughly normal to the spindle axis. 
;
_exptl_crystal_size_max 0.24
_exptl_crystal_size_mid 0.07
_exptl_crystal_size_min 0.02
_refine_diff_density_max 0.743
_refine_diff_density_min -0.748
_refine_diff_density_rms 0.142
_refine_ls_extinction_method none
_refine_ls_goodness_of_fit_ref 0.827
_refine_ls_hydrogen_treatment noref
_refine_ls_matrix_type full
_refine_ls_number_parameters 777
_refine_ls_number_reflns 13345
_refine_ls_number_restraints 894
_refine_ls_restrained_S_all 0.807
_refine_ls_R_factor_all 0.2138
_refine_ls_R_factor_gt 0.0821
_refine_ls_shift/su_max 0.047
_refine_ls_shift/su_mean 0.001
_refine_ls_structure_factor_coef Fsqd
_refine_ls_weighting_details 'calc w=1/[\s^2^(Fo^2^)+(0.0653P)^2^+0.0000P] where P=(Fo^2^+2Fc^2^)/3'
_refine_ls_weighting_scheme calc
_refine_ls_wR_factor_gt 0.1596
_refine_ls_wR_factor_ref 0.1944
_reflns_number_gt 4941
_reflns_number_total 13345
_reflns_threshold_expression >2sigma(I)
_cod_data_source_file ic034745ssi20030630_112819.cif
_cod_data_source_block p96paps
_cod_depositor_comments
;
The following automatic conversions were performed:
'_symmetry_cell_setting' value 'Triclinic' changed to 'triclinic'
according to '/home/saulius/struct/CIF-dictionaries/cif_core.dic'
dictionary named 'cif_core.dic' version 2.4.1 from 2010-06-29.

Automatic conversion script
Id: cif_fix_enum 1527 2010-12-29 10:47:43Z saulius 
;
_cod_original_cell_volume 11039(5)
_cod_original_sg_symbol_Hall '-P 1 '
_cod_original_sg_symbol_H-M 'P -1 '
_cod_database_code 4310402

loop_
_symmetry_equiv_pos_as_xyz
'x, y, z'
'-x, -y, -z'

loop_
_atom_site_label
_atom_site_type_symbol
_atom_site_fract_x
_atom_site_fract_y
_atom_site_fract_z
_atom_site_U_iso_or_equiv
_atom_site_adp_type
_atom_site_occupancy
_atom_site_symmetry_multiplicity
_atom_site_calc_flag
_atom_site_refinement_flags
_atom_site_disorder_assembly
_atom_site_disorder_group
C1 C 0.4519(12) 0.2244(9) 0.1364(7) 0.039(8) Uiso 1 1 d DU . .
C2 C 0.3285(14) 0.2838(6) 0.1843(8) 0.037(8) Uiso 1 1 d DU . .
C3 C 0.2956(13) 0.1851(10) 0.1330(8) 0.064(9) Uiso 1 1 d DU . .
C4 C 0.4394(12) 0.1651(10) -0.0411(7) 0.049(8) Uiso 1 1 d DU . .
C5 C 0.3213(14) 0.1909(6) -0.0939(8) 0.037(8) Uiso 1 1 d DU . .
C6 C 0.2840(12) 0.1263(9) -0.0437(7) 0.041(8) Uiso 1 1 d DU . .
C7 C 0.1205(11) 0.3301(8) 0.0960(6) 0.011(7) Uiso 1 1 d DU . .
C8 C 0.1131(12) 0.2977(9) -0.0065(7) 0.048(8) Uiso 1 1 d DU . .
C9 C 0.0852(17) 0.2282(7) 0.0394(9) 0.076(9) Uiso 1 1 d DU . .
C10 C 0.5051(14) 0.3388(6) 0.0545(8) 0.029(7) Uiso 1 1 d DU . .
C11 C 0.3916(12) 0.4013(10) 0.1047(7) 0.056(8) Uiso 1 1 d DU . .
C12 C 0.3852(12) 0.3655(9) 0.0049(7) 0.039(8) Uiso 1 1 d DU . .
N1 N 0.4938(13) 0.2238(8) 0.1022(7) 0.055(7) Uiso 1 1 d DU . .
N2 N 0.3052(12) 0.3251(6) 0.1857(6) 0.027(6) Uiso 1 1 d DU A .
N3 N 0.2463(12) 0.1622(8) 0.0984(7) 0.054(7) Uiso 1 1 d DU . .
N4 N 0.4892(12) 0.1879(8) -0.0066(7) 0.057(7) Uiso 1 1 d DU . .
N5 N 0.2936(12) 0.2302(7) -0.0954(7) 0.040(6) Uiso 1 1 d DU . .
N6 N 0.2328(12) 0.1221(8) -0.0161(7) 0.053(7) Uiso 1 1 d DU . .
N7 N 0.1673(11) 0.3553(7) 0.1315(6) 0.037(6) Uiso 1 1 d DU A .
N8 N 0.1584(12) 0.3001(7) -0.0378(6) 0.034(6) Uiso 1 1 d DU . .
N9 N 0.1072(16) 0.1883(8) 0.0423(8) 0.089(9) Uiso 1 1 d DU . .
N10 N 0.5251(12) 0.2980(6) 0.0562(6) 0.025(6) Uiso 1 1 d DU . .
N11 N 0.3431(12) 0.4005(8) 0.1353(7) 0.054(7) Uiso 1 1 d DU A .
N12 N 0.3333(12) 0.3399(8) -0.0269(7) 0.050(7) Uiso 1 1 d DU . .
C13 C 0.4122(12) 0.1642(6) 0.2081(5) 0.083(3) Uiso 1 1 d GU . .
H1 H 0.4328 0.1311 0.1873 0.099 Uiso 1 1 calc R . .
C14 C 0.3259(11) 0.1730(8) 0.2218(7) 0.083(3) Uiso 1 1 d GU . .
H2 H 0.2785 0.1468 0.2118 0.099 Uiso 1 1 calc R . .
C15 C 0.3227(13) 0.2279(9) 0.2532(7) 0.083(3) Uiso 1 1 d GU . .
H3 H 0.2728 0.2448 0.2678 0.099 Uiso 1 1 calc R . .
C16 C 0.4071(16) 0.2530(6) 0.2588(6) 0.083(3) Uiso 1 1 d GU . .
H4 H 0.4236 0.2897 0.2778 0.099 Uiso 1 1 calc R . .
C17 C 0.4624(11) 0.2136(8) 0.2309(7) 0.083(3) Uiso 1 1 d GU . .
H5 H 0.5224 0.2194 0.2281 0.099 Uiso 1 1 calc R . .
C18 C 0.3881(13) 0.0491(6) -0.1214(5) 0.083(3) Uiso 1 1 d GU . .
H6 H 0.3928 0.0284 -0.1008 0.099 Uiso 1 1 calc R . .
C19 C 0.4567(11) 0.0791(8) -0.1330(7) 0.083(3) Uiso 1 1 d GU . .
H7 H 0.5152 0.0820 -0.1215 0.099 Uiso 1 1 calc R . .
C20 C 0.4223(15) 0.1040(7) -0.1648(7) 0.083(3) Uiso 1 1 d GU . .
H8 H 0.4538 0.1265 -0.1783 0.099 Uiso 1 1 calc R . .
C21 C 0.3325(15) 0.0894(8) -0.1729(7) 0.083(3) Uiso 1 1 d GU . .
H9 H 0.2935 0.1003 -0.1928 0.099 Uiso 1 1 calc R . .
C22 C 0.3114(11) 0.0554(8) -0.1461(7) 0.083(3) Uiso 1 1 d GU . .
H10 H 0.2558 0.0397 -0.1449 0.099 Uiso 1 1 calc R . .
C23 C -0.0468(10) 0.3543(6) 0.0652(7) 0.083(3) Uiso 1 1 d GU . .
H11 H -0.0320 0.3916 0.0817 0.099 Uiso 1 1 calc R . .
C24 C -0.0554(12) 0.3256(8) 0.0118(7) 0.083(3) Uiso 1 1 d GU . .
H12 H -0.0474 0.3403 -0.0135 0.099 Uiso 1 1 calc R . .
C25 C -0.0781(13) 0.2710(7) 0.0031(7) 0.083(3) Uiso 1 1 d GU . .
H13 H -0.0880 0.2428 -0.0292 0.099 Uiso 1 1 calc R . .
C26 C -0.0835(12) 0.2659(7) 0.0510(8) 0.083(3) Uiso 1 1 d GU . .
H14 H -0.0976 0.2338 0.0564 0.099 Uiso 1 1 calc R . .
C27 C -0.0641(12) 0.3174(8) 0.0894(6) 0.083(3) Uiso 1 1 d GU . .
H15 H -0.0630 0.3257 0.1250 0.099 Uiso 1 1 calc R . .
C28 C 0.4989(12) 0.4821(7) 0.0956(6) 0.083(3) Uiso 1 1 d GU . .
H16 H 0.4791 0.5025 0.1279 0.099 Uiso 1 1 calc R . .
C29 C 0.5725(12) 0.4519(8) 0.0864(7) 0.083(3) Uiso 1 1 d GU . .
H17 H 0.6106 0.4485 0.1115 0.099 Uiso 1 1 calc R . .
C30 C 0.5792(13) 0.4276(8) 0.0330(8) 0.083(3) Uiso 1 1 d GU . .
H18 H 0.6226 0.4051 0.0162 0.099 Uiso 1 1 calc R . .
C31 C 0.5097(14) 0.4428(8) 0.0092(6) 0.083(3) Uiso 1 1 d GU . .
H19 H 0.4984 0.4323 -0.0264 0.099 Uiso 1 1 calc R . .
C32 C 0.4601(12) 0.4765(8) 0.0478(7) 0.083(3) Uiso 1 1 d GU . .
H20 H 0.4098 0.4925 0.0427 0.099 Uiso 1 1 calc R . .
C33 C 0.3093(13) 0.4686(8) 0.2526(7) 0.129(2) Uiso 0.662(14) 1 d PGU A 1
C34 C 0.2625(15) 0.4343(8) 0.2721(8) 0.129(2) Uiso 0.662(14) 1 d PGU A 1
C35 C 0.1747(14) 0.4306(9) 0.2556(9) 0.129(2) Uiso 0.662(14) 1 d PGU A 1
C36 C 0.1673(14) 0.4626(9) 0.2259(8) 0.129(2) Uiso 0.662(14) 1 d PGU A 1
C37 C 0.2505(15) 0.4861(8) 0.2240(8) 0.129(2) Uiso 0.662(14) 1 d PGU A 1
C38 C 0.4049(13) 0.4838(11) 0.2608(10) 0.138(2) Uiso 0.662(14) 1 d PGU A 1
H167 H 0.4158 0.5167 0.2910 0.207 Uiso 0.662(14) 1 calc PR A 1
H168 H 0.4265 0.4897 0.2311 0.207 Uiso 0.662(14) 1 calc PR A 1
H169 H 0.4344 0.4548 0.2657 0.207 Uiso 0.662(14) 1 calc PR A 1
C39 C 0.2995(19) 0.4066(11) 0.3047(10) 0.138(2) Uiso 0.662(14) 1 d PGU A 1
H170 H 0.2976 0.4297 0.3406 0.207 Uiso 0.662(14) 1 calc PR A 1
H171 H 0.3593 0.3995 0.2965 0.207 Uiso 0.662(14) 1 calc PR A 1
H172 H 0.2657 0.3727 0.2982 0.207 Uiso 0.662(14) 1 calc PR A 1
C40 C 0.1021(17) 0.3983(12) 0.2675(12) 0.138(2) Uiso 0.662(14) 1 d PGU A 1
H173 H 0.0757 0.4207 0.2985 0.207 Uiso 0.662(14) 1 calc PR A 1
H174 H 0.1246 0.3674 0.2727 0.207 Uiso 0.662(14) 1 calc PR A 1
H175 H 0.0588 0.3858 0.2392 0.207 Uiso 0.662(14) 1 calc PR A 1
C41 C 0.0854(16) 0.4703(13) 0.2006(12) 0.138(2) Uiso 0.662(14) 1 d PGU A 1
H176 H 0.0583 0.5013 0.2239 0.207 Uiso 0.662(14) 1 calc PR A 1
H177 H 0.0459 0.4382 0.1921 0.207 Uiso 0.662(14) 1 calc PR A 1
H178 H 0.0988 0.4764 0.1696 0.207 Uiso 0.662(14) 1 calc PR A 1
C42 C 0.273(2) 0.5232(11) 0.1965(11) 0.138(2) Uiso 0.662(14) 1 d PGU A 1
H179 H 0.2665 0.5603 0.2192 0.207 Uiso 0.662(14) 1 calc PR A 1
H180 H 0.2335 0.5140 0.1664 0.207 Uiso 0.662(14) 1 calc PR A 1
H181 H 0.3320 0.5193 0.1861 0.207 Uiso 0.662(14) 1 calc PR A 1
C185 C 0.297(3) 0.4449(16) 0.2664(14) 0.129(2) Uiso 0.338(14) 1 d PGU A 2
C186 C 0.214(3) 0.4204(17) 0.2664(15) 0.129(2) Uiso 0.338(14) 1 d PGU A 2
C187 C 0.156(3) 0.4388(19) 0.2381(17) 0.129(2) Uiso 0.338(14) 1 d PGU A 2
C188 C 0.203(3) 0.4747(19) 0.2206(16) 0.129(2) Uiso 0.338(14) 1 d PGU A 2
C189 C 0.290(3) 0.4785(17) 0.2381(15) 0.129(2) Uiso 0.338(14) 1 d PGU A 2
C190 C 0.378(3) 0.437(2) 0.2920(19) 0.138(2) Uiso 0.338(14) 1 d PGU A 2
H182 H 0.3849 0.4633 0.3268 0.207 Uiso 0.338(14) 1 calc PR A 2
H183 H 0.4279 0.4410 0.2731 0.207 Uiso 0.338(14) 1 calc PR A 2
H184 H 0.3745 0.4007 0.2928 0.207 Uiso 0.338(14) 1 calc PR A 2
C191 C 0.191(4) 0.382(2) 0.292(2) 0.138(2) Uiso 0.338(14) 1 d PGU A 2
H185 H 0.1743 0.4014 0.3266 0.207 Uiso 0.338(14) 1 calc PR A 2
H186 H 0.2410 0.3616 0.2933 0.207 Uiso 0.338(14) 1 calc PR A 2
H187 H 0.1430 0.3565 0.2727 0.207 Uiso 0.338(14) 1 calc PR A 2
C192 C 0.061(3) 0.423(3) 0.228(2) 0.138(2) Uiso 0.338(14) 1 d PGU A 2
H188 H 0.0290 0.4481 0.2552 0.207 Uiso 0.338(14) 1 calc PR A 2
H189 H 0.0490 0.3867 0.2279 0.207 Uiso 0.338(14) 1 calc PR A 2
H190 H 0.0418 0.4239 0.1954 0.207 Uiso 0.338(14) 1 calc PR A 2
C193 C 0.167(4) 0.504(3) 0.189(2) 0.138(2) Uiso 0.338(14) 1 d PGU A 2
H191 H 0.1478 0.5381 0.2114 0.207 Uiso 0.338(14) 1 calc PR A 2
H192 H 0.1182 0.4818 0.1673 0.207 Uiso 0.338(14) 1 calc PR A 2
H193 H 0.2117 0.5099 0.1678 0.207 Uiso 0.338(14) 1 calc PR A 2
C194 C 0.363(4) 0.512(2) 0.228(2) 0.138(2) Uiso 0.338(14) 1 d PGU A 2
H194 H 0.3676 0.5480 0.2552 0.207 Uiso 0.338(14) 1 calc PR A 2
H195 H 0.3524 0.5152 0.1954 0.207 Uiso 0.338(14) 1 calc PR A 2
H196 H 0.4174 0.4954 0.2282 0.207 Uiso 0.338(14) 1 calc PR A 2
C43 C 0.6990(8) 0.2339(5) 0.0145(5) 0.129(2) Uiso 1 1 d GU . .
C44 C 0.7087(8) 0.2683(5) 0.0664(5) 0.129(2) Uiso 1 1 d GU . .
C45 C 0.6996(9) 0.2362(6) 0.0962(5) 0.129(2) Uiso 1 1 d GU . .
C46 C 0.6842(9) 0.1820(6) 0.0626(5) 0.129(2) Uiso 1 1 d GU . .
C47 C 0.6838(8) 0.1806(5) 0.0121(5) 0.129(2) Uiso 1 1 d GU . .
C48 C 0.7038(11) 0.2511(7) -0.0304(5) 0.138(2) Uiso 1 1 d GU . .
H21 H 0.7626 0.2485 -0.0422 0.207 Uiso 1 1 calc R . .
H22 H 0.6884 0.2882 -0.0203 0.207 Uiso 1 1 calc R . .
H23 H 0.6638 0.2277 -0.0579 0.207 Uiso 1 1 calc R . .
C49 C 0.7258(13) 0.3284(5) 0.0865(6) 0.138(2) Uiso 1 1 d GU . .
H24 H 0.7880 0.3376 0.0901 0.207 Uiso 1 1 calc R . .
H25 H 0.7009 0.3441 0.1197 0.207 Uiso 1 1 calc R . .
H26 H 0.6995 0.3426 0.0628 0.207 Uiso 1 1 calc R . .
C50 C 0.7052(13) 0.2562(8) 0.1535(5) 0.138(2) Uiso 1 1 d GU . .
H27 H 0.7642 0.2544 0.1653 0.207 Uiso 1 1 calc R . .
H28 H 0.6657 0.2338 0.1649 0.207 Uiso 1 1 calc R . .
H29 H 0.6895 0.2933 0.1675 0.207 Uiso 1 1 calc R . .
C51 C 0.6706(13) 0.1342(7) 0.0780(7) 0.138(2) Uiso 1 1 d GU . .
H30 H 0.7258 0.1190 0.0791 0.207 Uiso 1 1 calc R . .
H31 H 0.6306 0.1071 0.0531 0.207 Uiso 1 1 calc R . .
H32 H 0.6466 0.1455 0.1116 0.207 Uiso 1 1 calc R . .
C52 C 0.6697(12) 0.1310(6) -0.0357(6) 0.138(2) Uiso 1 1 d GU . .
H33 H 0.7250 0.1158 -0.0458 0.207 Uiso 1 1 calc R . .
H34 H 0.6445 0.1406 -0.0629 0.207 Uiso 1 1 calc R . .
H35 H 0.6306 0.1046 -0.0294 0.207 Uiso 1 1 calc R . .
C53 C 0.0760(9) 0.0739(5) 0.0751(5) 0.129(2) Uiso 1 1 d GU . .
C54 C 0.1485(9) 0.0441(5) 0.0571(5) 0.129(2) Uiso 1 1 d GU . .
C55 C 0.1477(9) 0.0297(6) 0.0036(5) 0.129(2) Uiso 1 1 d GU . .
C56 C 0.0748(9) 0.0506(5) -0.0114(5) 0.129(2) Uiso 1 1 d GU . .
C57 C 0.0304(9) 0.0779(5) 0.0328(5) 0.129(2) Uiso 1 1 d GU . .
C58 C 0.0516(11) 0.0972(7) 0.1297(5) 0.138(2) Uiso 1 1 d GU . .
H36 H 0.0174 0.0700 0.1379 0.207 Uiso 1 1 calc R . .
H37 H 0.0176 0.1280 0.1347 0.207 Uiso 1 1 calc R . .
H38 H 0.1038 0.1087 0.1521 0.207 Uiso 1 1 calc R . .
C59 C 0.2147(11) 0.0302(8) 0.0891(6) 0.138(2) Uiso 1 1 d GU . .
H39 H 0.1963 -0.0041 0.0917 0.207 Uiso 1 1 calc R . .
H40 H 0.2204 0.0583 0.1232 0.207 Uiso 1 1 calc R . .
H41 H 0.2702 0.0273 0.0733 0.207 Uiso 1 1 calc R . .
C60 C 0.2130(12) -0.0022(8) -0.0312(6) 0.138(2) Uiso 1 1 d GU . .
H42 H 0.1970 -0.0406 -0.0410 0.207 Uiso 1 1 calc R . .
H43 H 0.2700 0.0065 -0.0135 0.207 Uiso 1 1 calc R . .
H44 H 0.2145 0.0067 -0.0617 0.207 Uiso 1 1 calc R . .
C61 C 0.0490(13) 0.0447(8) -0.0649(5) 0.138(2) Uiso 1 1 d GU . .
H45 H 0.0129 0.0113 -0.0815 0.207 Uiso 1 1 calc R . .
H46 H 0.1007 0.0440 -0.0840 0.207 Uiso 1 1 calc R . .
H47 H 0.0165 0.0751 -0.0640 0.207 Uiso 1 1 calc R . .
C62 C -0.0508(11) 0.1062(8) 0.0345(7) 0.138(2) Uiso 1 1 d GU . .
H48 H -0.1009 0.0815 0.0322 0.207 Uiso 1 1 calc R . .
H49 H -0.0540 0.1182 0.0059 0.207 Uiso 1 1 calc R . .
H50 H -0.0503 0.1372 0.0665 0.207 Uiso 1 1 calc R . .
C63 C 0.32871(8) 0.232038(16) -0.24273(4) 0.105(3) Uiso 1 1 d GDU . .
C64 C 0.3977(3) 0.26858(13) -0.2185(3) 0.105(3) Uiso 1 1 d GDU . .
H51 H 0.4427 0.2584 -0.2015 0.126 Uiso 1 1 calc R . .
C65 C 0.4007(3) 0.31998(13) -0.2191(3) 0.105(3) Uiso 1 1 d GDU . .
H52 H 0.4478 0.3450 -0.2025 0.126 Uiso 1 1 calc R . .
C66 C 0.33477(10) 0.33483(2) -0.24396(6) 0.105(3) Uiso 1 1 d GDU . .
C67 C 0.2658(3) 0.29829(14) -0.2682(3) 0.105(3) Uiso 1 1 d GDU . .
H53 H 0.2208 0.3084 -0.2852 0.126 Uiso 1 1 calc R . .
C68 C 0.2628(3) 0.24689(13) -0.2676(3) 0.105(3) Uiso 1 1 d GDU . .
H54 H 0.2157 0.2219 -0.2842 0.126 Uiso 1 1 calc R . .
C69 C 0.32706(9) 0.38851(3) -0.24865(3) 0.132(4) Uiso 1 1 d DU . .
H55 H 0.2655 0.3973 -0.2454 0.158 Uiso 1 1 calc R . .
C70 C 0.38237(16) 0.43267(5) -0.20583(4) 0.132(4) Uiso 1 1 d DU . .
H56 H 0.3626 0.4345 -0.1728 0.197 Uiso 1 1 calc R . .
H57 H 0.3767 0.4673 -0.2092 0.197 Uiso 1 1 calc R . .
H58 H 0.4428 0.4243 -0.2084 0.197 Uiso 1 1 calc R . .
C71 C 0.3562(2) 0.38787(7) -0.29959(5) 0.132(4) Uiso 1 1 d DU . .
H59 H 0.3206 0.3606 -0.3271 0.197 Uiso 1 1 calc R . .
H60 H 0.4166 0.3795 -0.3030 0.197 Uiso 1 1 calc R . .
H61 H 0.3501 0.4231 -0.3015 0.197 Uiso 1 1 calc R . .
C72 C 0.32726(15) 0.17667(3) -0.24134(10) 0.132(4) Uiso 1 1 d DU . .
H62 H 0.3558 0.1530 -0.2708 0.197 Uiso 1 1 calc R . .
H63 H 0.2675 0.1627 -0.2423 0.197 Uiso 1 1 calc R . .
H64 H 0.3575 0.1783 -0.2100 0.197 Uiso 1 1 calc R . .
C73 C 0.02129(5) 0.36953(4) -0.16384(3) 0.105(3) Uiso 1 1 d GDU . .
C74 C 0.02131(7) 0.38477(5) -0.11138(4) 0.105(3) Uiso 1 1 d GDU . .
H65 H -0.0169 0.3664 -0.0968 0.126 Uiso 1 1 calc R . .
C75 C 0.07730(10) 0.42693(5) -0.08023(3) 0.105(3) Uiso 1 1 d GDU . .
H66 H 0.0773 0.4373 -0.0444 0.126 Uiso 1 1 calc R . .
C76 C 0.13326(12) 0.45385(7) -0.10154(4) 0.105(3) Uiso 1 1 d GDU . .
C77 C 0.13324(11) 0.43861(7) -0.15401(5) 0.105(3) Uiso 1 1 d GDU . .
H67 H 0.1715 0.4570 -0.1686 0.126 Uiso 1 1 calc R . .
C78 C 0.07726(8) 0.39645(5) -0.18516(4) 0.105(3) Uiso 1 1 d GDU . .
H68 H 0.0772 0.3860 -0.2210 0.126 Uiso 1 1 calc R . .
C79 C 0.19976(8) 0.49940(3) -0.07401(4) 0.132(4) Uiso 1 1 d DU . .
H69 H 0.2541 0.4929 -0.0926 0.158 Uiso 1 1 calc R . .
C80 C 0.21861(14) 0.50217(5) -0.01931(5) 0.132(4) Uiso 1 1 d DU . .
H70 H 0.2360 0.4674 -0.0204 0.197 Uiso 1 1 calc R . .
H71 H 0.1667 0.5110 -0.0001 0.197 Uiso 1 1 calc R . .
H72 H 0.2651 0.5298 -0.0028 0.197 Uiso 1 1 calc R . .
C81 C 0.1696(2) 0.55296(5) -0.07143(9) 0.132(4) Uiso 1 1 d DU . .
H73 H 0.1600 0.5523 -0.1059 0.197 Uiso 1 1 calc R . .
H74 H 0.2137 0.5816 -0.0529 0.197 Uiso 1 1 calc R . .
H75 H 0.1158 0.5595 -0.0538 0.197 Uiso 1 1 calc R . .
C82 C -0.03993(12) 0.32355(9) -0.19658(6) 0.132(4) Uiso 1 1 d DU . .
H76 H -0.0942 0.3373 -0.2028 0.197 Uiso 1 1 calc R . .
H77 H -0.0511 0.2987 -0.1792 0.197 Uiso 1 1 calc R . .
H78 H -0.0144 0.3048 -0.2290 0.197 Uiso 1 1 calc R . .
Co1 Co 0.3678(3) 0.22115(17) 0.18263(15) 0.0658(15) Uani 1 1 d U . .
Co2 Co 0.3620(3) 0.12802(16) -0.09424(14) 0.0641(16) Uani 1 1 d U . .
Co3 Co 0.0412(3) 0.29346(18) 0.04272(15) 0.0655(16) Uani 1 1 d U . .
Co4 Co 0.4636(3) 0.40262(16) 0.05554(13) 0.0513(14) Uani 1 1 d U . .
Cs1 Cs 0.31038(12) 0.26061(8) 0.04999(7) 0.0464(6) Uani 1 1 d U . .
Ru1 Ru 0.25602(17) 0.39834(9) 0.19005(8) 0.0462(9) Uani 1 1 d U . .
Ru2 Ru 0.58353(16) 0.23011(11) 0.05137(9) 0.0622(10) Uani 1 1 d U . .
Ru3 Ru 0.1526(2) 0.11692(11) 0.03674(11) 0.0852(12) Uani 1 1 d U . .
Ru4 Ru 0.24582(16) 0.30400(10) -0.09098(9) 0.0517(9) Uani 1 1 d U . .
Ru5 Ru 0.27539(18) 0.30297(11) -0.18934(9) 0.0678(10) Uani 1 1 d U . .
Ru6 Ru 0.1520(2) 0.36408(13) -0.13471(11) 0.0967(11) Uani 1 1 d U . .
S1 S 0.2942(6) 0.3707(3) -0.1141(3) 0.067(2) Uani 1 1 d U . .
S2 S 0.1556(6) 0.2733(4) -0.1612(3) 0.077(2) Uani 1 1 d U . .
C83 C 0.8096(14) 0.2461(5) 0.3368(8) 0.025(7) Uiso 1 1 d DU . .
C84 C 0.7658(11) 0.3374(10) 0.3974(7) 0.043(8) Uiso 1 1 d DU . .
C85 C 0.9284(11) 0.3109(8) 0.3980(6) 0.015(7) Uiso 1 1 d DU . .
C86 C 0.8894(10) 0.1335(9) 0.4976(7) 0.021(7) Uiso 1 1 d DU B .
C87 C 0.8863(12) 0.1176(8) 0.3993(6) 0.020(7) Uiso 1 1 d DU B .
C88 C 1.0032(13) 0.1847(5) 0.4613(7) 0.010(7) Uiso 1 1 d DU B .
C89 C 0.8166(15) 0.2987(6) 0.6015(8) 0.041(8) Uiso 1 1 d DU . .
C90 C 0.7615(11) 0.3727(8) 0.5674(6) 0.010(7) Uiso 1 1 d DU . .
C91 C 0.9280(11) 0.3492(10) 0.5667(7) 0.039(8) Uiso 1 1 d DU . .
C92 C 0.6106(10) 0.1767(8) 0.4958(6) 0.007(6) Uiso 1 1 d DU . .
C93 C 0.6144(11) 0.1527(9) 0.3932(6) 0.025(7) Uiso 1 1 d DU . .
C94 C 0.5605(13) 0.2490(6) 0.4595(7) 0.016(7) Uiso 1 1 d DU . .
N83 N 0.7905(12) 0.1998(6) 0.3240(7) 0.040(6) Uiso 1 1 d DU . .
N84 N 0.7149(11) 0.3492(7) 0.4286(6) 0.021(6) Uiso 1 1 d DU . .
N85 N 0.9800(11) 0.3065(7) 0.4276(6) 0.021(6) Uiso 1 1 d DU . .
N86 N 0.8351(10) 0.1506(7) 0.5263(6) 0.015(6) Uiso 1 1 d DU . .
N87 N 0.8401(11) 0.1217(7) 0.3673(6) 0.026(6) Uiso 1 1 d DU . .
N88 N 1.0242(11) 0.2291(5) 0.4672(6) 0.016(5) Uiso 1 1 d DU . .
N89 N 0.7965(12) 0.2531(6) 0.5926(7) 0.032(6) Uiso 1 1 d DU . .
N90 N 0.7137(11) 0.3712(7) 0.5340(6) 0.018(6) Uiso 1 1 d DU . .
N91 N 0.9780(11) 0.3331(7) 0.5360(6) 0.032(6) Uiso 1 1 d DU . .
N92 N 0.6668(10) 0.1812(7) 0.5258(6) 0.019(6) Uiso 1 1 d DU . .
N93 N 0.6651(11) 0.1441(7) 0.3619(6) 0.023(6) Uiso 1 1 d DU . .
N94 N 0.5876(11) 0.2931(6) 0.4678(6) 0.024(6) Uiso 1 1 d DU . .
C95 C 0.8564(11) 0.3000(5) 0.2752(5) 0.053(2) Uiso 1 1 d GU . .
H79 H 0.8487 0.2655 0.2490 0.063 Uiso 1 1 calc R . .
C96 C 0.7910(9) 0.3357(7) 0.2945(6) 0.053(2) Uiso 1 1 d GU . .
H80 H 0.7319 0.3292 0.2835 0.063 Uiso 1 1 calc R . .
C97 C 0.8295(13) 0.3827(6) 0.3332(6) 0.053(2) Uiso 1 1 d GU . .
H81 H 0.8006 0.4132 0.3526 0.063 Uiso 1 1 calc R . .
C98 C 0.9186(12) 0.3761(6) 0.3378(6) 0.053(2) Uiso 1 1 d GU . .
H82 H 0.9599 0.4014 0.3608 0.063 Uiso 1 1 calc R . .
C99 C 0.9353(10) 0.3250(7) 0.3020(6) 0.053(2) Uiso 1 1 d GU . .
H83 H 0.9896 0.3102 0.2968 0.063 Uiso 1 1 calc R . .
C100 C 0.9713(16) 0.0334(10) 0.4449(10) 0.053(2) Uiso 0.64(3) 1 d PGU B 1
H197 H 0.9269 0.0116 0.4515 0.063 Uiso 0.64(3) 1 calc PR B 1
C101 C 1.0311(19) 0.0704(12) 0.4816(9) 0.053(2) Uiso 0.64(3) 1 d PGU B 1
H198 H 1.0337 0.0776 0.5170 0.063 Uiso 0.64(3) 1 calc PR B 1
C102 C 1.0864(18) 0.0947(12) 0.4560(13) 0.053(2) Uiso 0.64(3) 1 d PGU B 1
H199 H 1.1325 0.1210 0.4713 0.063 Uiso 0.64(3) 1 calc PR B 1
C103 C 1.061(2) 0.0727(15) 0.4035(12) 0.053(2) Uiso 0.64(3) 1 d PGU B 1
H200 H 1.0867 0.0817 0.3775 0.063 Uiso 0.64(3) 1 calc PR B 1
C104 C 0.990(2) 0.0348(13) 0.3966(9) 0.053(2) Uiso 0.64(3) 1 d PGU B 1
H201 H 0.9596 0.0141 0.3652 0.063 Uiso 0.64(3) 1 calc PR B 1
C195 C 1.003(4) 0.058(2) 0.4700(17) 0.053(2) Uiso 0.36(3) 1 d PGU B 2
H202 H 0.9793 0.0537 0.4987 0.063 Uiso 0.36(3) 1 calc PR B 2
C196 C 1.078(4) 0.091(2) 0.4707(19) 0.053(2) Uiso 0.36(3) 1 d PGU B 2
H203 H 1.1123 0.1132 0.5000 0.063 Uiso 0.36(3) 1 calc PR B 2
C197 C 1.092(4) 0.086(3) 0.420(2) 0.053(2) Uiso 0.36(3) 1 d PGU B 2
H204 H 1.1370 0.1044 0.4093 0.063 Uiso 0.36(3) 1 calc PR B 2
C198 C 1.026(4) 0.050(3) 0.3879(16) 0.053(2) Uiso 0.36(3) 1 d PGU B 2
H205 H 1.0192 0.0394 0.3520 0.063 Uiso 0.36(3) 1 calc PR B 2
C199 C 0.971(3) 0.033(2) 0.4188(19) 0.053(2) Uiso 0.36(3) 1 d PGU B 2
H206 H 0.9217 0.0081 0.4072 0.063 Uiso 0.36(3) 1 calc PR B 2
C105 C 0.9329(9) 0.4001(6) 0.6795(5) 0.053(2) Uiso 1 1 d GU . .
H84 H 0.9846 0.3851 0.6840 0.063 Uiso 1 1 calc R . .
C106 C 0.9249(11) 0.4399(6) 0.6584(6) 0.053(2) Uiso 1 1 d GU . .
H85 H 0.9704 0.4563 0.6464 0.063 Uiso 1 1 calc R . .
C107 C 0.8370(12) 0.4511(7) 0.6585(6) 0.053(2) Uiso 1 1 d GU . .
H86 H 0.8133 0.4762 0.6465 0.063 Uiso 1 1 calc R . .
C108 C 0.7906(9) 0.4181(8) 0.6796(6) 0.053(2) Uiso 1 1 d GU . .
H87 H 0.7305 0.4173 0.6843 0.063 Uiso 1 1 calc R . .
C109 C 0.8498(11) 0.3866(6) 0.6926(6) 0.053(2) Uiso 1 1 d GU . .
H88 H 0.8363 0.3609 0.7075 0.063 Uiso 1 1 calc R . .
C110 C 0.4016(9) 0.1933(5) 0.4467(6) 0.053(2) Uiso 1 1 d GU . .
H89 H 0.3802 0.2273 0.4530 0.063 Uiso 1 1 calc R . .
C111 C 0.4180(12) 0.1549(7) 0.3983(5) 0.053(2) Uiso 1 1 d GU . .
H90 H 0.4093 0.1588 0.3666 0.063 Uiso 1 1 calc R . .
C112 C 0.4494(12) 0.1098(6) 0.4056(7) 0.053(2) Uiso 1 1 d GU . .
H91 H 0.4656 0.0782 0.3797 0.063 Uiso 1 1 calc R . .
C113 C 0.4526(11) 0.1203(7) 0.4585(7) 0.053(2) Uiso 1 1 d GU . .
H92 H 0.4712 0.0969 0.4742 0.063 Uiso 1 1 calc R . .
C114 C 0.4230(12) 0.1719(7) 0.4839(5) 0.053(2) Uiso 1 1 d GU . .
H93 H 0.4184 0.1890 0.5195 0.063 Uiso 1 1 calc R . .
C115 C 1.2022(6) 0.2979(4) 0.5058(4) 0.069(2) Uiso 1 1 d GU . .
C116 C 1.1782(7) 0.3487(4) 0.5386(4) 0.069(2) Uiso 1 1 d GU . .
C117 C 1.1621(7) 0.3795(4) 0.5085(4) 0.069(2) Uiso 1 1 d GU . .
C118 C 1.1761(7) 0.3477(5) 0.4572(4) 0.069(2) Uiso 1 1 d GU . .
C119 C 1.2009(7) 0.2972(4) 0.4556(4) 0.069(2) Uiso 1 1 d GU . .
C120 C 1.2251(10) 0.2525(5) 0.5217(5) 0.081(2) Uiso 1 1 d GU . .
H94 H 1.2867 0.2564 0.5313 0.122 Uiso 1 1 calc R . .
H95 H 1.2115 0.2183 0.4934 0.122 Uiso 1 1 calc R . .
H96 H 1.1919 0.2533 0.5508 0.122 Uiso 1 1 calc R . .
C121 C 1.1711(11) 0.3669(6) 0.5953(4) 0.081(2) Uiso 1 1 d GU . .
H97 H 1.2264 0.3843 0.6125 0.122 Uiso 1 1 calc R . .
H98 H 1.1558 0.3358 0.6043 0.122 Uiso 1 1 calc R . .
H99 H 1.1265 0.3924 0.6060 0.122 Uiso 1 1 calc R . .
C122 C 1.1349(11) 0.4361(5) 0.5277(6) 0.081(2) Uiso 1 1 d GU . .
H100 H 1.1860 0.4614 0.5377 0.122 Uiso 1 1 calc R . .
H101 H 1.0997 0.4419 0.5571 0.122 Uiso 1 1 calc R . .
H102 H 1.1011 0.4418 0.5007 0.122 Uiso 1 1 calc R . .
C123 C 1.1664(11) 0.3645(6) 0.4123(5) 0.081(2) Uiso 1 1 d GU . .
H103 H 1.2208 0.3822 0.4081 0.122 Uiso 1 1 calc R . .
H104 H 1.1209 0.3894 0.4181 0.122 Uiso 1 1 calc R . .
H105 H 1.1511 0.3329 0.3815 0.122 Uiso 1 1 calc R . .
C124 C 1.2222(11) 0.2510(5) 0.4086(4) 0.081(2) Uiso 1 1 d GU . .
H106 H 1.2839 0.2538 0.4035 0.122 Uiso 1 1 calc R . .
H107 H 1.1896 0.2521 0.3790 0.122 Uiso 1 1 calc R . .
H108 H 1.2068 0.2172 0.4128 0.122 Uiso 1 1 calc R . .
C125 C 0.7481(7) 0.0318(4) 0.2686(3) 0.069(2) Uiso 1 1 d GU . .
C126 C 0.6682(7) 0.0494(4) 0.2582(4) 0.069(2) Uiso 1 1 d GU . .
C127 C 0.6847(8) 0.0847(4) 0.2321(4) 0.069(2) Uiso 1 1 d GU . .
C128 C 0.7748(8) 0.0888(4) 0.2264(4) 0.069(2) Uiso 1 1 d GU . .
C129 C 0.8139(7) 0.0561(4) 0.2489(4) 0.069(2) Uiso 1 1 d GU . .
C130 C 0.7607(9) -0.0061(5) 0.2957(5) 0.081(2) Uiso 1 1 d GU . .
H109 H 0.7559 -0.0431 0.2710 0.122 Uiso 1 1 calc R . .
H110 H 0.7166 -0.0019 0.3206 0.122 Uiso 1 1 calc R . .
H111 H 0.8178 0.0019 0.3132 0.122 Uiso 1 1 calc R . .
C131 C 0.5810(7) 0.0335(6) 0.2723(6) 0.081(2) Uiso 1 1 d GU . .
H112 H 0.5551 0.0019 0.2444 0.122 Uiso 1 1 calc R . .
H113 H 0.5438 0.0632 0.2788 0.122 Uiso 1 1 calc R . .
H114 H 0.5876 0.0252 0.3030 0.122 Uiso 1 1 calc R . .
C132 C 0.6182(9) 0.1128(6) 0.2137(6) 0.081(2) Uiso 1 1 d GU . .
H115 H 0.5972 0.0901 0.1791 0.122 Uiso 1 1 calc R . .
H116 H 0.6443 0.1469 0.2139 0.122 Uiso 1 1 calc R . .
H117 H 0.5700 0.1197 0.2362 0.122 Uiso 1 1 calc R . .
C133 C 0.8209(10) 0.1221(6) 0.2009(6) 0.081(2) Uiso 1 1 d GU . .
H118 H 0.8230 0.1009 0.1645 0.122 Uiso 1 1 calc R . .
H119 H 0.8796 0.1329 0.2160 0.122 Uiso 1 1 calc R . .
H120 H 0.7899 0.1541 0.2056 0.122 Uiso 1 1 calc R . .
C134 C 0.9089(7) 0.0486(6) 0.2516(6) 0.081(2) Uiso 1 1 d GU . .
H121 H 0.9231 0.0185 0.2213 0.122 Uiso 1 1 calc R . .
H122 H 0.9232 0.0410 0.2820 0.122 Uiso 1 1 calc R . .
H123 H 0.9420 0.0813 0.2532 0.122 Uiso 1 1 calc R . .
C135 C 0.5472(6) 0.4337(4) 0.5363(4) 0.069(2) Uiso 1 1 d GU . .
C136 C 0.6040(6) 0.4583(4) 0.5117(4) 0.069(2) Uiso 1 1 d GU . .
C137 C 0.5808(7) 0.4365(4) 0.4589(4) 0.069(2) Uiso 1 1 d GU . .
C138 C 0.5097(7) 0.3983(4) 0.4508(4) 0.069(2) Uiso 1 1 d GU . .
C139 C 0.4889(6) 0.3966(4) 0.4987(4) 0.069(2) Uiso 1 1 d GU . .
C140 C 0.5486(9) 0.4450(5) 0.5925(4) 0.081(2) Uiso 1 1 d GU . .
H124 H 0.5106 0.4734 0.6090 0.122 Uiso 1 1 calc R . .
H125 H 0.6075 0.4564 0.6072 0.122 Uiso 1 1 calc R . .
H126 H 0.5288 0.4124 0.5980 0.122 Uiso 1 1 calc R . .
C141 C 0.6763(8) 0.5004(5) 0.5373(5) 0.081(2) Uiso 1 1 d GU . .
H127 H 0.6549 0.5361 0.5467 0.122 Uiso 1 1 calc R . .
H128 H 0.7227 0.4968 0.5138 0.122 Uiso 1 1 calc R . .
H129 H 0.6984 0.4956 0.5678 0.122 Uiso 1 1 calc R . .
C142 C 0.6241(10) 0.4512(6) 0.4185(5) 0.081(2) Uiso 1 1 d GU . .
H130 H 0.5950 0.4801 0.4133 0.122 Uiso 1 1 calc R . .
H131 H 0.6209 0.4198 0.3866 0.122 Uiso 1 1 calc R . .
H132 H 0.6846 0.4631 0.4292 0.122 Uiso 1 1 calc R . .
C143 C 0.4641(10) 0.3653(6) 0.4003(4) 0.081(2) Uiso 1 1 d GU . .
H133 H 0.4167 0.3847 0.3938 0.122 Uiso 1 1 calc R . .
H134 H 0.4412 0.3310 0.4009 0.122 Uiso 1 1 calc R . .
H135 H 0.5048 0.3589 0.3733 0.122 Uiso 1 1 calc R . .
C144 C 0.4175(8) 0.3615(5) 0.5079(5) 0.081(2) Uiso 1 1 d GU . .
H136 H 0.3642 0.3801 0.5133 0.122 Uiso 1 1 calc R . .
H137 H 0.4330 0.3538 0.5380 0.122 Uiso 1 1 calc R . .
H138 H 0.4087 0.3279 0.4783 0.122 Uiso 1 1 calc R . .
C145 C 0.78512(5) 0.02227(5) 0.60420(4) 0.094(3) Uiso 1 1 d GDU . .
C146 C 0.85421(7) 0.04336(6) 0.58583(4) 0.094(3) Uiso 1 1 d GDU . .
H139 H 0.8614 0.0314 0.5503 0.112 Uiso 1 1 calc R . .
C147 C 0.91275(9) 0.08199(8) 0.61944(5) 0.094(3) Uiso 1 1 d GDU . .
H140 H 0.9600 0.0964 0.6069 0.112 Uiso 1 1 calc R . .
C148 C 0.90219(9) 0.09952(7) 0.67142(5) 0.094(3) Uiso 1 1 d GDU . .
C149 C 0.83309(8) 0.07843(6) 0.68979(4) 0.094(3) Uiso 1 1 d GDU . .
H141 H 0.8259 0.0904 0.7253 0.112 Uiso 1 1 calc R . .
C150 C 0.77456(6) 0.03981(6) 0.65618(4) 0.094(3) Uiso 1 1 d GDU . .
H142 H 0.7273 0.0254 0.6687 0.112 Uiso 1 1 calc R . .
C151 C 0.96456(6) 0.13583(4) 0.71361(5) 0.127(4) Uiso 1 1 d DU . .
H143 H 0.9343 0.1482 0.7462 0.152 Uiso 1 1 calc R . .
C152 C 1.04196(10) 0.10494(5) 0.71957(11) 0.127(4) Uiso 1 1 d DU . .
H144 H 1.0215 0.0743 0.7281 0.191 Uiso 1 1 calc R . .
H145 H 1.0821 0.1288 0.7468 0.191 Uiso 1 1 calc R . .
H146 H 1.0714 0.0921 0.6876 0.191 Uiso 1 1 calc R . .
C153 C 0.99800(14) 0.18458(6) 0.70293(11) 0.127(4) Uiso 1 1 d DU . .
H147 H 0.9497 0.2053 0.7005 0.191 Uiso 1 1 calc R . .
H148 H 1.0271 0.1729 0.6708 0.191 Uiso 1 1 calc R . .
H149 H 1.0387 0.2069 0.7306 0.191 Uiso 1 1 calc R . .
C154 C 0.72627(13) -0.02219(11) 0.56706(7) 0.127(4) Uiso 1 1 d DU . .
H150 H 0.7478 -0.0568 0.5633 0.191 Uiso 1 1 calc R . .
H151 H 0.7246 -0.0184 0.5340 0.191 Uiso 1 1 calc R . .
H152 H 0.6682 -0.0203 0.5797 0.191 Uiso 1 1 calc R . .
C155 C 0.5560(2) 0.13990(4) 0.70566(7) 0.094(3) Uiso 1 1 d GDU . .
C156 C 0.6000(4) 0.18748(7) 0.73735(15) 0.094(3) Uiso 1 1 d GDU . .
H153 H 0.6323 0.1886 0.7667 0.112 Uiso 1 1 calc R . .
C157 C 0.5967(3) 0.23339(6) 0.72617(14) 0.094(3) Uiso 1 1 d GDU . .
H154 H 0.6267 0.2659 0.7478 0.112 Uiso 1 1 calc R . .
C158 C 0.5494(3) 0.23171(5) 0.68330(9) 0.094(3) Uiso 1 1 d GDU . .
C159 C 0.5055(5) 0.18413(8) 0.65161(18) 0.094(3) Uiso 1 1 d GDU . .
H155 H 0.4731 0.1830 0.6223 0.112 Uiso 1 1 calc R . .
C160 C 0.5088(4) 0.13822(7) 0.66279(16) 0.094(3) Uiso 1 1 d GDU . .
H156 H 0.4787 0.1057 0.6411 0.112 Uiso 1 1 calc R . .
C161 C 0.53012(13) 0.27855(5) 0.66848(6) 0.127(4) Uiso 1 1 d DU . .
H157 H 0.4824 0.2975 0.6890 0.152 Uiso 1 1 calc R . .
C162 C 0.61064(16) 0.31821(10) 0.67948(13) 0.127(4) Uiso 1 1 d DU . .
H158 H 0.6284 0.3308 0.7156 0.191 Uiso 1 1 calc R . .
H159 H 0.5971 0.3488 0.6706 0.191 Uiso 1 1 calc R . .
H160 H 0.6575 0.3002 0.6591 0.191 Uiso 1 1 calc R . .
C163 C 0.5028(3) 0.26017(11) 0.61241(9) 0.127(4) Uiso 1 1 d DU . .
H161 H 0.4515 0.2352 0.6050 0.191 Uiso 1 1 calc R . .
H162 H 0.5496 0.2422 0.5919 0.191 Uiso 1 1 calc R . .
H163 H 0.4898 0.2913 0.6042 0.191 Uiso 1 1 calc R . .
C164 C 0.5646(4) 0.09019(7) 0.71734(16) 0.127(4) Uiso 1 1 d DU . .
H164 H 0.5194 0.0874 0.7397 0.191 Uiso 1 1 calc R . .
H165 H 0.6211 0.0923 0.7342 0.191 Uiso 1 1 calc R . .
H166 H 0.5589 0.0586 0.6857 0.191 Uiso 1 1 calc R . .
Co5 Co 0.8473(2) 0.31542(14) 0.35077(13) 0.0383(13) Uani 1 1 d U . .
Co6 Co 0.9646(2) 0.11224(13) 0.44588(12) 0.0303(12) Uani 1 1 d U . .
Co7 Co 0.8483(2) 0.37025(14) 0.61491(13) 0.0391(13) Uani 1 1 d U . .
Co8 Co 0.5317(2) 0.17615(15) 0.44454(14) 0.0435(13) Uani 1 1 d U . .
Cs2 Cs 0.79783(12) 0.24605(7) 0.46218(6) 0.0372(6) Uani 1 1 d U . .
Ru7 Ru 1.07362(14) 0.30678(9) 0.48184(8) 0.0351(8) Uani 1 1 d U . .
Ru8 Ru 0.75279(16) 0.11664(9) 0.30808(8) 0.0409(9) Uani 1 1 d U . .
Ru9 Ru 0.61908(15) 0.37458(9) 0.48463(9) 0.0404(9) Uani 1 1 d U . .
Ru10 Ru 0.74673(15) 0.17642(9) 0.58210(8) 0.0368(8) Uani 1 1 d U . .
Ru11 Ru 0.78123(17) 0.10769(10) 0.63035(9) 0.0501(9) Uani 1 1 d U . .
Ru12 Ru 0.63886(17) 0.16655(11) 0.65666(9) 0.0656(9) Uani 1 1 d U . .
S3 S 0.6649(5) 0.1046(3) 0.5810(3) 0.052(2) Uani 1 1 d U . .
S4 S 0.7781(5) 0.1970(3) 0.6641(3) 0.055(2) Uani 1 1 d U . .
P1 P 1.2375(5) 0.0760(3) 0.2867(3) 0.100(4) Uiso 1 1 d GDU . .
F1 F 1.3351(6) 0.0950(6) 0.2858(5) 0.145(8) Uiso 1 1 d GDU . .
F2 F 1.1399(6) 0.0570(6) 0.2876(6) 0.238(13) Uiso 1 1 d GDU . .
F3 F 1.2514(10) 0.0844(6) 0.3446(3) 0.165(9) Uiso 1 1 d GDU . .
F4 F 1.2236(9) 0.0676(6) 0.2288(3) 0.157(9) Uiso 1 1 d GDU . .
F5 F 1.2625(10) 0.0162(3) 0.2709(5) 0.191(11) Uiso 1 1 d GDU . .
F6 F 1.2126(10) 0.1358(4) 0.3026(5) 0.222(12) Uiso 1 1 d GDU . .
P2 P 1.2442(8) 0.1201(5) 0.5886(4) 0.101(4) Uiso 0.568(12) 1 d PGU C 1
F7 F 1.2635(14) 0.1031(8) 0.6352(6) 0.106(4) Uiso 0.568(12) 1 d PGU C 1
F8 F 1.2249(14) 0.1371(9) 0.5420(6) 0.129(7) Uiso 0.568(12) 1 d PGU C 1
F9 F 1.2990(13) 0.1750(6) 0.6166(8) 0.127(7) Uiso 0.568(12) 1 d PGU C 1
F10 F 1.1893(13) 0.0652(6) 0.5606(7) 0.104(6) Uiso 0.568(12) 1 d PGU C 1
F11 F 1.1607(11) 0.1465(8) 0.6140(8) 0.112(5) Uiso 0.568(12) 1 d PGU C 1
F12 F 1.3276(11) 0.0937(8) 0.5632(7) 0.116(7) Uiso 0.568(12) 1 d PGU C 1
P5 P 1.2170(11) 0.1025(7) 0.5894(6) 0.093(5) Uiso 0.432(12) 1 d PGU C 2
F25 F 1.1928(19) 0.0474(8) 0.5440(8) 0.107(8) Uiso 0.432(12) 1 d PGU C 2
F26 F 1.2412(19) 0.1576(8) 0.6347(8) 0.115(5) Uiso 0.432(12) 1 d PGU C 2
F27 F 1.3135(12) 0.0877(11) 0.5898(11) 0.113(5) Uiso 0.432(12) 1 d PGU C 2
F28 F 1.1204(12) 0.1173(12) 0.5889(11) 0.115(8) Uiso 0.432(12) 1 d PGU C 2
F29 F 1.1962(19) 0.0752(11) 0.6287(9) 0.110(8) Uiso 0.432(12) 1 d PGU C 2
F30 F 1.2378(19) 0.1299(11) 0.5500(9) 0.120(6) Uiso 0.432(12) 1 d PGU C 2
P3 P 0.6399(6) 0.3780(3) -0.1362(3) 0.144(5) Uiso 1 1 d GU . .
F13 F 0.6040(11) 0.3176(4) -0.1635(6) 0.215(12) Uiso 1 1 d GU . .
F14 F 0.6757(11) 0.4383(4) -0.1088(6) 0.234(13) Uiso 1 1 d GU . .
F15 F 0.5997(11) 0.3916(7) -0.1813(5) 0.237(13) Uiso 1 1 d GU . .
F16 F 0.6800(10) 0.3643(7) -0.0911(5) 0.168(10) Uiso 1 1 d GU . .
F17 F 0.7262(8) 0.3647(7) -0.1648(6) 0.225(12) Uiso 1 1 d GU . .
F18 F 0.5536(8) 0.3912(7) -0.1075(6) 0.218(12) Uiso 1 1 d GU . .
P4 P 0.8042(14) 0.4637(8) 0.2369(8) 0.212(5) Uiso 0.50(2) 1 d PGU D 1
F19 F 0.823(3) 0.4027(9) 0.2192(14) 0.216(6) Uiso 0.50(2) 1 d PGU D 1
F20 F 0.786(3) 0.5248(9) 0.2546(13) 0.216(5) Uiso 0.50(2) 1 d PGU D 1
F21 F 0.8848(19) 0.4744(17) 0.2085(14) 0.215(5) Uiso 0.50(2) 1 d PGU D 1
F22 F 0.7235(18) 0.4530(17) 0.2653(14) 0.222(6) Uiso 0.50(2) 1 d PGU D 1
F23 F 0.863(2) 0.4765(14) 0.2867(10) 0.198(6) Uiso 0.50(2) 1 d PGU D 1
F24 F 0.745(2) 0.4509(14) 0.1871(10) 0.213(9) Uiso 0.50(2) 1 d PGU D 1
P6 P 0.8100(14) 0.4668(9) 0.2397(8) 0.208(5) Uiso 0.50(2) 1 d PGU D 2
F31 F 0.867(2) 0.4381(16) 0.1936(11) 0.213(5) Uiso 0.50(2) 1 d PGU D 2
F32 F 0.753(2) 0.4955(17) 0.2859(11) 0.219(7) Uiso 0.50(2) 1 d PGU D 2
F33 F 0.855(3) 0.5229(11) 0.2451(15) 0.216(7) Uiso 0.50(2) 1 d PGU D 2
F34 F 0.765(3) 0.4107(12) 0.2344(15) 0.218(6) Uiso 0.50(2) 1 d PGU D 2
F35 F 0.881(2) 0.4613(16) 0.2777(12) 0.195(9) Uiso 0.50(2) 1 d PGU D 2
F36 F 0.739(2) 0.4723(16) 0.2017(12) 0.214(7) Uiso 0.50(2) 1 d PGU D 2
C165 C 0.7064(17) 0.0447(9) 0.4333(8) 0.126(8) Uiso 1 1 d GU . .
H207 H 0.7434 0.0153 0.4290 0.189 Uiso 1 1 d G . .
H208 H 0.7095 0.0690 0.4690 0.189 Uiso 1 1 d G . .
H209 H 0.7258 0.0645 0.4122 0.189 Uiso 1 1 d G . .
C166 C 0.6201(17) 0.0235(8) 0.4182(7) 0.140(7) Uiso 1 1 d GU . .
N166 N 0.5508(17) 0.0065(11) 0.4061(9) 0.153(8) Uiso 1 1 d GU . .
C167 C 0.5149(15) 0.2801(9) 0.9205(8) 0.099(8) Uiso 1 1 d GU . .
H210 H 0.5547 0.3110 0.9241 0.148 Uiso 1 1 d G . .
H211 H 0.5174 0.2731 0.9520 0.148 Uiso 1 1 d G . .
H212 H 0.4562 0.2878 0.9136 0.148 Uiso 1 1 d G . .
C168 C 0.5388(12) 0.2345(9) 0.8796(7) 0.107(7) Uiso 1 1 d GU . .
N168 N 0.5579(17) 0.1979(10) 0.8468(8) 0.126(8) Uiso 1 1 d GU . .
C169 C 0.0839(14) 0.2315(9) 0.2830(8) 0.091(7) Uiso 1 1 d GU . .
H213 H 0.0624 0.2160 0.2474 0.136 Uiso 1 1 d G . .
H214 H 0.1467 0.2309 0.2848 0.136 Uiso 1 1 d G . .
H215 H 0.0681 0.2685 0.2982 0.136 Uiso 1 1 d G . .
C170 C 0.0470(12) 0.2010(8) 0.3099(7) 0.107(7) Uiso 1 1 d GU . .
N170 N 0.0174(16) 0.1766(10) 0.3314(9) 0.120(8) Uiso 1 1 d GU . .
C171 C 0.5456(16) 0.3738(9) 0.1932(9) 0.112(8) Uiso 1 1 d GU . .
H216 H 0.5700 0.3479 0.1633 0.168 Uiso 1 1 d G . .
H217 H 0.5741 0.4094 0.2007 0.168 Uiso 1 1 d G . .
H218 H 0.4838 0.3745 0.1863 0.168 Uiso 1 1 d G . .
C172 C 0.5583(12) 0.3584(7) 0.2355(8) 0.119(7) Uiso 1 1 d GU . .
N172 N 0.5686(18) 0.3461(10) 0.2694(9) 0.133(8) Uiso 1 1 d GU . .
C173 C 0.0241(13) 0.2313(7) 0.5940(7) 0.057(7) Uiso 1 1 d GU . .
H219 H 0.0772 0.2159 0.5794 0.086 Uiso 1 1 d G . .
H220 H -0.0027 0.2476 0.5722 0.086 Uiso 1 1 d G . .
H221 H -0.0158 0.2031 0.5966 0.086 Uiso 1 1 d G . .
C174 C 0.0437(10) 0.2711(7) 0.6432(7) 0.067(6) Uiso 1 1 d GU . .
N174 N 0.0594(14) 0.3030(8) 0.6826(7) 0.077(7) Uiso 1 1 d GU . .
C175 C 0.8963(14) 0.4358(8) 0.4976(7) 0.084(7) Uiso 1 1 d GU . .
H222 H 0.8333 0.4304 0.4949 0.126 Uiso 1 1 d G . .
H223 H 0.9209 0.4031 0.4973 0.126 Uiso 1 1 d G . .
H224 H 0.9164 0.4442 0.4688 0.126 Uiso 1 1 d G . .
C176 C 0.9227(10) 0.4788(7) 0.5437(7) 0.078(6) Uiso 1 1 d GU . .
N176 N 0.9439(14) 0.5134(8) 0.5807(7) 0.081(7) Uiso 1 1 d GU . .
C177 C 0.0698(19) 0.1757(11) 0.9043(10) 0.172(9) Uiso 1 1 d GU . .
H225 H 0.0722 0.1685 0.9357 0.259 Uiso 1 1 d G . .
H226 H 0.0107 0.1824 0.8969 0.259 Uiso 1 1 d G . .
H227 H 0.1083 0.2073 0.9084 0.259 Uiso 1 1 d G . .
C178 C 0.0960(15) 0.1308(10) 0.8636(9) 0.177(7) Uiso 1 1 d GU . .
N178 N 0.117(2) 0.0947(12) 0.8309(10) 0.184(9) Uiso 1 1 d GU . .
C179 C 0.211(2) 0.4426(12) 0.0601(11) 0.213(9) Uiso 1 1 d GU . .
H228 H 0.2354 0.4673 0.0933 0.319 Uiso 1 1 d G . .
H229 H 0.2416 0.4497 0.0332 0.319 Uiso 1 1 d G . .
H230 H 0.2178 0.4057 0.0570 0.319 Uiso 1 1 d G . .
C180 C 0.122(2) 0.4503(9) 0.0554(8) 0.217(8) Uiso 1 1 d GU . .
N180 N 0.051(2) 0.4564(14) 0.0516(13) 0.223(9) Uiso 1 1 d GU . .
C181 C 0.1022(16) 0.2505(9) 0.1736(8) 0.110(8) Uiso 1 1 d GU . .
H231 H 0.1263 0.2280 0.1418 0.165 Uiso 1 1 d G . .
H232 H 0.1219 0.2396 0.2012 0.165 Uiso 1 1 d G . .
H233 H 0.1216 0.2881 0.1815 0.165 Uiso 1 1 d G . .
C182 C 0.0110(16) 0.2442(7) 0.1683(6) 0.122(7) Uiso 1 1 d GU . .
N182 N -0.0623(16) 0.2393(10) 0.1640(9) 0.128(8) Uiso 1 1 d GU . .
C183 C 0.4318(19) 0.0868(11) 0.0329(10) 0.173(9) Uiso 1 1 d GU . .
H234 H 0.3689 0.0824 0.0283 0.260 Uiso 1 1 d G . .
H235 H 0.4570 0.0778 -0.0002 0.260 Uiso 1 1 d G . .
H236 H 0.4497 0.1240 0.0544 0.260 Uiso 1 1 d G . .
C184 C 0.4605(15) 0.0522(10) 0.0566(8) 0.184(8) Uiso 1 1 d GU . .
N184 N 0.483(2) 0.0244(12) 0.0756(11) 0.198(9) Uiso 1 1 d GU . .

loop_
_atom_site_aniso_label
_atom_site_aniso_U_11
_atom_site_aniso_U_22
_atom_site_aniso_U_33
_atom_site_aniso_U_23
_atom_site_aniso_U_13
_atom_site_aniso_U_12
Co1 0.075(4) 0.059(3) 0.075(3) 0.037(3) 0.008(3) 0.009(3)
Co2 0.086(4) 0.046(3) 0.049(3) 0.003(2) 0.005(3) 0.012(3)
Co3 0.028(3) 0.096(4) 0.070(3) 0.026(3) 0.014(3) 0.006(3)
Co4 0.062(3) 0.049(3) 0.040(3) 0.015(2) 0.019(2) -0.014(2)
Cs1 0.0407(13) 0.0383(13) 0.0583(12) 0.0156(11) 0.0118(11) 0.0011(11)
Ru1 0.062(2) 0.0349(18) 0.0383(16) 0.0084(14) 0.0214(15) 0.0019(16)
Ru2 0.0373(19) 0.086(2) 0.0608(19) 0.0223(18) 0.0065(16) 0.0216(18)
Ru3 0.105(3) 0.048(2) 0.092(2) 0.0187(19) 0.023(2) -0.0298(19)
Ru4 0.051(2) 0.0582(19) 0.0451(15) 0.0172(15) 0.0124(14) 0.0095(16)
Ru5 0.070(2) 0.081(2) 0.0488(16) 0.0186(16) 0.0079(15) 0.0086(18)
Ru6 0.092(2) 0.128(2) 0.095(2) 0.0626(19) 0.0315(18) 0.054(2)
S1 0.097(4) 0.058(4) 0.051(5) 0.023(3) 0.014(5) 0.017(4)
S2 0.067(5) 0.114(4) 0.053(5) 0.034(5) 0.008(3) 0.005(4)
Co5 0.034(3) 0.035(3) 0.053(3) 0.025(2) 0.004(2) 0.000(2)
Co6 0.038(3) 0.027(2) 0.035(2) 0.020(2) 0.013(2) 0.015(2)
Co7 0.045(3) 0.023(3) 0.047(2) 0.009(2) 0.009(2) 0.000(2)
Co8 0.035(3) 0.030(3) 0.065(3) 0.017(2) 0.005(2) 0.001(2)
Cs2 0.0391(13) 0.0270(12) 0.0476(12) 0.0153(10) 0.0094(10) 0.0055(10)
Ru7 0.0191(16) 0.0410(18) 0.0516(16) 0.0249(15) 0.0049(14) -0.0009(14)
Ru8 0.0485(19) 0.0349(18) 0.0338(16) 0.0057(14) -0.0036(14) 0.0105(16)
Ru9 0.0317(18) 0.0248(17) 0.0628(18) 0.0130(15) 0.0060(15) 0.0079(14)
Ru10 0.0412(19) 0.0274(16) 0.0420(15) 0.0122(13) 0.0159(13) 0.0022(14)
Ru11 0.063(2) 0.0388(17) 0.0565(17) 0.0248(14) 0.0170(15) 0.0100(16)
Ru12 0.074(2) 0.062(2) 0.0767(18) 0.0389(16) 0.0450(16) 0.0226(17)
S3 0.054(5) 0.049(4) 0.064(4) 0.034(3) 0.015(3) -0.008(4)
S4 0.078(4) 0.041(4) 0.047(4) 0.016(4) 0.014(4) 0.011(4)

loop_
_atom_type_symbol
_atom_type_description
_atom_type_scat_dispersion_real
_atom_type_scat_dispersion_imag
_atom_type_scat_source
C C 0.0033 0.0016 'International Tables Vol C Tables 4.2.6.8 and 6.1.1.4'
H H 0.0000 0.0000 'International Tables Vol C Tables 4.2.6.8 and 6.1.1.4'
N N 0.0061 0.0033 'International Tables Vol C Tables 4.2.6.8 and 6.1.1.4'
F F 0.0171 0.0103 'International Tables Vol C Tables 4.2.6.8 and 6.1.1.4'
P P 0.1023 0.0942 'International Tables Vol C Tables 4.2.6.8 and 6.1.1.4'
S S 0.1246 0.1234 'International Tables Vol C Tables 4.2.6.8 and 6.1.1.4'
Co Co 0.3494 0.9721 'International Tables Vol C Tables 4.2.6.8 and 6.1.1.4'
Ru Ru -1.2594 0.8363 'International Tables Vol C Tables 4.2.6.8 and 6.1.1.4'
Cs Cs -0.3680 2.1192 'International Tables Vol C Tables 4.2.6.8 and 6.1.1.4'

loop_
_exptl_crystal_face_index_h
_exptl_crystal_face_index_k
_exptl_crystal_face_index_l
_exptl_crystal_face_perp_dist
0.00 -1.00 1.00 0.0100
0.00 1.00 -1.00 0.0100
0.00 1.00 1.00 0.0350
0.00 -1.00 -1.00 0.0350
-1.00 0.00 0.00 0.1200
1.00 0.00 0.00 0.1200

loop_
_geom_angle_atom_site_label_1
_geom_angle_atom_site_label_2
_geom_angle_atom_site_label_3
_geom_angle
_geom_angle_site_symmetry_1
_geom_angle_site_symmetry_3
_geom_angle_publ_flag
N1 C1 Co1 169.8(19) . . ?
N1 C1 Cs1 74.0(15) . . ?
Co1 C1 Cs1 97.5(7) . . ?
N2 C2 Co1 178(2) . . ?
N2 C2 Cs1 79.1(14) . . ?
Co1 C2 Cs1 101.1(7) . . ?
N3 C3 Co1 177(3) . . ?
N3 C3 Cs1 74.6(17) . . ?
Co1 C3 Cs1 102.7(11) . . ?
N4 C4 Co2 178(2) . . ?
N4 C4 Cs1 76.8(15) . . ?
Co2 C4 Cs1 103.7(8) . . ?
N5 C5 Co2 178(2) . . ?
N5 C5 Cs1 84.6(14) . . ?
Co2 C5 Cs1 97.4(8) . . ?
N6 C6 Co2 175(2) . . ?
N6 C6 Cs1 81.3(15) . . ?
Co2 C6 Cs1 103.4(8) . . ?
N7 C7 Co3 176.1(18) . . ?
N7 C7 Cs1 83.2(13) . . ?
Co3 C7 Cs1 100.7(7) . . ?
N8 C8 Co3 180(3) . . ?
N8 C8 Cs1 84.9(15) . . ?
Co3 C8 Cs1 95.1(8) . . ?
N9 C9 Co3 172(3) . . ?
N9 C9 Cs1 82.1(19) . . ?
Co3 C9 Cs1 102.0(9) . . ?
N10 C10 Co4 174(2) . . ?
N10 C10 Cs1 73.4(14) . . ?
Co4 C10 Cs1 101.6(8) . . ?
N11 C11 Co4 178(2) . . ?
N11 C11 Cs1 80.2(16) . . ?
Co4 C11 Cs1 99.3(8) . . ?
N12 C12 Co4 177(2) . . ?
N12 C12 Cs1 77.4(16) . . ?
Co4 C12 Cs1 99.7(9) . . ?
C1 N1 Ru2 170.3(19) . . ?
C1 N1 Cs1 87.4(15) . . ?
Ru2 N1 Cs1 99.2(7) . . ?
C2 N2 Ru1 176.4(19) . . ?
C2 N2 Cs1 82.1(14) . . ?
Ru1 N2 Cs1 99.4(6) . . ?
C3 N3 Ru3 177(2) . . ?
C3 N3 Cs1 86.6(18) . . ?
Ru3 N3 Cs1 96.8(7) . . ?
C4 N4 Ru2 176(2) . . ?
C4 N4 Cs1 84.4(15) . . ?
Ru2 N4 Cs1 97.8(6) . . ?
C5 N5 Ru4 174.9(17) . . ?
C6 N6 Ru3 174.8(19) . . ?
C6 N6 Cs1 80.2(15) . . ?
Ru3 N6 Cs1 97.1(6) . . ?
C7 N7 Ru1 176.0(17) . . ?
C7 N7 Cs1 78.1(13) . . ?
Ru1 N7 Cs1 98.5(6) . . ?
C8 N8 Ru4 176.5(19) . . ?
C9 N9 Ru3 171(2) . . ?
C9 N9 Cs1 78.9(19) . . ?
Ru3 N9 Cs1 97.8(8) . . ?
C10 N10 Ru2 167.3(19) . . ?
C10 N10 Cs1 87.3(15) . . ?
Ru2 N10 Cs1 103.7(6) . . ?
C11 N11 Ru1 179(2) . . ?
C11 N11 Cs1 81.3(16) . . ?
Ru1 N11 Cs1 98.2(7) . . ?
C12 N12 Ru4 169(2) . . ?
C12 N12 Cs1 83.9(17) . . ?
Ru4 N12 Cs1 106.8(7) . . ?
C14 C13 C17 108.0 . . ?
C14 C13 Co1 70.8(7) . . ?
C17 C13 Co1 69.4(7) . . ?
C14 C13 H1 126.0 . . ?
C17 C13 H1 126.0 . . ?
Co1 C13 H1 125.4 . . ?
C15 C14 C13 108.0 . . ?
C15 C14 Co1 70.1(6) . . ?
C13 C14 Co1 69.3(7) . . ?
C15 C14 H2 126.0 . . ?
C13 C14 H2 126.0 . . ?
Co1 C14 H2 126.2 . . ?
C16 C15 C14 108.0 . . ?
C16 C15 Co1 69.3(7) . . ?
C14 C15 Co1 70.1(6) . . ?
C16 C15 H3 126.0 . . ?
C14 C15 H3 126.0 . . ?
Co1 C15 H3 126.2 . . ?
C17 C16 C15 108.0 . . ?
C17 C16 Co1 69.4(6) . . ?
C15 C16 Co1 70.8(7) . . ?
C17 C16 H4 126.0 . . ?
C15 C16 H4 126.0 . . ?
Co1 C16 H4 125.4 . . ?
C16 C17 C13 108.0 . . ?
C16 C17 Co1 70.3(6) . . ?
C13 C17 Co1 70.3(6) . . ?
C16 C17 H5 126.0 . . ?
C13 C17 H5 126.0 . . ?
Co1 C17 H5 125.0 . . ?
C19 C18 C22 108.0 . . ?
C19 C18 Co2 71.5(7) . . ?
C22 C18 Co2 70.2(7) . . ?
C19 C18 H6 126.0 . . ?
C22 C18 H6 126.0 . . ?
Co2 C18 H6 123.9 . . ?
C20 C19 C18 108.0 . . ?
C20 C19 Co2 71.7(6) . . ?
C18 C19 Co2 68.4(7) . . ?
C20 C19 H7 126.0 . . ?
C18 C19 H7 126.0 . . ?
Co2 C19 H7 125.5 . . ?
C21 C20 C19 108.0 . . ?
C21 C20 Co2 69.7(7) . . ?
C19 C20 Co2 68.9(6) . . ?
C21 C20 H8 126.0 . . ?
C19 C20 H8 126.0 . . ?
Co2 C20 H8 126.9 . . ?
C20 C21 C22 108.0 . . ?
C20 C21 Co2 71.1(7) . . ?
C22 C21 Co2 68.2(6) . . ?
C20 C21 H9 126.0 . . ?
C22 C21 H9 126.0 . . ?
Co2 C21 H9 126.2 . . ?
C21 C22 C18 108.0 . . ?
C21 C22 Co2 71.9(6) . . ?
C18 C22 Co2 69.3(7) . . ?
C21 C22 H10 126.0 . . ?
C18 C22 H10 126.0 . . ?
Co2 C22 H10 124.4 . . ?
C27 C23 C24 108.0 . . ?
C27 C23 Co3 70.1(7) . . ?
C24 C23 Co3 69.7(7) . . ?
C27 C23 H11 126.0 . . ?
C24 C23 H11 126.0 . . ?
Co3 C23 H11 125.8 . . ?
C23 C24 C25 108.0 . . ?
C23 C24 Co3 71.1(6) . . ?
C25 C24 Co3 69.4(7) . . ?
C23 C24 H12 126.0 . . ?
C25 C24 H12 126.0 . . ?
Co3 C24 H12 125.1 . . ?
C26 C25 C24 108.0 . . ?
C26 C25 Co3 70.3(7) . . ?
C24 C25 Co3 71.0(7) . . ?
C26 C25 H13 126.0 . . ?
C24 C25 H13 126.0 . . ?
Co3 C25 H13 124.3 . . ?
C25 C26 C27 108.0 . . ?
C25 C26 Co3 69.9(7) . . ?
C27 C26 Co3 71.2(6) . . ?
C25 C26 H14 126.0 . . ?
C27 C26 H14 126.0 . . ?
Co3 C26 H14 124.5 . . ?
C26 C27 C23 108.0 . . ?
C26 C27 Co3 69.3(7) . . ?
C23 C27 Co3 70.8(7) . . ?
C26 C27 H15 126.0 . . ?
C23 C27 H15 126.0 . . ?
Co3 C27 H15 125.5 . . ?
C29 C28 C32 108.0 . . ?
C29 C28 Co4 69.7(8) . . ?
C32 C28 Co4 71.3(7) . . ?
C29 C28 H16 126.0 . . ?
C32 C28 H16 126.0 . . ?
Co4 C28 H16 124.6 . . ?
C28 C29 C30 108.0 . . ?
C28 C29 Co4 69.8(7) . . ?
C30 C29 Co4 71.2(6) . . ?
C28 C29 H17 126.0 . . ?
C30 C29 H17 126.0 . . ?
Co4 C29 H17 124.6 . . ?
C31 C30 C29 108.0 . . ?
C31 C30 Co4 71.0(7) . . ?
C29 C30 Co4 68.6(6) . . ?
C31 C30 H18 126.0 . . ?
C29 C30 H18 126.0 . . ?
Co4 C30 H18 125.9 . . ?
C32 C31 C30 108.0 . . ?
C32 C31 Co4 69.4(7) . . ?
C30 C31 Co4 69.4(8) . . ?
C32 C31 H19 126.0 . . ?
C30 C31 H19 126.0 . . ?
Co4 C31 H19 126.8 . . ?
C31 C32 C28 108.0 . . ?
C31 C32 Co4 71.0(7) . . ?
C28 C32 Co4 68.6(6) . . ?
C31 C32 H20 126.0 . . ?
C28 C32 H20 126.0 . . ?
Co4 C32 H20 126.0 . . ?
C34 C33 C37 108.0 . . ?
C34 C33 C38 126.0 . . ?
C37 C33 C38 126.0 . . ?
C34 C33 Ru1 70.9(7) . . ?
C37 C33 Ru1 72.8(7) . . ?
C38 C33 Ru1 122.1(7) . . ?
C33 C34 C35 108.0 . . ?
C33 C34 C39 126.0 . . ?
C35 C34 C39 126.0 . . ?
C33 C34 Ru1 70.8(7) . . ?
C35 C34 Ru1 72.8(7) . . ?
C39 C34 Ru1 122.1(7) . . ?
C36 C35 C34 108.0 . . ?
C36 C35 C40 126.0 . . ?
C34 C35 C40 126.0 . . ?
C36 C35 Ru1 72.4(7) . . ?
C34 C35 Ru1 69.3(6) . . ?
C40 C35 Ru1 123.9(6) . . ?
C37 C36 C35 108.0 . . ?
C37 C36 C41 126.0 . . ?
C35 C36 C41 126.0 . . ?
C37 C36 Ru1 70.3(7) . . ?
C35 C36 Ru1 70.4(7) . . ?
C41 C36 Ru1 125.0(6) . . ?
C36 C37 C33 108.0 . . ?
C36 C37 C42 126.0 . . ?
C33 C37 C42 126.0 . . ?
C36 C37 Ru1 72.5(7) . . ?
C33 C37 Ru1 69.3(6) . . ?
C42 C37 Ru1 123.8(7) . . ?
C33 C38 H167 109.5 . . ?
C33 C38 H168 109.5 . . ?
H167 C38 H168 109.5 . . ?
C33 C38 H169 109.5 . . ?
H167 C38 H169 109.5 . . ?
H168 C38 H169 109.5 . . ?
C34 C39 H170 109.5 . . ?
C34 C39 H171 109.5 . . ?
H170 C39 H171 109.5 . . ?
C34 C39 H172 109.5 . . ?
H170 C39 H172 109.5 . . ?
H171 C39 H172 109.5 . . ?
C35 C40 H173 109.5 . . ?
C35 C40 H174 109.5 . . ?
H173 C40 H174 109.5 . . ?
C35 C40 H175 109.5 . . ?
H173 C40 H175 109.5 . . ?
H174 C40 H175 109.5 . . ?
C36 C41 H176 109.5 . . ?
C36 C41 H177 109.5 . . ?
H176 C41 H177 109.5 . . ?
C36 C41 H178 109.5 . . ?
H176 C41 H178 109.5 . . ?
H177 C41 H178 109.5 . . ?
C37 C42 H179 109.5 . . ?
C37 C42 H180 109.5 . . ?
H179 C42 H180 109.5 . . ?
C37 C42 H181 109.5 . . ?
H179 C42 H181 109.5 . . ?
H180 C42 H181 109.5 . . ?
C186 C185 C189 108.0 . . ?
C186 C185 C190 126.0 . . ?
C189 C185 C190 126.0 . . ?
C186 C185 Ru1 72.0(14) . . ?
C189 C185 Ru1 70.0(15) . . ?
C190 C185 Ru1 123.7(13) . . ?
C185 C186 C187 108.0 . . ?
C185 C186 C191 126.0 . . ?
C187 C186 C191 126.0 . . ?
C185 C186 Ru1 69.3(13) . . ?
C187 C186 Ru1 71.3(13) . . ?
C191 C186 Ru1 125.1(13) . . ?
C188 C187 C186 108.0 . . ?
C188 C187 C192 126.0 . . ?
C186 C187 C192 126.0 . . ?
C188 C187 Ru1 69.7(14) . . ?
C186 C187 Ru1 70.4(13) . . ?
C192 C187 Ru1 125.5(12) . . ?
C189 C188 C187 108.0 . . ?
C189 C188 C193 126.0 . . ?
C187 C188 C193 126.0 . . ?
C189 C188 Ru1 69.4(13) . . ?
C187 C188 Ru1 71.8(14) . . ?
C193 C188 Ru1 124.4(12) . . ?
C188 C189 C185 108.0 . . ?
C188 C189 C194 126.0 . . ?
C185 C189 C194 126.0 . . ?
C188 C189 Ru1 71.6(14) . . ?
C185 C189 Ru1 70.8(14) . . ?
C194 C189 Ru1 123.3(14) . . ?
C185 C190 H182 109.5 . . ?
C185 C190 H183 109.5 . . ?
H182 C190 H183 109.5 . . ?
C185 C190 H184 109.5 . . ?
H182 C190 H184 109.5 . . ?
H183 C190 H184 109.5 . . ?
C186 C191 H185 109.5 . . ?
C186 C191 H186 109.5 . . ?
H185 C191 H186 109.5 . . ?
C186 C191 H187 109.5 . . ?
H185 C191 H187 109.5 . . ?
H186 C191 H187 109.5 . . ?
C187 C192 H188 109.5 . . ?
C187 C192 H189 109.5 . . ?
H188 C192 H189 109.5 . . ?
C187 C192 H190 109.5 . . ?
H188 C192 H190 109.5 . . ?
H189 C192 H190 109.5 . . ?
C188 C193 H191 109.5 . . ?
C188 C193 H192 109.5 . . ?
H191 C193 H192 109.5 . . ?
C188 C193 H193 109.5 . . ?
H191 C193 H193 109.5 . . ?
H192 C193 H193 109.5 . . ?
C189 C194 H194 109.5 . . ?
C189 C194 H195 109.5 . . ?
H194 C194 H195 109.5 . . ?
C189 C194 H196 109.5 . . ?
H194 C194 H196 109.5 . . ?
H195 C194 H196 109.5 . . ?
C44 C43 C47 108.0 . . ?
C44 C43 C48 126.0 . . ?
C47 C43 C48 126.0 . . ?
C44 C43 Ru2 69.8(4) . . ?
C47 C43 Ru2 72.5(5) . . ?
C48 C43 Ru2 123.3(4) . . ?
C45 C44 C43 108.0 . . ?
C45 C44 C49 126.0 . . ?
C43 C44 C49 126.0 . . ?
C45 C44 Ru2 72.0(5) . . ?
C43 C44 Ru2 70.9(4) . . ?
C49 C44 Ru2 122.8(4) . . ?
C44 C45 C46 108.0 . . ?
C44 C45 C50 126.0 . . ?
C46 C45 C50 126.0 . . ?
C44 C45 Ru2 69.0(5) . . ?
C46 C45 Ru2 72.3(4) . . ?
C50 C45 Ru2 124.3(4) . . ?
C47 C46 C45 108.0 . . ?
C47 C46 C51 126.0 . . ?
C45 C46 C51 126.0 . . ?
C47 C46 Ru2 70.4(4) . . ?
C45 C46 Ru2 69.4(4) . . ?
C51 C46 Ru2 125.7(4) . . ?
C46 C47 C43 108.0 . . ?
C46 C47 C52 126.0 . . ?
C43 C47 C52 126.0 . . ?
C46 C47 Ru2 71.5(4) . . ?
C43 C47 Ru2 68.9(5) . . ?
C52 C47 Ru2 125.2(4) . . ?
C43 C48 H21 109.5 . . ?
C43 C48 H22 109.5 . . ?
H21 C48 H22 109.5 . . ?
C43 C48 H23 109.5 . . ?
H21 C48 H23 109.5 . . ?
H22 C48 H23 109.5 . . ?
C44 C49 H24 109.5 . . ?
C44 C49 H25 109.5 . . ?
H24 C49 H25 109.5 . . ?
C44 C49 H26 109.5 . . ?
H24 C49 H26 109.5 . . ?
H25 C49 H26 109.5 . . ?
C45 C50 H27 109.5 . . ?
C45 C50 H28 109.5 . . ?
H27 C50 H28 109.5 . . ?
C45 C50 H29 109.5 . . ?
H27 C50 H29 109.5 . . ?
H28 C50 H29 109.5 . . ?
C46 C51 H30 109.5 . . ?
C46 C51 H31 109.5 . . ?
H30 C51 H31 109.5 . . ?
C46 C51 H32 109.5 . . ?
H30 C51 H32 109.5 . . ?
H31 C51 H32 109.5 . . ?
C47 C52 H33 109.5 . . ?
C47 C52 H34 109.5 . . ?
H33 C52 H34 109.5 . . ?
C47 C52 H35 109.5 . . ?
H33 C52 H35 109.5 . . ?
H34 C52 H35 109.5 . . ?
C54 C53 C57 108.0 . . ?
C54 C53 C58 126.0 . . ?
C57 C53 C58 126.0 . . ?
C54 C53 Ru3 73.2(5) . . ?
C57 C53 Ru3 67.2(5) . . ?
C58 C53 Ru3 125.1(4) . . ?
C55 C54 C53 108.0 . . ?
C55 C54 C59 126.0 . . ?
C53 C54 C59 126.0 . . ?
C55 C54 Ru3 69.0(4) . . ?
C53 C54 Ru3 69.5(5) . . ?
C59 C54 Ru3 127.1(4) . . ?
C56 C55 C54 108.0 . . ?
C56 C55 C60 126.0 . . ?
C54 C55 C60 126.0 . . ?
C56 C55 Ru3 67.3(5) . . ?
C54 C55 Ru3 73.5(4) . . ?
C60 C55 Ru3 124.7(4) . . ?
C55 C56 C57 108.0 . . ?
C55 C56 C61 126.0 . . ?
C57 C56 C61 126.0 . . ?
C55 C56 Ru3 74.0(5) . . ?
C57 C56 Ru3 70.5(5) . . ?
C61 C56 Ru3 121.3(4) . . ?
C56 C57 C53 108.0 . . ?
C56 C57 C62 126.0 . . ?
C53 C57 C62 126.0 . . ?
C56 C57 Ru3 69.9(5) . . ?
C53 C57 Ru3 74.2(5) . . ?
C62 C57 Ru3 121.6(5) . . ?
C53 C58 H36 109.5 . . ?
C53 C58 H37 109.5 . . ?
H36 C58 H37 109.5 . . ?
C53 C58 H38 109.5 . . ?
H36 C58 H38 109.5 . . ?
H37 C58 H38 109.5 . . ?
C54 C59 H39 109.5 . . ?
C54 C59 H40 109.5 . . ?
H39 C59 H40 109.5 . . ?
C54 C59 H41 109.5 . . ?
H39 C59 H41 109.5 . . ?
H40 C59 H41 109.5 . . ?
C55 C60 H42 109.5 . . ?
C55 C60 H43 109.5 . . ?
H42 C60 H43 109.5 . . ?
C55 C60 H44 109.5 . . ?
H42 C60 H44 109.5 . . ?
H43 C60 H44 109.5 . . ?
C56 C61 H45 109.5 . . ?
C56 C61 H46 109.5 . . ?
H45 C61 H46 109.5 . . ?
C56 C61 H47 109.5 . . ?
H45 C61 H47 109.5 . . ?
H46 C61 H47 109.5 . . ?
C57 C62 H48 109.5 . . ?
C57 C62 H49 109.5 . . ?
H48 C62 H49 109.5 . . ?
C57 C62 H50 109.5 . . ?
H48 C62 H50 109.5 . . ?
H49 C62 H50 109.5 . . ?
C64 C63 C68 120.0 . . ?
C64 C63 C72 118.73(8) . . ?
C68 C63 C72 121.27(8) . . ?
C64 C63 Ru5 72.9(4) . . ?
C68 C63 Ru5 71.0(4) . . ?
C72 C63 Ru5 128.27(14) . . ?
C63 C64 C65 120.0 . . ?
C63 C64 Ru5 70.2(3) . . ?
C65 C64 Ru5 72.76(10) . . ?
C63 C64 H51 120.0 . . ?
C65 C64 H51 120.0 . . ?
Ru5 C64 H51 129.4 . . ?
C66 C65 C64 120.0 . . ?
C66 C65 Ru5 71.5(3) . . ?
C64 C65 Ru5 70.85(11) . . ?
C66 C65 H52 120.0 . . ?
C64 C65 H52 120.0 . . ?
Ru5 C65 H52 130.2 . . ?
C65 C66 C67 120.0 . . ?
C65 C66 C69 127.47(7) . . ?
C67 C66 C69 112.53(7) . . ?
C65 C66 Ru5 72.2(4) . . ?
C67 C66 Ru5 70.4(4) . . ?
C69 C66 Ru5 129.34(11) . . ?
C68 C67 C66 120.0 . . ?
C68 C67 Ru5 70.46(10) . . ?
C66 C67 Ru5 73.0(3) . . ?
C68 C67 H53 120.0 . . ?
C66 C67 H53 120.0 . . ?
Ru5 C67 H53 128.8 . . ?
C67 C68 C63 120.0 . . ?
C67 C68 Ru5 72.40(11) . . ?
C63 C68 Ru5 71.7(3) . . ?
C67 C68 H54 120.0 . . ?
C63 C68 H54 120.0 . . ?
Ru5 C68 H54 128.0 . . ?
C66 C69 C71 111.56(9) . . ?
C66 C69 C70 110.17(9) . . ?
C71 C69 C70 108.68(10) . . ?
C66 C69 H55 108.8 . . ?
C71 C69 H55 108.8 . . ?
C70 C69 H55 108.8 . . ?
C69 C70 H56 109.5 . . ?
C69 C70 H57 109.5 . . ?
H56 C70 H57 109.5 . . ?
C69 C70 H58 109.5 . . ?
H56 C70 H58 109.5 . . ?
H57 C70 H58 109.5 . . ?
C69 C71 H59 109.5 . . ?
C69 C71 H60 109.5 . . ?
H59 C71 H60 109.5 . . ?
C69 C71 H61 109.5 . . ?
H59 C71 H61 109.5 . . ?
H60 C71 H61 109.5 . . ?
C63 C72 H62 109.5 . . ?
C63 C72 H63 109.5 . . ?
H62 C72 H63 109.5 . . ?
C63 C72 H64 109.5 . . ?
H62 C72 H64 109.5 . . ?
H63 C72 H64 109.5 . . ?
C74 C73 C78 120.0 . . ?
C74 C73 C82 118.73(8) . . ?
C78 C73 C82 121.27(8) . . ?
C74 C73 Ru6 71.09(8) . . ?
C78 C73 Ru6 73.96(10) . . ?
C82 C73 Ru6 126.66(15) . . ?
C75 C74 C73 120.0 . . ?
C75 C74 Ru6 73.27(9) . . ?
C73 C74 Ru6 72.16(8) . . ?
C75 C74 H65 120.0 . . ?
C73 C74 H65 120.0 . . ?
Ru6 C74 H65 126.5 . . ?
C74 C75 C76 120.0 . . ?
C74 C75 Ru6 70.21(9) . . ?
C76 C75 Ru6 74.15(10) . . ?
C74 C75 H66 120.0 . . ?
C76 C75 H66 120.0 . . ?
Ru6 C75 H66 127.7 . . ?
C75 C76 C77 120.0 . . ?
C75 C76 C79 127.46(7) . . ?
C77 C76 C79 112.52(7) . . ?
C75 C76 Ru6 70.10(9) . . ?
C77 C76 Ru6 72.89(8) . . ?
C79 C76 Ru6 127.94(15) . . ?
C78 C77 C76 120.0 . . ?
C78 C77 Ru6 70.79(8) . . ?
C76 C77 Ru6 71.86(8) . . ?
C78 C77 H67 120.0 . . ?
C76 C77 H67 120.0 . . ?
Ru6 C77 H67 129.8 . . ?
C77 C78 C73 120.0 . . ?
C77 C78 Ru6 73.77(10) . . ?
C73 C78 Ru6 69.87(10) . . ?
C77 C78 H68 120.0 . . ?
C73 C78 H68 120.0 . . ?
Ru6 C78 H68 128.6 . . ?
C76 C79 C81 111.56(10) . . ?
C76 C79 C80 110.17(8) . . ?
C81 C79 C80 108.68(9) . . ?
C76 C79 H69 108.8 . . ?
C81 C79 H69 108.8 . . ?
C80 C79 H69 108.8 . . ?
C79 C80 H70 109.5 . . ?
C79 C80 H71 109.5 . . ?
H70 C80 H71 109.5 . . ?
C79 C80 H72 109.5 . . ?
H70 C80 H72 109.5 . . ?
H71 C80 H72 109.5 . . ?
C79 C81 H73 109.5 . . ?
C79 C81 H74 109.5 . . ?
H73 C81 H74 109.5 . . ?
C79 C81 H75 109.5 . . ?
H73 C81 H75 109.5 . . ?
H74 C81 H75 109.5 . . ?
C73 C82 H76 109.5 . . ?
C73 C82 H77 109.5 . . ?
H76 C82 H77 109.5 . . ?
C73 C82 H78 109.5 . . ?
H76 C82 H78 109.5 . . ?
H77 C82 H78 109.5 . . ?
C3 Co1 C2 91.2(11) . . ?
C3 Co1 C1 90.8(10) . . ?
C2 Co1 C1 90.8(10) . . ?
C3 Co1 C17 143.3(11) . . ?
C2 Co1 C17 125.5(9) . . ?
C1 Co1 C17 90.3(8) . . ?
C3 Co1 C16 152.6(11) . . ?
C2 Co1 C16 92.8(8) . . ?
C1 Co1 C16 116.2(9) . . ?
C17 Co1 C16 40.3(3) . . ?
C3 Co1 C13 104.0(11) . . ?
C2 Co1 C13 159.7(8) . . ?
C1 Co1 C13 102.3(9) . . ?
C17 Co1 C13 40.3(3) . . ?
C16 Co1 C13 67.5(4) . . ?
C3 Co1 C15 112.6(11) . . ?
C2 Co1 C15 94.7(9) . . ?
C1 Co1 C15 155.7(9) . . ?
C17 Co1 C15 67.4(4) . . ?
C16 Co1 C15 40.0(3) . . ?
C13 Co1 C15 67.2(4) . . ?
C3 Co1 C14 89.4(10) . . ?
C2 Co1 C14 128.8(10) . . ?
C1 Co1 C14 140.5(9) . . ?
C17 Co1 C14 67.4(4) . . ?
C16 Co1 C14 67.2(4) . . ?
C13 Co1 C14 40.0(3) . . ?
C15 Co1 C14 39.8(3) . . ?
C3 Co1 Cs1 54.6(9) . . ?
C2 Co1 Cs1 54.7(7) . . ?
C1 Co1 Cs1 56.9(6) . . ?
C17 Co1 Cs1 146.1(5) . . ?
C16 Co1 Cs1 144.1(5) . . ?
C13 Co1 Cs1 145.6(4) . . ?
C15 Co1 Cs1 142.5(5) . . ?
C14 Co1 Cs1 143.3(5) . . ?
C4 Co2 C5 91.1(10) . . ?
C4 Co2 C6 86.4(9) . . ?
C5 Co2 C6 90.8(10) . . ?
C4 Co2 C18 108.5(9) . . ?
C5 Co2 C18 158.7(8) . . ?
C6 Co2 C18 98.4(9) . . ?
C4 Co2 C22 148.5(10) . . ?
C5 Co2 C22 120.4(9) . . ?
C6 Co2 C22 93.0(8) . . ?
C18 Co2 C22 40.5(3) . . ?
C4 Co2 C19 91.1(8) . . ?
C5 Co2 C19 134.6(10) . . ?
C6 Co2 C19 134.6(10) . . ?
C18 Co2 C19 40.1(3) . . ?
C22 Co2 C19 67.3(4) . . ?
C4 Co2 C21 150.3(10) . . ?
C5 Co2 C21 91.8(8) . . ?
C6 Co2 C21 123.1(9) . . ?
C18 Co2 C21 67.1(4) . . ?
C22 Co2 C21 39.8(3) . . ?
C19 Co2 C21 66.4(4) . . ?
C4 Co2 C20 111.2(9) . . ?
C5 Co2 C20 98.9(9) . . ?
C6 Co2 C20 159.5(9) . . ?
C18 Co2 C20 66.8(4) . . ?
C22 Co2 C20 66.6(4) . . ?
C19 Co2 C20 39.4(3) . . ?
C21 Co2 C20 39.2(3) . . ?
C8 Co3 C7 94.0(9) . . ?
C8 Co3 C9 91.1(11) . . ?
C7 Co3 C9 89.3(10) . . ?
C8 Co3 C25 102.5(9) . . ?
C7 Co3 C25 157.9(8) . . ?
C9 Co3 C25 104.8(9) . . ?
C8 Co3 C26 141.1(9) . . ?
C7 Co3 C26 124.8(9) . . ?
C9 Co3 C26 91.5(10) . . ?
C25 Co3 C26 39.8(3) . . ?
C8 Co3 C24 89.3(9) . . ?
C7 Co3 C24 127.5(9) . . ?
C9 Co3 C24 143.1(9) . . ?
C25 Co3 C24 39.6(3) . . ?
C26 Co3 C24 66.4(4) . . ?
C8 Co3 C27 152.7(10) . . ?
C7 Co3 C27 92.4(8) . . ?
C9 Co3 C27 115.5(10) . . ?
C25 Co3 C27 66.3(4) . . ?
C26 Co3 C27 39.5(3) . . ?
C24 Co3 C27 66.0(4) . . ?
C8 Co3 C23 113.9(10) . . ?
C7 Co3 C23 93.9(8) . . ?
C9 Co3 C23 154.5(10) . . ?
C25 Co3 C23 66.2(4) . . ?
C26 Co3 C23 66.1(4) . . ?
C24 Co3 C23 39.2(3) . . ?
C27 Co3 C23 39.1(3) . . ?
C8 Co3 Cs1 60.0(7) . . ?
C7 Co3 Cs1 54.6(6) . . ?
C9 Co3 Cs1 52.8(8) . . ?
C25 Co3 Cs1 147.3(5) . . ?
C26 Co3 Cs1 142.8(5) . . ?
C24 Co3 Cs1 148.4(5) . . ?
C27 Co3 Cs1 141.3(5) . . ?
C23 Co3 Cs1 144.5(5) . . ?
C12 Co4 C11 92.9(10) . . ?
C12 Co4 C10 90.3(10) . . ?
C11 Co4 C10 89.3(11) . . ?
C12 Co4 C29 154.5(9) . . ?
C11 Co4 C29 111.2(9) . . ?
C10 Co4 C29 98.0(8) . . ?
C12 Co4 C28 135.5(9) . . ?
C11 Co4 C28 90.7(9) . . ?
C10 Co4 C28 134.1(8) . . ?
C29 Co4 C28 40.5(3) . . ?
C12 Co4 C30 115.7(9) . . ?
C11 Co4 C30 151.3(9) . . ?
C10 Co4 C30 93.0(9) . . ?
C29 Co4 C30 40.2(4) . . ?
C28 Co4 C30 67.5(5) . . ?
C12 Co4 C32 97.6(9) . . ?
C11 Co4 C32 108.7(10) . . ?
C10 Co4 C32 159.9(9) . . ?
C29 Co4 C32 67.5(4) . . ?
C28 Co4 C32 40.1(3) . . ?
C30 Co4 C32 66.9(5) . . ?
C12 Co4 C31 88.2(9) . . ?
C11 Co4 C31 147.8(10) . . ?
C10 Co4 C31 122.9(9) . . ?
C29 Co4 C31 67.1(5) . . ?
C28 Co4 C31 67.1(5) . . ?
C30 Co4 C31 39.6(3) . . ?
C32 Co4 C31 39.6(3) . . ?
C12 Co4 Cs1 56.1(8) . . ?
C11 Co4 Cs1 56.2(8) . . ?
C10 Co4 Cs1 53.5(7) . . ?
C29 Co4 Cs1 145.4(5) . . ?
C28 Co4 Cs1 146.9(5) . . ?
C30 Co4 Cs1 142.5(5) . . ?
C32 Co4 Cs1 144.8(5) . . ?
C31 Co4 Cs1 142.2(5) . . ?
N10 Cs1 N3 118.0(4) . . ?
N10 Cs1 N1 47.3(4) . . ?
N3 Cs1 N1 70.8(4) . . ?
N10 Cs1 C9 176.0(5) . . ?
N3 Cs1 C9 65.9(5) . . ?
N1 Cs1 C9 136.7(5) . . ?
N10 Cs1 C10 19.3(2) . . ?
N3 Cs1 C10 135.2(4) . . ?
N1 Cs1 C10 64.9(4) . . ?
C9 Cs1 C10 157.1(4) . . ?
N10 Cs1 N4 48.1(4) . . ?
N3 Cs1 N4 90.9(5) . . ?
N1 Cs1 N4 47.6(4) . . ?
C9 Cs1 N4 133.5(4) . . ?
C10 Cs1 N4 63.9(4) . . ?
N10 Cs1 N9 164.5(4) . . ?
N3 Cs1 N9 48.7(4) . . ?
N1 Cs1 N9 119.1(5) . . ?
C9 Cs1 N9 19.0(2) . . ?
C10 Cs1 N9 176.0(4) . . ?
N4 Cs1 N9 118.7(5) . . ?
N10 Cs1 N12 73.9(4) . . ?
N3 Cs1 N12 164.2(4) . . ?
N1 Cs1 N12 120.8(4) . . ?
C9 Cs1 N12 102.1(5) . . ?
C10 Cs1 N12 58.6(4) . . ?
N4 Cs1 N12 90.6(5) . . ?
N9 Cs1 N12 117.7(4) . . ?
N10 Cs1 N2 90.3(4) . . ?
N3 Cs1 N2 72.3(4) . . ?
N1 Cs1 N2 73.5(4) . . ?
C9 Cs1 N2 91.1(5) . . ?
C10 Cs1 N2 89.1(4) . . ?
N4 Cs1 N2 120.8(4) . . ?
N9 Cs1 N2 91.8(5) . . ?
N12 Cs1 N2 119.9(4) . . ?
N10 Cs1 C6 105.5(4) . . ?
N3 Cs1 C6 65.5(4) . . ?
N1 Cs1 C6 88.7(5) . . ?
C9 Cs1 C6 75.8(4) . . ?
C10 Cs1 C6 118.1(4) . . ?
N4 Cs1 C6 57.7(4) . . ?
N9 Cs1 C6 63.4(4) . . ?
N12 Cs1 C6 102.4(4) . . ?
N2 Cs1 C6 137.6(4) . . ?
N10 Cs1 C7 134.8(4) . . ?
N3 Cs1 C7 90.5(5) . . ?
N1 Cs1 C7 137.4(4) . . ?
C9 Cs1 C7 43.2(4) . . ?
C10 Cs1 C7 118.0(4) . . ?
N4 Cs1 C7 174.9(4) . . ?
N9 Cs1 C7 59.1(4) . . ?
N12 Cs1 C7 86.8(5) . . ?
N2 Cs1 C7 64.3(4) . . ?
C6 Cs1 C7 118.6(4) . . ?
N10 Cs1 N6 120.2(4) . . ?
N3 Cs1 N6 50.0(4) . . ?
N1 Cs1 N6 91.9(5) . . ?
C9 Cs1 N6 61.9(4) . . ?
C10 Cs1 N6 135.3(4) . . ?
N4 Cs1 N6 72.2(4) . . ?
N9 Cs1 N6 46.8(4) . . ?
N12 Cs1 N6 115.9(4) . . ?
N2 Cs1 N6 121.8(4) . . ?
C6 Cs1 N6 18.5(2) . . ?
C7 Cs1 N6 105.0(4) . . ?
N7 Ru1 N11 88.6(7) . . ?
N7 Ru1 C189 139.3(13) . . ?
N11 Ru1 C189 93.3(13) . . ?
N7 Ru1 C185 155.2(13) . . ?
N11 Ru1 C185 115.3(13) . . ?
C189 Ru1 C185 39.2(7) . . ?
N7 Ru1 N2 88.9(7) . . ?
N11 Ru1 N2 87.8(8) . . ?
C189 Ru1 N2 131.8(13) . . ?
C185 Ru1 N2 98.1(12) . . ?
N7 Ru1 C188 102.3(13) . . ?
N11 Ru1 C188 108.2(15) . . ?
C189 Ru1 C188 39.0(7) . . ?
C185 Ru1 C188 65.3(10) . . ?
N2 Ru1 C188 160.5(13) . . ?
N7 Ru1 C186 117.0(13) . . ?
N11 Ru1 C186 154.1(13) . . ?
C189 Ru1 C186 65.2(10) . . ?
C185 Ru1 C186 38.8(7) . . ?
N2 Ru1 C186 96.1(13) . . ?
C188 Ru1 C186 64.7(10) . . ?
N7 Ru1 C33 155.0(8) . . ?
N11 Ru1 C33 98.3(8) . . ?
C189 Ru1 C33 17.2(13) . . ?
C185 Ru1 C33 23.7(13) . . ?
N2 Ru1 C33 115.2(7) . . ?
C188 Ru1 C33 52.7(12) . . ?
C186 Ru1 C33 56.9(12) . . ?
N7 Ru1 C34 138.7(8) . . ?
N11 Ru1 C34 132.5(8) . . ?
C189 Ru1 C34 50.7(12) . . ?
C185 Ru1 C34 17.3(13) . . ?
N2 Ru1 C34 95.7(7) . . ?
C188 Ru1 C34 65.4(11) . . ?
C186 Ru1 C34 21.6(12) . . ?
C33 Ru1 C34 38.3(3) . . ?
N7 Ru1 C187 91.9(12) . . ?
N11 Ru1 C187 145.8(15) . . ?
C189 Ru1 C187 64.9(11) . . ?
C185 Ru1 C187 64.8(10) . . ?
N2 Ru1 C187 126.5(15) . . ?
C188 Ru1 C187 38.5(7) . . ?
C186 Ru1 C187 38.3(7) . . ?
C33 Ru1 C187 69.0(12) . . ?
C34 Ru1 C187 53.0(12) . . ?
N7 Ru1 C37 117.9(8) . . ?
N11 Ru1 C37 94.5(8) . . ?
C189 Ru1 C37 21.4(13) . . ?
C185 Ru1 C37 56.8(12) . . ?
N2 Ru1 C37 153.1(7) . . ?
C188 Ru1 C37 20.4(14) . . ?
C186 Ru1 C37 70.9(12) . . ?
C33 Ru1 C37 37.9(3) . . ?
C34 Ru1 C37 63.4(5) . . ?
C187 Ru1 C37 55.5(13) . . ?
N7 Ru1 C35 102.8(8) . . ?
N11 Ru1 C35 157.1(8) . . ?
C189 Ru1 C35 65.1(12) . . ?
C185 Ru1 C35 52.5(12) . . ?
N2 Ru1 C35 111.9(8) . . ?
C188 Ru1 C35 50.4(13) . . ?
C186 Ru1 C35 20.6(12) . . ?
C33 Ru1 C35 63.4(5) . . ?
C34 Ru1 C35 37.9(4) . . ?
C187 Ru1 C35 17.9(13) . . ?
C37 Ru1 C35 62.7(5) . . ?
N10 Ru2 N1 85.0(8) . . ?
N10 Ru2 C44 94.3(6) . . ?
N1 Ru2 C44 129.1(6) . . ?
N10 Ru2 N4 86.5(7) . . ?
N1 Ru2 N4 86.5(8) . . ?
C44 Ru2 N4 144.4(7) . . ?
N10 Ru2 C43 104.7(6) . . ?
N1 Ru2 C43 164.2(7) . . ?
C44 Ru2 C43 39.2(2) . . ?
N4 Ru2 C43 106.2(7) . . ?
N10 Ru2 C45 120.0(6) . . ?
N1 Ru2 C45 99.2(7) . . ?
C44 Ru2 C45 39.0(2) . . ?
N4 Ru2 C45 153.1(7) . . ?
C43 Ru2 C45 65.1(3) . . ?
N10 Ru2 C47 141.2(7) . . ?
N1 Ru2 C47 133.7(7) . . ?
C44 Ru2 C47 65.0(3) . . ?
N4 Ru2 C47 92.7(6) . . ?
C43 Ru2 C47 38.6(2) . . ?
C45 Ru2 C47 64.3(3) . . ?
N10 Ru2 C46 157.7(6) . . ?
N1 Ru2 C46 101.9(7) . . ?
C44 Ru2 C46 64.7(3) . . ?
N4 Ru2 C46 114.8(7) . . ?
C43 Ru2 C46 64.5(3) . . ?
C45 Ru2 C46 38.3(2) . . ?
C47 Ru2 C46 38.1(2) . . ?
N10 Ru2 Cs1 49.2(5) . . ?
N1 Ru2 Cs1 52.9(6) . . ?
C44 Ru2 Cs1 143.0(4) . . ?
N4 Ru2 Cs1 53.8(5) . . ?
C43 Ru2 Cs1 142.6(4) . . ?
C45 Ru2 Cs1 147.1(4) . . ?
C47 Ru2 Cs1 146.4(3) . . ?
C46 Ru2 Cs1 149.3(4) . . ?
N6 Ru3 N9 89.5(9) . . ?
N6 Ru3 C56 96.8(7) . . ?
N9 Ru3 C56 113.1(8) . . ?
N6 Ru3 C57 133.6(7) . . ?
N9 Ru3 C57 95.0(8) . . ?
C56 Ru3 C57 39.6(2) . . ?
N6 Ru3 N3 91.8(8) . . ?
N9 Ru3 N3 87.6(8) . . ?
C56 Ru3 N3 157.5(7) . . ?
C57 Ru3 N3 134.5(7) . . ?
N6 Ru3 C55 90.9(7) . . ?
N9 Ru3 C55 151.6(8) . . ?
C56 Ru3 C55 38.7(2) . . ?
C57 Ru3 C55 64.9(3) . . ?
N3 Ru3 C55 120.7(7) . . ?
N6 Ru3 C53 154.2(7) . . ?
N9 Ru3 C53 113.9(8) . . ?
C56 Ru3 C53 64.8(3) . . ?
C57 Ru3 C53 38.6(2) . . ?
N3 Ru3 C53 99.6(7) . . ?
C55 Ru3 C53 63.4(3) . . ?
N6 Ru3 C54 119.4(7) . . ?
N9 Ru3 C54 151.0(8) . . ?
C56 Ru3 C54 63.9(3) . . ?
C57 Ru3 C54 63.8(3) . . ?
N3 Ru3 C54 93.7(7) . . ?
C55 Ru3 C54 37.4(2) . . ?
C53 Ru3 C54 37.4(2) . . ?
N6 Ru3 Cs1 55.5(6) . . ?
N9 Ru3 Cs1 54.5(7) . . ?
C56 Ru3 Cs1 146.3(4) . . ?
C57 Ru3 Cs1 149.6(4) . . ?
N3 Ru3 Cs1 53.4(6) . . ?
C55 Ru3 Cs1 142.7(4) . . ?
C53 Ru3 Cs1 147.5(3) . . ?
C54 Ru3 Cs1 143.5(4) . . ?
N8 Ru4 N12 84.6(7) . . ?
N8 Ru4 N5 91.0(7) . . ?
N12 Ru4 N5 85.8(7) . . ?
N8 Ru4 S1 132.5(6) . . ?
N12 Ru4 S1 85.2(6) . . ?
N5 Ru4 S1 134.2(6) . . ?
N8 Ru4 S2 98.6(5) . . ?
N12 Ru4 S2 174.1(6) . . ?
N5 Ru4 S2 99.0(5) . . ?
S1 Ru4 S2 89.0(3) . . ?
N8 Ru4 Ru6 98.5(5) . . ?
N12 Ru4 Ru6 122.9(6) . . ?
N5 Ru4 Ru6 150.3(5) . . ?
S1 Ru4 Ru6 51.4(2) . . ?
S2 Ru4 Ru6 51.9(2) . . ?
N8 Ru4 Ru5 148.7(5) . . ?
N12 Ru4 Ru5 124.4(6) . . ?
N5 Ru4 Ru5 101.4(5) . . ?
S1 Ru4 Ru5 50.7(2) . . ?
S2 Ru4 Ru5 51.4(2) . . ?
Ru6 Ru4 Ru5 57.75(9) . . ?
C68 Ru5 C63 37.28(8) . . ?
C68 Ru5 C67 37.13(15) . . ?
C63 Ru5 C67 66.79(16) . . ?
C68 Ru5 C64 66.62(8) . . ?
C63 Ru5 C64 36.88(9) . . ?
C67 Ru5 C64 78.19(9) . . ?
C68 Ru5 C66 66.36(16) . . ?
C63 Ru5 C66 78.19(10) . . ?
C67 Ru5 C66 36.62(8) . . ?
C64 Ru5 C66 65.64(15) . . ?
C68 Ru5 S1 170.6(3) . . ?
C63 Ru5 S1 146.0(3) . . ?
C67 Ru5 S1 133.8(3) . . ?
C64 Ru5 S1 112.6(3) . . ?
C66 Ru5 S1 104.6(3) . . ?
C68 Ru5 C65 78.19(9) . . ?
C63 Ru5 C65 66.04(16) . . ?
C67 Ru5 C65 65.79(9) . . ?
C64 Ru5 C65 36.39(14) . . ?
C66 Ru5 C65 36.26(8) . . ?
S1 Ru5 C65 95.8(3) . . ?
C68 Ru5 S2 98.1(3) . . ?
C63 Ru5 S2 106.2(3) . . ?
C67 Ru5 S2 115.8(3) . . ?
C64 Ru5 S2 134.9(3) . . ?
C66 Ru5 S2 148.9(2) . . ?
S1 Ru5 S2 88.8(3) . . ?
C65 Ru5 S2 171.3(3) . . ?
C68 Ru5 Ru6 127.29(19) . . ?
C63 Ru5 Ru6 157.14(15) . . ?
C67 Ru5 Ru6 110.1(2) . . ?
C64 Ru5 Ru6 165.39(18) . . ?
C66 Ru5 Ru6 113.49(14) . . ?
S1 Ru5 Ru6 52.9(2) . . ?
C65 Ru5 Ru6 134.98(18) . . ?
S2 Ru5 Ru6 53.4(2) . . ?
C68 Ru5 Ru4 138.72(19) . . ?
C63 Ru5 Ru4 117.06(13) . . ?
C67 Ru5 Ru4 166.7(2) . . ?
C64 Ru5 Ru4 112.8(2) . . ?
C66 Ru5 Ru4 153.92(13) . . ?
S1 Ru5 Ru4 50.6(2) . . ?
C65 Ru5 Ru4 127.51(18) . . ?
S2 Ru5 Ru4 51.3(2) . . ?
Ru6 Ru5 Ru4 60.98(10) . . ?
C74 Ru6 C73 36.75(5) . . ?
C74 Ru6 C75 36.52(5) . . ?
C73 Ru6 C75 65.53(9) . . ?
C74 Ru6 S1 149.0(2) . . ?
C73 Ru6 S1 167.2(3) . . ?
C75 Ru6 S1 114.9(2) . . ?
C74 Ru6 C78 65.30(9) . . ?
C73 Ru6 C78 36.17(5) . . ?
C75 Ru6 C78 76.30(10) . . ?
S1 Ru6 C78 131.0(3) . . ?
C74 Ru6 S2 108.1(3) . . ?
C73 Ru6 S2 100.2(2) . . ?
C75 Ru6 S2 136.4(3) . . ?
S1 Ru6 S2 87.9(3) . . ?
C78 Ru6 S2 117.3(2) . . ?
C74 Ru6 C76 64.87(9) . . ?
C73 Ru6 C76 76.29(10) . . ?
C75 Ru6 C76 35.75(5) . . ?
S1 Ru6 C76 96.8(2) . . ?
C78 Ru6 C76 63.86(10) . . ?
S2 Ru6 C76 172.1(3) . . ?
C74 Ru6 C77 76.28(10) . . ?
C73 Ru6 C77 64.45(9) . . ?
C75 Ru6 C77 64.06(9) . . ?
S1 Ru6 C77 103.7(3) . . ?
C78 Ru6 C77 35.44(5) . . ?
S2 Ru6 C77 149.2(2) . . ?
C76 Ru6 C77 35.25(6) . . ?
C74 Ru6 Ru5 156.82(16) . . ?
C73 Ru6 Ru5 126.06(13) . . ?
C75 Ru6 Ru5 166.65(16) . . ?
S1 Ru6 Ru5 52.2(2) . . ?
C78 Ru6 Ru5 109.05(13) . . ?
S2 Ru6 Ru5 52.9(2) . . ?
C76 Ru6 Ru5 134.84(16) . . ?
C77 Ru6 Ru5 112.88(14) . . ?
C74 Ru6 Ru4 120.18(14) . . ?
C73 Ru6 Ru4 141.89(16) . . ?
C75 Ru6 Ru4 114.89(13) . . ?
S1 Ru6 Ru4 50.6(2) . . ?
C78 Ru6 Ru4 167.70(14) . . ?
S2 Ru6 Ru4 51.3(2) . . ?
C76 Ru6 Ru4 128.13(13) . . ?
C77 Ru6 Ru4 152.86(16) . . ?
Ru5 Ru6 Ru4 61.27(10) . . ?
Ru4 S1 Ru5 78.7(3) . . ?
Ru4 S1 Ru6 78.0(3) . . ?
Ru5 S1 Ru6 74.9(3) . . ?
Ru4 S2 Ru5 77.3(3) . . ?
Ru4 S2 Ru6 76.8(3) . . ?
Ru5 S2 Ru6 73.7(3) . . ?
N83 C83 Co5 174(2) . . ?
N83 C83 Cs2 84.3(15) . . ?
Co5 C83 Cs2 100.6(7) . . ?
N84 C84 Co5 176(2) . . ?
N84 C84 Cs2 77.1(16) . . ?
Co5 C84 Cs2 98.6(9) . . ?
N85 C85 Co5 178.2(19) . . ?
N85 C85 Cs2 79.1(14) . . ?
Co5 C85 Cs2 100.1(7) . . ?
N86 C86 Co6 170(2) . . ?
N86 C86 Cs2 74.3(14) . . ?
Co6 C86 Cs2 96.4(8) . . ?
N87 C87 Co6 175.4(19) . . ?
N87 C87 Cs2 76.5(12) . . ?
Co6 C87 Cs2 104.8(7) . . ?
N88 C88 Co6 174.7(19) . . ?
N88 C88 Cs2 76.2(13) . . ?
Co6 C88 Cs2 101.4(7) . . ?
N89 C89 Co7 180(2) . . ?
N89 C89 Cs2 79.1(15) . . ?
Co7 C89 Cs2 100.4(9) . . ?
N90 C90 Co7 172.8(16) . . ?
N90 C90 Cs2 75.3(12) . . ?
Co7 C90 Cs2 98.5(7) . . ?
N91 C91 Co7 176(2) . . ?
N91 C91 Cs2 77.5(14) . . ?
Co7 C91 Cs2 100.6(7) . . ?
N92 C92 Co8 171.4(19) . . ?
N92 C92 Cs2 73.1(13) . . ?
Co8 C92 Cs2 98.4(7) . . ?
N93 C93 Co8 173(2) . . ?
N93 C93 Cs2 78.2(13) . . ?
Co8 C93 Cs2 98.3(7) . . ?
N94 C94 Co8 173(2) . . ?
N94 C94 Cs2 74.2(14) . . ?
Co8 C94 Cs2 98.5(7) . . ?
C83 N83 Ru8 174.5(19) . . ?
C83 N83 Cs2 77.0(15) . . ?
Ru8 N83 Cs2 97.6(6) . . ?
C84 N84 Ru9 177(2) . . ?
C84 N84 Cs2 84.1(16) . . ?
Ru9 N84 Cs2 99.3(6) . . ?
C85 N85 Ru7 174.4(17) . . ?
C85 N85 Cs2 81.6(14) . . ?
Ru7 N85 Cs2 101.7(6) . . ?
C86 N86 Ru10 173.2(18) . . ?
C86 N86 Cs2 87.9(15) . . ?
Ru10 N86 Cs2 98.5(6) . . ?
C87 N87 Ru8 171.2(18) . . ?
C87 N87 Cs2 84.5(13) . . ?
Ru8 N87 Cs2 101.9(6) . . ?
C88 N88 Ru7 173.7(18) . . ?
C88 N88 Cs2 85.3(14) . . ?
Ru7 N88 Cs2 100.2(5) . . ?
C89 N89 Ru10 172(2) . . ?
C89 N89 Cs2 82.3(15) . . ?
Ru10 N89 Cs2 101.1(6) . . ?
C90 N90 Ru9 171.4(16) . . ?
C90 N90 Cs2 86.2(12) . . ?
Ru9 N90 Cs2 101.1(5) . . ?
C91 N91 Ru7 177(2) . . ?
C91 N91 Cs2 84.2(14) . . ?
Ru7 N91 Cs2 98.4(5) . . ?
C92 N92 Ru10 166.6(18) . . ?
C92 N92 Cs2 88.4(14) . . ?
Ru10 N92 Cs2 104.6(6) . . ?
C93 N93 Ru8 170(2) . . ?
C93 N93 Cs2 83.4(13) . . ?
Ru8 N93 Cs2 100.7(6) . . ?
C94 N94 Ru9 172.3(18) . . ?
C94 N94 Cs2 87.3(14) . . ?
Ru9 N94 Cs2 100.3(6) . . ?
C99 C95 C96 108.0 . . ?
C99 C95 Co5 70.0(6) . . ?
C96 C95 Co5 70.5(6) . . ?
C99 C95 H79 126.0 . . ?
C96 C95 H79 126.0 . . ?
Co5 C95 H79 125.1 . . ?
C97 C96 C95 108.0 . . ?
C97 C96 Co5 70.8(5) . . ?
C95 C96 Co5 68.9(6) . . ?
C97 C96 H80 126.0 . . ?
C95 C96 H80 126.0 . . ?
Co5 C96 H80 125.9 . . ?
C96 C97 C98 108.0 . . ?
C96 C97 Co5 69.1(5) . . ?
C98 C97 Co5 69.7(6) . . ?
C96 C97 H81 126.0 . . ?
C98 C97 H81 126.0 . . ?
Co5 C97 H81 126.7 . . ?
C99 C98 C97 108.0 . . ?
C99 C98 Co5 68.8(5) . . ?
C97 C98 Co5 70.3(6) . . ?
C99 C98 H82 126.0 . . ?
C97 C98 H82 126.0 . . ?
Co5 C98 H82 126.4 . . ?
C98 C99 C95 108.0 . . ?
C98 C99 Co5 70.9(5) . . ?
C95 C99 Co5 69.3(6) . . ?
C98 C99 H83 126.0 . . ?
C95 C99 H83 126.0 . . ?
Co5 C99 H83 125.4 . . ?
C104 C100 C101 108.0 . . ?
C104 C100 Co6 69.6(11) . . ?
C101 C100 Co6 68.4(10) . . ?
C104 C100 H197 126.0 . . ?
C101 C100 H197 126.0 . . ?
Co6 C100 H197 127.6 . . ?
C102 C101 C100 108.0 . . ?
C102 C101 Co6 67.8(10) . . ?
C100 C101 Co6 72.1(9) . . ?
C102 C101 H198 126.0 . . ?
C100 C101 H198 126.0 . . ?
Co6 C101 H198 125.7 . . ?
C101 C102 C103 108.0 . . ?
C101 C102 Co6 71.7(10) . . ?
C103 C102 Co6 70.3(11) . . ?
C101 C102 H199 126.0 . . ?
C103 C102 H199 126.0 . . ?
Co6 C102 H199 123.7 . . ?
C102 C103 C104 108.0 . . ?
C102 C103 Co6 68.8(11) . . ?
C104 C103 Co6 72.3(9) . . ?
C102 C103 H200 126.0 . . ?
C104 C103 H200 126.0 . . ?
Co6 C103 H200 124.4 . . ?
C100 C104 C103 108.0 . . ?
C100 C104 Co6 71.1(10) . . ?
C103 C104 Co6 67.6(9) . . ?
C100 C104 H201 126.0 . . ?
C103 C104 H201 126.0 . . ?
Co6 C104 H201 126.8 . . ?
C196 C195 C199 108.0 . . ?
C196 C195 Co6 74(2) . . ?
C199 C195 Co6 71(2) . . ?
C196 C195 H202 126.0 . . ?
C199 C195 H202 126.0 . . ?
Co6 C195 H202 120.6 . . ?
C195 C196 C197 108.0 . . ?
C195 C196 Co6 64.7(19) . . ?
C197 C196 Co6 75(2) . . ?
C195 C196 H203 126.0 . . ?
C197 C196 H203 126.0 . . ?
Co6 C196 H203 125.3 . . ?
C198 C197 C196 108.0 . . ?
C198 C197 Co6 69.6(18) . . ?
C196 C197 Co6 65.8(18) . . ?
C198 C197 H204 126.0 . . ?
C196 C197 H204 126.0 . . ?
Co6 C197 H204 130.2 . . ?
C199 C198 C197 108.0 . . ?
C199 C198 Co6 64.4(19) . . ?
C197 C198 Co6 72(2) . . ?
C199 C198 H205 126.0 . . ?
C197 C198 H205 126.0 . . ?
Co6 C198 H205 128.8 . . ?
C198 C199 C195 108.0 . . ?
C198 C199 Co6 76(2) . . ?
C195 C199 Co6 67(2) . . ?
C198 C199 H206 126.0 . . ?
C195 C199 H206 126.0 . . ?
Co6 C199 H206 122.9 . . ?
C109 C105 C106 108.0 . . ?
C109 C105 Co7 69.6(6) . . ?
C106 C105 Co7 70.4(6) . . ?
C109 C105 H84 126.0 . . ?
C106 C105 H84 126.0 . . ?
Co7 C105 H84 125.6 . . ?
C107 C106 C105 108.0 . . ?
C107 C106 Co7 69.7(6) . . ?
C105 C106 Co7 70.0(6) . . ?
C107 C106 H85 126.0 . . ?
C105 C106 H85 126.0 . . ?
Co7 C106 H85 125.8 . . ?
C106 C107 C108 108.0 . . ?
C106 C107 Co7 70.7(5) . . ?
C108 C107 Co7 69.6(6) . . ?
C106 C107 H86 126.0 . . ?
C108 C107 H86 126.0 . . ?
Co7 C107 H86 125.3 . . ?
C109 C108 C107 108.0 . . ?
C109 C108 Co7 70.2(6) . . ?
C107 C108 Co7 70.6(6) . . ?
C109 C108 H87 126.0 . . ?
C107 C108 H87 126.0 . . ?
Co7 C108 H87 124.8 . . ?
C108 C109 C105 108.0 . . ?
C108 C109 Co7 69.9(6) . . ?
C105 C109 Co7 70.7(6) . . ?
C108 C109 H88 126.0 . . ?
C105 C109 H88 126.0 . . ?
Co7 C109 H88 125.0 . . ?
C111 C110 C114 108.0 . . ?
C111 C110 Co8 69.9(6) . . ?
C114 C110 Co8 69.1(6) . . ?
C111 C110 H89 126.0 . . ?
C114 C110 H89 126.0 . . ?
Co8 C110 H89 126.6 . . ?
C110 C111 C112 108.0 . . ?
C110 C111 Co8 70.5(6) . . ?
C112 C111 Co8 68.8(6) . . ?
C110 C111 H90 126.0 . . ?
C112 C111 H90 126.0 . . ?
Co8 C111 H90 126.3 . . ?
C111 C112 C113 108.0 . . ?
C111 C112 Co8 71.3(6) . . ?
C113 C112 Co8 69.3(7) . . ?
C111 C112 H91 126.0 . . ?
C113 C112 H91 126.0 . . ?
Co8 C112 H91 125.0 . . ?
C114 C113 C112 108.0 . . ?
C114 C113 Co8 70.8(6) . . ?
C112 C113 Co8 70.3(7) . . ?
C114 C113 H92 126.0 . . ?
C112 C113 H92 126.0 . . ?
Co8 C113 H92 124.5 . . ?
C113 C114 C110 108.0 . . ?
C113 C114 Co8 68.9(6) . . ?
C110 C114 Co8 71.2(6) . . ?
C113 C114 H93 126.0 . . ?
C110 C114 H93 126.0 . . ?
Co8 C114 H93 125.5 . . ?
C116 C115 C119 108.0 . . ?
C116 C115 C120 126.0 . . ?
C119 C115 C120 126.0 . . ?
C116 C115 Ru7 72.5(4) . . ?
C119 C115 Ru7 69.9(4) . . ?
C120 C115 Ru7 123.2(4) . . ?
C115 C116 C117 108.0 . . ?
C115 C116 C121 126.0 . . ?
C117 C116 C121 126.0 . . ?
C115 C116 Ru7 69.4(4) . . ?
C117 C116 Ru7 71.4(4) . . ?
C121 C116 Ru7 124.8(3) . . ?
C116 C117 C118 108.0 . . ?
C116 C117 C122 126.0 . . ?
C118 C117 C122 126.0 . . ?
C116 C117 Ru7 71.0(4) . . ?
C118 C117 Ru7 69.6(4) . . ?
C122 C117 Ru7 125.1(3) . . ?
C119 C118 C117 108.0 . . ?
C119 C118 C123 126.0 . . ?
C117 C118 C123 126.0 . . ?
C119 C118 Ru7 69.6(4) . . ?
C117 C118 Ru7 72.5(4) . . ?
C123 C118 Ru7 123.6(3) . . ?
C118 C119 C115 108.0 . . ?
C118 C119 C124 126.0 . . ?
C115 C119 C124 126.0 . . ?
C118 C119 Ru7 71.8(4) . . ?
C115 C119 Ru7 71.4(4) . . ?
C124 C119 Ru7 122.4(3) . . ?
C115 C120 H94 109.5 . . ?
C115 C120 H95 109.5 . . ?
H94 C120 H95 109.5 . . ?
C115 C120 H96 109.5 . . ?
H94 C120 H96 109.5 . . ?
H95 C120 H96 109.5 . . ?
C116 C121 H97 109.5 . . ?
C116 C121 H98 109.5 . . ?
H97 C121 H98 109.5 . . ?
C116 C121 H99 109.5 . . ?
H97 C121 H99 109.5 . . ?
H98 C121 H99 109.5 . . ?
C117 C122 H100 109.5 . . ?
C117 C122 H101 109.5 . . ?
H100 C122 H101 109.5 . . ?
C117 C122 H102 109.5 . . ?
H100 C122 H102 109.5 . . ?
H101 C122 H102 109.5 . . ?
C118 C123 H103 109.5 . . ?
C118 C123 H104 109.5 . . ?
H103 C123 H104 109.5 . . ?
C118 C123 H105 109.5 . . ?
H103 C123 H105 109.5 . . ?
H104 C123 H105 109.5 . . ?
C119 C124 H106 109.5 . . ?
C119 C124 H107 109.5 . . ?
H106 C124 H107 109.5 . . ?
C119 C124 H108 109.5 . . ?
H106 C124 H108 109.5 . . ?
H107 C124 H108 109.5 . . ?
C126 C125 C129 108.0 . . ?
C126 C125 C130 126.0 . . ?
C129 C125 C130 126.0 . . ?
C126 C125 Ru8 72.3(4) . . ?
C129 C125 Ru8 71.2(4) . . ?
C130 C125 Ru8 122.2(3) . . ?
C125 C126 C127 108.0 . . ?
C125 C126 C131 126.0 . . ?
C127 C126 C131 126.0 . . ?
C125 C126 Ru8 69.2(3) . . ?
C127 C126 Ru8 72.6(4) . . ?
C131 C126 Ru8 123.8(3) . . ?
C128 C127 C126 108.0 . . ?
C128 C127 C132 126.0 . . ?
C126 C127 C132 126.0 . . ?
C128 C127 Ru8 70.6(4) . . ?
C126 C127 Ru8 69.7(3) . . ?
C132 C127 Ru8 125.3(3) . . ?
C127 C128 C129 108.0 . . ?
C127 C128 C133 126.0 . . ?
C129 C128 C133 126.0 . . ?
C127 C128 Ru8 71.9(4) . . ?
C129 C128 Ru8 69.1(3) . . ?
C133 C128 Ru8 124.6(3) . . ?
C128 C129 C125 108.0 . . ?
C128 C129 C134 126.0 . . ?
C125 C129 C134 126.0 . . ?
C128 C129 Ru8 72.8(4) . . ?
C125 C129 Ru8 70.2(4) . . ?
C134 C129 Ru8 122.7(3) . . ?
C125 C130 H109 109.5 . . ?
C125 C130 H110 109.5 . . ?
H109 C130 H110 109.5 . . ?
C125 C130 H111 109.5 . . ?
H109 C130 H111 109.5 . . ?
H110 C130 H111 109.5 . . ?
C126 C131 H112 109.5 . . ?
C126 C131 H113 109.5 . . ?
H112 C131 H113 109.5 . . ?
C126 C131 H114 109.5 . . ?
H112 C131 H114 109.5 . . ?
H113 C131 H114 109.5 . . ?
C127 C132 H115 109.5 . . ?
C127 C132 H116 109.5 . . ?
H115 C132 H116 109.5 . . ?
C127 C132 H117 109.5 . . ?
H115 C132 H117 109.5 . . ?
H116 C132 H117 109.5 . . ?
C128 C133 H118 109.5 . . ?
C128 C133 H119 109.5 . . ?
H118 C133 H119 109.5 . . ?
C128 C133 H120 109.5 . . ?
H118 C133 H120 109.5 . . ?
H119 C133 H120 109.5 . . ?
C129 C134 H121 109.5 . . ?
C129 C134 H122 109.5 . . ?
H121 C134 H122 109.5 . . ?
C129 C134 H123 109.5 . . ?
H121 C134 H123 109.5 . . ?
H122 C134 H123 109.5 . . ?
C136 C135 C139 108.0 . . ?
C136 C135 C140 126.0 . . ?
C139 C135 C140 126.0 . . ?
C136 C135 Ru9 70.7(4) . . ?
C139 C135 Ru9 71.7(4) . . ?
C140 C135 Ru9 123.3(3) . . ?
C137 C136 C135 108.0 . . ?
C137 C136 C141 126.0 . . ?
C135 C136 C141 126.0 . . ?
C137 C136 Ru9 71.9(3) . . ?
C135 C136 Ru9 70.3(4) . . ?
C141 C136 Ru9 123.4(3) . . ?
C136 C137 C138 108.0 . . ?
C136 C137 C142 126.0 . . ?
C138 C137 C142 126.0 . . ?
C136 C137 Ru9 69.4(3) . . ?
C138 C137 Ru9 71.5(4) . . ?
C142 C137 Ru9 124.7(3) . . ?
C137 C138 C139 108.0 . . ?
C137 C138 C143 126.0 . . ?
C139 C138 C143 126.0 . . ?
C137 C138 Ru9 70.3(4) . . ?
C139 C138 Ru9 70.0(3) . . ?
C143 C138 Ru9 125.3(3) . . ?
C138 C139 C135 108.0 . . ?
C138 C139 C144 126.0 . . ?
C135 C139 C144 126.0 . . ?
C138 C139 Ru9 71.7(3) . . ?
C135 C139 Ru9 69.5(3) . . ?
C144 C139 Ru9 124.4(3) . . ?
C135 C140 H124 109.5 . . ?
C135 C140 H125 109.5 . . ?
H124 C140 H125 109.5 . . ?
C135 C140 H126 109.5 . . ?
H124 C140 H126 109.5 . . ?
H125 C140 H126 109.5 . . ?
C136 C141 H127 109.5 . . ?
C136 C141 H128 109.5 . . ?
H127 C141 H128 109.5 . . ?
C136 C141 H129 109.5 . . ?
H127 C141 H129 109.5 . . ?
H128 C141 H129 109.5 . . ?
C137 C142 H130 109.5 . . ?
C137 C142 H131 109.5 . . ?
H130 C142 H131 109.5 . . ?
C137 C142 H132 109.5 . . ?
H130 C142 H132 109.5 . . ?
H131 C142 H132 109.5 . . ?
C138 C143 H133 109.5 . . ?
C138 C143 H134 109.5 . . ?
H133 C143 H134 109.5 . . ?
C138 C143 H135 109.5 . . ?
H133 C143 H135 109.5 . . ?
H134 C143 H135 109.5 . . ?
C139 C144 H136 109.5 . . ?
C139 C144 H137 109.5 . . ?
H136 C144 H137 109.5 . . ?
C139 C144 H138 109.5 . . ?
H136 C144 H138 109.5 . . ?
H137 C144 H138 109.5 . . ?
C146 C145 C150 120.0 . . ?
C146 C145 C154 118.67(8) . . ?
C150 C145 C154 121.21(8) . . ?
C146 C145 Ru11 70.85(9) . . ?
C150 C145 Ru11 73.75(8) . . ?
C154 C145 Ru11 130.96(16) . . ?
C147 C146 C145 120.0 . . ?
C147 C146 Ru11 73.45(8) . . ?
C145 C146 Ru11 71.32(9) . . ?
C147 C146 H139 120.0 . . ?
C145 C146 H139 120.0 . . ?
Ru11 C146 H139 127.2 . . ?
C146 C147 C148 120.0 . . ?
C146 C147 Ru11 69.19(7) . . ?
C148 C147 Ru11 74.12(7) . . ?
C146 C147 H140 120.0 . . ?
C148 C147 H140 120.0 . . ?
Ru11 C147 H140 129.0 . . ?
C149 C148 C147 120.0 . . ?
C149 C148 C151 112.35(7) . . ?
C147 C148 C151 127.22(7) . . ?
C149 C148 Ru11 72.29(9) . . ?
C147 C148 Ru11 69.50(7) . . ?
C151 C148 Ru11 137.10(14) . . ?
C148 C149 C150 120.0 . . ?
C148 C149 Ru11 71.84(9) . . ?
C150 C149 Ru11 69.81(8) . . ?
C148 C149 H141 120.0 . . ?
C150 C149 H141 120.0 . . ?
Ru11 C149 H141 131.1 . . ?
C149 C150 C145 120.0 . . ?
C149 C150 Ru11 73.96(8) . . ?
C145 C150 Ru11 69.04(7) . . ?
C149 C150 H142 120.0 . . ?
C145 C150 H142 120.0 . . ?
Ru11 C150 H142 129.3 . . ?
C148 C151 C153 111.47(10) . . ?
C148 C151 C152 110.07(9) . . ?
C153 C151 C152 108.67(10) . . ?
C148 C151 H143 108.9 . . ?
C153 C151 H143 108.9 . . ?
C152 C151 H143 108.9 . . ?
C151 C152 H144 109.5 . . ?
C151 C152 H145 109.5 . . ?
H144 C152 H145 109.5 . . ?
C151 C152 H146 109.5 . . ?
H144 C152 H146 109.5 . . ?
H145 C152 H146 109.5 . . ?
C151 C153 H147 109.5 . . ?
C151 C153 H148 109.5 . . ?
H147 C153 H148 109.5 . . ?
C151 C153 H149 109.5 . . ?
H147 C153 H149 109.5 . . ?
H148 C153 H149 109.5 . . ?
C145 C154 H150 109.5 . . ?
C145 C154 H151 109.5 . . ?
H150 C154 H151 109.5 . . ?
C145 C154 H152 109.5 . . ?
H150 C154 H152 109.5 . . ?
H151 C154 H152 109.5 . . ?
C156 C155 C160 120.0 . . ?
C156 C155 C164 118.69(9) . . ?
C160 C155 C164 121.24(8) . . ?
C156 C155 Ru12 74.0(2) . . ?
C160 C155 Ru12 69.8(3) . . ?
C164 C155 Ru12 125.8(3) . . ?
C157 C156 C155 120.0 . . ?
C157 C156 Ru12 72.62(9) . . ?
C155 C156 Ru12 69.70(18) . . ?
C157 C156 H153 120.0 . . ?
C155 C156 H153 120.0 . . ?
Ru12 C156 H153 130.2 . . ?
C156 C157 C158 120.0 . . ?
C156 C157 Ru12 71.59(12) . . ?
C158 C157 Ru12 70.4(2) . . ?
C156 C157 H154 120.0 . . ?
C158 C157 H154 120.0 . . ?
Ru12 C157 H154 130.6 . . ?
C159 C158 C157 120.0 . . ?
C159 C158 C161 112.38(8) . . ?
C157 C158 C161 127.25(7) . . ?
C159 C158 Ru12 69.4(2) . . ?
C157 C158 Ru12 73.6(3) . . ?
C161 C158 Ru12 134.5(2) . . ?
C158 C159 C160 120.0 . . ?
C158 C159 Ru12 73.76(18) . . ?
C160 C159 Ru12 70.75(9) . . ?
C158 C159 H155 120.0 . . ?
C160 C159 H155 120.0 . . ?
Ru12 C159 H155 127.5 . . ?
C159 C160 C155 120.0 . . ?
C159 C160 Ru12 71.81(14) . . ?
C155 C160 Ru12 73.1(2) . . ?
C159 C160 H156 120.0 . . ?
C155 C160 H156 120.0 . . ?
Ru12 C160 H156 127.1 . . ?
C158 C161 C163 111.49(10) . . ?
C158 C161 C162 110.09(10) . . ?
C163 C161 C162 108.68(11) . . ?
C158 C161 H157 108.8 . . ?
C163 C161 H157 108.8 . . ?
C162 C161 H157 108.8 . . ?
C161 C162 H158 109.5 . . ?
C161 C162 H159 109.5 . . ?
H158 C162 H159 109.5 . . ?
C161 C162 H160 109.5 . . ?
H158 C162 H160 109.5 . . ?
H159 C162 H160 109.5 . . ?
C161 C163 H161 109.5 . . ?
C161 C163 H162 109.5 . . ?
H161 C163 H162 109.5 . . ?
C161 C163 H163 109.5 . . ?
H161 C163 H163 109.5 . . ?
H162 C163 H163 109.5 . . ?
C155 C164 H164 109.5 . . ?
C155 C164 H165 109.5 . . ?
H164 C164 H165 109.5 . . ?
C155 C164 H166 109.5 . . ?
H164 C164 H166 109.5 . . ?
H165 C164 H166 109.5 . . ?
C83 Co5 C84 89.9(11) . . ?
C83 Co5 C85 89.4(10) . . ?
C84 Co5 C85 93.3(9) . . ?
C83 Co5 C95 90.5(8) . . ?
C84 Co5 C95 136.8(8) . . ?
C85 Co5 C95 130.0(8) . . ?
C83 Co5 C99 113.9(9) . . ?
C84 Co5 C99 154.7(10) . . ?
C85 Co5 C99 95.3(7) . . ?
C95 Co5 C99 40.7(3) . . ?
C83 Co5 C96 105.6(9) . . ?
C84 Co5 C96 98.3(8) . . ?
C85 Co5 C96 160.9(8) . . ?
C95 Co5 C96 40.5(3) . . ?
C99 Co5 C96 68.0(3) . . ?
C83 Co5 C98 154.1(9) . . ?
C84 Co5 C98 115.4(10) . . ?
C85 Co5 C98 93.8(8) . . ?
C95 Co5 C98 67.9(4) . . ?
C99 Co5 C98 40.3(3) . . ?
C96 Co5 C98 67.5(4) . . ?
C83 Co5 C97 144.6(9) . . ?
C84 Co5 C97 88.1(9) . . ?
C85 Co5 C97 126.0(9) . . ?
C95 Co5 C97 67.8(4) . . ?
C99 Co5 C97 67.6(4) . . ?
C96 Co5 C97 40.1(3) . . ?
C98 Co5 C97 40.0(3) . . ?
C83 Co5 Cs2 54.8(7) . . ?
C84 Co5 Cs2 56.6(8) . . ?
C85 Co5 Cs2 54.7(6) . . ?
C95 Co5 Cs2 145.0(4) . . ?
C99 Co5 Cs2 144.6(4) . . ?
C96 Co5 Cs2 144.1(5) . . ?
C98 Co5 Cs2 143.5(4) . . ?
C97 Co5 Cs2 143.2(4) . . ?
C87 Co6 C86 92.8(8) . . ?
C87 Co6 C88 88.8(9) . . ?
C86 Co6 C88 89.8(9) . . ?
C87 Co6 C195 138.8(17) . . ?
C86 Co6 C195 90.3(15) . . ?
C88 Co6 C195 132.4(17) . . ?
C87 Co6 C199 99.5(16) . . ?
C86 Co6 C199 111.1(18) . . ?
C88 Co6 C199 156.9(17) . . ?
C195 Co6 C199 42.1(11) . . ?
C87 Co6 C102 144.0(11) . . ?
C86 Co6 C102 123.2(11) . . ?
C88 Co6 C102 90.2(10) . . ?
C195 Co6 C102 51.5(18) . . ?
C199 Co6 C102 70.3(16) . . ?
C87 Co6 C103 104.4(11) . . ?
C86 Co6 C103 159.2(11) . . ?
C88 Co6 C103 101.9(11) . . ?
C195 Co6 C103 69.1(16) . . ?
C199 Co6 C103 55.2(18) . . ?
C102 Co6 C103 40.9(6) . . ?
C87 Co6 C101 153.7(10) . . ?
C86 Co6 C101 91.5(10) . . ?
C88 Co6 C101 117.2(10) . . ?
C195 Co6 C101 15.2(18) . . ?
C199 Co6 C101 54.9(16) . . ?
C102 Co6 C101 40.5(6) . . ?
C103 Co6 C101 67.9(9) . . ?
C87 Co6 C196 156.1(16) . . ?
C86 Co6 C196 110.7(17) . . ?
C88 Co6 C196 95.3(16) . . ?
C195 Co6 C196 41.3(11) . . ?
C199 Co6 C196 68.7(16) . . ?
C102 Co6 C196 13(2) . . ?
C103 Co6 C196 51.7(18) . . ?
C101 Co6 C196 28.5(19) . . ?
C87 Co6 C104 90.9(10) . . ?
C86 Co6 C104 130.0(11) . . ?
C88 Co6 C104 140.2(11) . . ?
C195 Co6 C104 57.1(15) . . ?
C199 Co6 C104 20.0(18) . . ?
C102 Co6 C104 67.7(9) . . ?
C103 Co6 C104 40.0(6) . . ?
C101 Co6 C104 66.7(8) . . ?
C196 Co6 C104 71.0(16) . . ?
C87 Co6 C100 114.2(10) . . ?
C86 Co6 C100 95.6(10) . . ?
C88 Co6 C100 156.0(9) . . ?
C195 Co6 C100 24.8(17) . . ?
C199 Co6 C100 20.2(17) . . ?
C102 Co6 C100 67.3(8) . . ?
C103 Co6 C100 66.9(8) . . ?
C101 Co6 C100 39.5(5) . . ?
C196 Co6 C100 61.0(16) . . ?
C104 Co6 C100 39.3(5) . . ?
C87 Co6 C198 91.6(16) . . ?
C86 Co6 C198 150.7(19) . . ?
C88 Co6 C198 119.2(19) . . ?
C195 Co6 C198 67.9(16) . . ?
C199 Co6 C198 39.7(11) . . ?
C102 Co6 C198 58.0(18) . . ?
C103 Co6 C198 21(2) . . ?
C101 Co6 C198 72.6(16) . . ?
C196 Co6 C198 65.9(16) . . ?
C104 Co6 C198 21.0(19) . . ?
C100 Co6 C198 56.5(17) . . ?
C91 Co7 C89 89.0(11) . . ?
C91 Co7 C90 92.9(8) . . ?
C89 Co7 C90 91.3(10) . . ?
C91 Co7 C108 158.9(9) . . ?
C89 Co7 C108 109.7(9) . . ?
C90 Co7 C108 96.4(7) . . ?
C91 Co7 C109 134.3(8) . . ?
C89 Co7 C109 90.2(9) . . ?
C90 Co7 C109 132.9(7) . . ?
C108 Co7 C109 39.9(3) . . ?
C91 Co7 C107 121.5(10) . . ?
C89 Co7 C107 149.4(9) . . ?
C90 Co7 C107 90.3(7) . . ?
C108 Co7 C107 39.8(3) . . ?
C109 Co7 C107 66.8(4) . . ?
C91 Co7 C105 98.4(7) . . ?
C89 Co7 C105 109.0(9) . . ?
C90 Co7 C105 156.8(7) . . ?
C108 Co7 C105 66.8(3) . . ?
C109 Co7 C105 39.7(2) . . ?
C107 Co7 C105 66.6(4) . . ?
C91 Co7 C106 92.3(8) . . ?
C89 Co7 C106 148.3(9) . . ?
C90 Co7 C106 120.2(8) . . ?
C108 Co7 C106 66.7(4) . . ?
C109 Co7 C106 66.6(3) . . ?
C107 Co7 C106 39.6(3) . . ?
C105 Co7 C106 39.5(2) . . ?
C94 Co8 C92 90.6(9) . . ?
C94 Co8 C93 94.0(9) . . ?
C92 Co8 C93 92.4(8) . . ?
C94 Co8 C113 146.6(8) . . ?
C92 Co8 C113 90.1(8) . . ?
C93 Co8 C113 119.3(9) . . ?
C94 Co8 C112 147.3(8) . . ?
C92 Co8 C112 121.5(8) . . ?
C93 Co8 C112 90.9(8) . . ?
C113 Co8 C112 40.4(3) . . ?
C94 Co8 C114 106.5(8) . . ?
C92 Co8 C114 95.4(7) . . ?
C93 Co8 C114 157.9(8) . . ?
C113 Co8 C114 40.3(3) . . ?
C112 Co8 C114 67.5(4) . . ?
C94 Co8 C111 107.5(8) . . ?
C92 Co8 C111 157.4(8) . . ?
C93 Co8 C111 99.6(7) . . ?
C113 Co8 C111 67.3(4) . . ?
C112 Co8 C111 39.9(3) . . ?
C114 Co8 C111 66.9(4) . . ?
C94 Co8 C110 87.8(7) . . ?
C92 Co8 C110 131.3(7) . . ?
C93 Co8 C110 136.3(7) . . ?
C113 Co8 C110 67.2(4) . . ?
C112 Co8 C110 67.0(4) . . ?
C114 Co8 C110 39.7(3) . . ?
C111 Co8 C110 39.5(3) . . ?
C94 Co8 Cs2 56.5(6) . . ?
C92 Co8 Cs2 56.7(6) . . ?
C93 Co8 Cs2 56.0(6) . . ?
C113 Co8 Cs2 144.0(5) . . ?
C112 Co8 Cs2 145.0(4) . . ?
C114 Co8 Cs2 143.5(4) . . ?
C111 Co8 Cs2 145.3(5) . . ?
C110 Co8 Cs2 144.4(4) . . ?
N85 Cs2 N87 89.2(4) . . ?
N85 Cs2 N92 160.9(4) . . ?
N87 Cs2 N92 91.7(4) . . ?
N85 Cs2 N84 75.8(4) . . ?
N87 Cs2 N84 120.8(4) . . ?
N92 Cs2 N84 119.4(4) . . ?
N85 Cs2 C85 19.3(2) . . ?
N87 Cs2 C85 88.2(4) . . ?
N92 Cs2 C85 179.8(4) . . ?
N84 Cs2 C85 60.4(4) . . ?
N85 Cs2 N94 123.9(4) . . ?
N87 Cs2 N94 119.9(4) . . ?
N92 Cs2 N94 71.6(4) . . ?
N84 Cs2 N94 48.2(4) . . ?
C85 Cs2 N94 108.3(4) . . ?
N85 Cs2 C83 59.4(4) . . ?
N87 Cs2 C83 64.8(4) . . ?
N92 Cs2 C83 137.2(4) . . ?
N84 Cs2 C83 58.3(4) . . ?
C85 Cs2 C83 42.6(4) . . ?
N94 Cs2 C83 89.2(4) . . ?
N85 Cs2 N90 93.9(4) . . ?
N87 Cs2 N90 165.2(4) . . ?
N92 Cs2 N90 90.1(4) . . ?
N84 Cs2 N90 46.7(4) . . ?
C85 Cs2 N90 89.9(4) . . ?
N94 Cs2 N90 47.3(3) . . ?
C83 Cs2 N90 104.6(4) . . ?
N85 Cs2 N88 46.7(4) . . ?
N87 Cs2 N88 71.0(4) . . ?
N92 Cs2 N88 116.1(4) . . ?
N84 Cs2 N88 122.2(4) . . ?
C85 Cs2 N88 64.1(4) . . ?
N94 Cs2 N88 167.6(3) . . ?
C83 Cs2 N88 90.6(4) . . ?
N90 Cs2 N88 121.1(3) . . ?
N85 Cs2 N91 47.7(4) . . ?
N87 Cs2 N91 118.4(4) . . ?
N92 Cs2 N91 116.4(4) . . ?
N84 Cs2 N91 92.6(4) . . ?
C85 Cs2 N91 63.8(4) . . ?
N94 Cs2 N91 120.8(4) . . ?
C83 Cs2 N91 106.3(4) . . ?
N90 Cs2 N91 73.6(4) . . ?
N88 Cs2 N91 47.6(3) . . ?
N85 Cs2 C84 61.2(4) . . ?
N87 Cs2 C84 106.5(4) . . ?
N92 Cs2 C84 136.1(4) . . ?
N84 Cs2 C84 18.8(2) . . ?
C85 Cs2 C84 43.7(4) . . ?
N94 Cs2 C84 64.7(4) . . ?
C83 Cs2 C84 41.9(4) . . ?
N90 Cs2 C84 63.0(4) . . ?
N88 Cs2 C84 107.6(4) . . ?
N91 Cs2 C84 89.9(4) . . ?
N85 Cs2 N93 118.1(4) . . ?
N87 Cs2 N93 46.6(4) . . ?
N92 Cs2 N93 75.2(4) . . ?
N84 Cs2 N93 91.4(4) . . ?
C85 Cs2 N93 104.6(4) . . ?
N94 Cs2 N93 73.3(4) . . ?
C83 Cs2 N93 62.6(4) . . ?
N90 Cs2 N93 120.1(4) . . ?
N88 Cs2 N93 117.4(3) . . ?
N91 Cs2 N93 163.3(4) . . ?
C84 Cs2 N93 88.7(4) . . ?
N88 Ru7 N85 85.3(7) . . ?
N88 Ru7 N91 87.5(7) . . ?
N85 Ru7 N91 86.5(7) . . ?
N88 Ru7 C119 103.8(6) . . ?
N85 Ru7 C119 114.7(6) . . ?
N91 Ru7 C119 156.3(5) . . ?
N88 Ru7 C115 97.2(6) . . ?
N85 Ru7 C115 153.1(5) . . ?
N91 Ru7 C115 120.3(6) . . ?
C119 Ru7 C115 38.66(18) . . ?
N88 Ru7 C118 138.7(6) . . ?
N85 Ru7 C118 96.4(6) . . ?
N91 Ru7 C118 133.7(6) . . ?
C119 Ru7 C118 38.58(19) . . ?
C115 Ru7 C118 64.3(3) . . ?
N88 Ru7 C116 124.3(6) . . ?
N85 Ru7 C116 150.3(6) . . ?
N91 Ru7 C116 92.3(5) . . ?
C119 Ru7 C116 64.1(3) . . ?
C115 Ru7 C116 38.08(17) . . ?
C118 Ru7 C116 63.6(3) . . ?
N88 Ru7 C117 160.5(6) . . ?
N85 Ru7 C117 113.2(6) . . ?
N91 Ru7 C117 99.0(6) . . ?
C119 Ru7 C117 64.0(3) . . ?
C115 Ru7 C117 63.7(3) . . ?
C118 Ru7 C117 38.0(2) . . ?
C116 Ru7 C117 37.68(18) . . ?
N88 Ru7 Cs2 52.5(5) . . ?
N85 Ru7 Cs2 50.9(5) . . ?
N91 Ru7 Cs2 53.4(5) . . ?
C119 Ru7 Cs2 148.8(3) . . ?
C115 Ru7 Cs2 146.5(3) . . ?
C118 Ru7 Cs2 147.2(3) . . ?
C116 Ru7 Cs2 143.8(3) . . ?
C117 Ru7 Cs2 144.3(3) . . ?
N93 Ru8 N87 86.9(7) . . ?
N93 Ru8 C125 116.2(6) . . ?
N87 Ru8 C125 97.6(6) . . ?
N93 Ru8 C129 154.8(6) . . ?
N87 Ru8 C129 96.4(5) . . ?
C125 Ru8 C129 38.68(16) . . ?
N93 Ru8 N83 86.1(7) . . ?
N87 Ru8 N83 87.2(7) . . ?
C125 Ru8 N83 157.3(6) . . ?
C129 Ru8 N83 118.9(6) . . ?
N93 Ru8 C126 94.8(6) . . ?
N87 Ru8 C126 130.5(6) . . ?
C125 Ru8 C126 38.41(16) . . ?
C129 Ru8 C126 64.1(2) . . ?
N83 Ru8 C126 142.3(6) . . ?
N93 Ru8 C128 145.3(6) . . ?
N87 Ru8 C128 127.8(6) . . ?
C125 Ru8 C128 64.0(2) . . ?
C129 Ru8 C128 38.09(17) . . ?
N83 Ru8 C128 95.6(6) . . ?
C126 Ru8 C128 63.3(2) . . ?
N93 Ru8 C127 108.9(6) . . ?
N87 Ru8 C127 159.2(5) . . ?
C125 Ru8 C127 63.7(2) . . ?
C129 Ru8 C127 63.5(2) . . ?
N83 Ru8 C127 106.7(6) . . ?
C126 Ru8 C127 37.70(17) . . ?
C128 Ru8 C127 37.52(17) . . ?
N93 Ru8 Cs2 52.8(5) . . ?
N87 Ru8 Cs2 50.8(5) . . ?
C125 Ru8 Cs2 143.0(3) . . ?
C129 Ru8 Cs2 143.7(3) . . ?
N83 Ru8 Cs2 53.8(5) . . ?
C126 Ru8 Cs2 146.7(3) . . ?
C128 Ru8 Cs2 147.9(3) . . ?
C127 Ru8 Cs2 149.9(3) . . ?
N90 Ru9 N94 87.9(7) . . ?
N90 Ru9 C135 99.1(5) . . ?
N94 Ru9 C135 120.7(6) . . ?
N90 Ru9 C136 101.2(6) . . ?
N94 Ru9 C136 158.6(6) . . ?
C135 Ru9 C136 39.02(15) . . ?
N90 Ru9 C139 129.4(5) . . ?
N94 Ru9 C139 94.3(6) . . ?
C135 Ru9 C139 38.78(16) . . ?
C136 Ru9 C139 64.9(2) . . ?
N90 Ru9 N84 84.6(6) . . ?
N94 Ru9 N84 86.3(7) . . ?
C135 Ru9 N84 152.7(6) . . ?
C136 Ru9 N84 113.6(6) . . ?
C139 Ru9 N84 146.0(5) . . ?
N90 Ru9 C137 133.8(6) . . ?
N94 Ru9 C137 138.2(6) . . ?
C135 Ru9 C137 64.9(2) . . ?
C136 Ru9 C137 38.67(18) . . ?
C139 Ru9 C137 64.4(2) . . ?
N84 Ru9 C137 93.0(6) . . ?
N90 Ru9 C138 163.4(5) . . ?
N94 Ru9 C138 102.9(6) . . ?
C135 Ru9 C138 64.6(2) . . ?
C136 Ru9 C138 64.5(2) . . ?
C139 Ru9 C138 38.30(17) . . ?
N84 Ru9 C138 108.4(5) . . ?
C137 Ru9 C138 38.24(17) . . ?
N90 Ru9 Cs2 52.2(4) . . ?
N94 Ru9 Cs2 52.2(5) . . ?
C135 Ru9 Cs2 147.2(3) . . ?
C136 Ru9 Cs2 146.9(3) . . ?
C139 Ru9 Cs2 145.5(3) . . ?
N84 Ru9 Cs2 52.1(5) . . ?
C137 Ru9 Cs2 145.0(3) . . ?
C138 Ru9 Cs2 144.2(3) . . ?
N92 Ru10 N86 85.5(6) . . ?
N92 Ru10 N89 87.0(7) . . ?
N86 Ru10 N89 85.6(7) . . ?
N92 Ru10 S4 149.4(5) . . ?
N86 Ru10 S4 123.9(5) . . ?
N89 Ru10 S4 87.0(5) . . ?
N92 Ru10 S3 89.3(6) . . ?
N86 Ru10 S3 108.1(5) . . ?
N89 Ru10 S3 165.4(6) . . ?
S4 Ru10 S3 89.1(3) . . ?
N92 Ru10 Ru11 140.4(5) . . ?
N86 Ru10 Ru11 97.3(5) . . ?
N89 Ru10 Ru11 132.6(5) . . ?
S4 Ru10 Ru11 52.3(2) . . ?
S3 Ru10 Ru11 52.1(2) . . ?
N92 Ru10 Ru12 106.0(5) . . ?
N86 Ru10 Ru12 154.9(5) . . ?
N89 Ru10 Ru12 116.7(5) . . ?
S4 Ru10 Ru12 51.5(2) . . ?
S3 Ru10 Ru12 51.14(19) . . ?
Ru11 Ru10 Ru12 59.49(9) . . ?
C146 Ru11 C145 37.8 . . ?
C146 Ru11 C147 37.4 . . ?
C145 Ru11 C147 67.34(8) . . ?
C146 Ru11 C150 67.23(8) . . ?
C145 Ru11 C150 37.2 . . ?
C147 Ru11 C150 78.32(10) . . ?
C146 Ru11 S3 105.5(2) . . ?
C145 Ru11 S3 94.5(2) . . ?
C147 Ru11 S3 137.0(2) . . ?
C150 Ru11 S3 111.1(2) . . ?
C146 Ru11 S4 144.3(3) . . ?
C145 Ru11 S4 175.4(2) . . ?
C147 Ru11 S4 112.6(2) . . ?
C150 Ru11 S4 138.3(2) . . ?
S3 Ru11 S4 88.6(3) . . ?
C146 Ru11 C148 66.37(9) . . ?
C145 Ru11 C148 78.30(10) . . ?
C147 Ru11 C148 36.4 . . ?
C150 Ru11 C148 65.31(8) . . ?
S3 Ru11 C148 171.8(2) . . ?
S4 Ru11 C148 98.9(2) . . ?
C146 Ru11 C149 78.30(10) . . ?
C145 Ru11 C149 66.17(8) . . ?
C147 Ru11 C149 65.40(8) . . ?
C150 Ru11 C149 36.2 . . ?
S3 Ru11 C149 143.9(2) . . ?
S4 Ru11 C149 109.4(2) . . ?
C148 Ru11 C149 35.9 . . ?
C146 Ru11 Ru10 112.61(11) . . ?
C145 Ru11 Ru10 133.06(11) . . ?
C147 Ru11 Ru10 112.15(12) . . ?
C150 Ru11 Ru10 163.25(13) . . ?
S3 Ru11 Ru10 52.3(2) . . ?
S4 Ru11 Ru10 51.5(2) . . ?
C148 Ru11 Ru10 130.88(13) . . ?
C149 Ru11 Ru10 159.60(12) . . ?
C146 Ru11 Ru12 156.64(13) . . ?
C145 Ru11 Ru12 127.64(13) . . ?
C147 Ru11 Ru12 164.68(13) . . ?
C150 Ru11 Ru12 111.50(12) . . ?
S3 Ru11 Ru12 52.1(2) . . ?
S4 Ru11 Ru12 52.2(2) . . ?
C148 Ru11 Ru12 135.76(12) . . ?
C149 Ru11 Ru12 115.16(11) . . ?
Ru10 Ru11 Ru12 61.47(9) . . ?
C160 Ru12 C159 37.44(13) . . ?
C160 Ru12 C155 37.17(8) . . ?
C159 Ru12 C155 66.81(16) . . ?
C160 Ru12 C158 66.57(18) . . ?
C159 Ru12 C158 36.81(10) . . ?
C155 Ru12 C158 77.78(13) . . ?
C160 Ru12 S3 98.5(3) . . ?
C159 Ru12 S3 106.3(3) . . ?
C155 Ru12 S3 116.7(2) . . ?
C158 Ru12 S3 134.8(2) . . ?
C160 Ru12 S4 170.2(2) . . ?
C159 Ru12 S4 146.7(2) . . ?
C155 Ru12 S4 133.1(2) . . ?
C158 Ru12 S4 113.3(2) . . ?
S3 Ru12 S4 88.2(3) . . ?
C160 Ru12 C156 66.07(11) . . ?
C159 Ru12 C156 77.77(13) . . ?
C155 Ru12 C156 36.33(8) . . ?
C158 Ru12 C156 64.97(11) . . ?
S3 Ru12 C156 149.8(2) . . ?
S4 Ru12 C156 104.6(2) . . ?
C160 Ru12 C157 77.76(13) . . ?
C159 Ru12 C157 65.62(12) . . ?
C155 Ru12 C157 65.17(12) . . ?
C158 Ru12 C157 36.01(6) . . ?
S3 Ru12 C157 170.8(2) . . ?
S4 Ru12 C157 96.6(2) . . ?
C156 Ru12 C157 35.79(9) . . ?
C160 Ru12 Ru11 127.96(16) . . ?
C159 Ru12 Ru11 156.51(15) . . ?
C155 Ru12 Ru11 112.02(13) . . ?
C158 Ru12 Ru11 165.24(16) . . ?
S3 Ru12 Ru11 51.9(2) . . ?
S4 Ru12 Ru11 51.9(2) . . ?
C156 Ru12 Ru11 115.95(16) . . ?
C157 Ru12 Ru11 136.72(15) . . ?
C160 Ru12 Ru10 139.35(15) . . ?
C159 Ru12 Ru10 117.32(19) . . ?
C155 Ru12 Ru10 167.42(13) . . ?
C158 Ru12 Ru10 112.89(14) . . ?
S3 Ru12 Ru10 51.2(2) . . ?
S4 Ru12 Ru10 50.4(2) . . ?
C156 Ru12 Ru10 153.44(16) . . ?
C157 Ru12 Ru10 127.37(15) . . ?
Ru11 Ru12 Ru10 59.04(9) . . ?
Ru11 S3 Ru12 76.0(2) . . ?
Ru11 S3 Ru10 75.6(3) . . ?
Ru12 S3 Ru10 77.7(2) . . ?
Ru10 S4 Ru11 76.2(2) . . ?
Ru10 S4 Ru12 78.2(3) . . ?
Ru11 S4 Ru12 75.9(3) . . ?
F4 P1 F1 90.0 . . ?
F4 P1 F2 90.0 . . ?
F1 P1 F2 180.0 . . ?
F4 P1 F5 90.0 . . ?
F1 P1 F5 90.0 . . ?
F2 P1 F5 90.0 . . ?
F4 P1 F6 90.0 . . ?
F1 P1 F6 90.0 . . ?
F2 P1 F6 90.0 . . ?
F5 P1 F6 180.0 . . ?
F4 P1 F3 180.0 . . ?
F1 P1 F3 90.0 . . ?
F2 P1 F3 90.0 . . ?
F5 P1 F3 90.0 . . ?
F6 P1 F3 90.0 . . ?
F8 P2 F12 90.0 . . ?
F8 P2 F11 90.0 . . ?
F12 P2 F11 180.0 . . ?
F8 P2 F7 180.0 . . ?
F12 P2 F7 90.0 . . ?
F11 P2 F7 90.0 . . ?
F8 P2 F10 90.0 . . ?
F12 P2 F10 90.0 . . ?
F11 P2 F10 90.0 . . ?
F7 P2 F10 90.0 . . ?
F8 P2 F9 90.0 . . ?
F12 P2 F9 90.0 . . ?
F11 P2 F9 90.0 . . ?
F7 P2 F9 90.0 . . ?
F10 P2 F9 180.0 . . ?
F30 P5 F26 90.0 . . ?
F30 P5 F28 90.0 . . ?
F26 P5 F28 90.0 . . ?
F30 P5 F29 180.0 . . ?
F26 P5 F29 90.0 . . ?
F28 P5 F29 90.0 . . ?
F30 P5 F27 90.0 . . ?
F26 P5 F27 90.0 . . ?
F28 P5 F27 180.0 . . ?
F29 P5 F27 90.0 . . ?
F30 P5 F25 90.0 . . ?
F26 P5 F25 180.0(13) . . ?
F28 P5 F25 90.0 . . ?
F29 P5 F25 90.0 . . ?
F27 P5 F25 90.0 . . ?
F13 P3 F16 90.0 . . ?
F13 P3 F18 90.0 . . ?
F16 P3 F18 90.0 . . ?
F13 P3 F14 180.0 . . ?
F16 P3 F14 90.0 . . ?
F18 P3 F14 90.0 . . ?
F13 P3 F17 90.0 . . ?
F16 P3 F17 90.0 . . ?
F18 P3 F17 180.0 . . ?
F14 P3 F17 90.0 . . ?
F13 P3 F15 90.0 . . ?
F16 P3 F15 180.0 . . ?
F18 P3 F15 90.0 . . ?
F14 P3 F15 90.0 . . ?
F17 P3 F15 90.0 . . ?
F21 P4 F19 90.0 . . ?
F21 P4 F20 90.0 . . ?
F19 P4 F20 180.0(6) . . ?
F21 P4 F24 90.0 . . ?
F19 P4 F24 90.0 . . ?
F20 P4 F24 90.0 . . ?
F21 P4 F23 90.0 . . ?
F19 P4 F23 90.0 . . ?
F20 P4 F23 90.0 . . ?
F24 P4 F23 180.0 . . ?
F21 P4 F22 180.0 . . ?
F19 P4 F22 90.0 . . ?
F20 P4 F22 90.0 . . ?
F24 P4 F22 90.0 . . ?
F23 P4 F22 90.0 . . ?
F34 P6 F35 90.0 . . ?
F34 P6 F32 90.0 . . ?
F35 P6 F32 90.0 . . ?
F34 P6 F31 90.0 . . ?
F35 P6 F31 90.0 . . ?
F32 P6 F31 179.98(5) . . ?
F34 P6 F36 90.0 . . ?
F35 P6 F36 180.0 . . ?
F32 P6 F36 90.0 . . ?
F31 P6 F36 90.0 . . ?
F34 P6 F33 179.99(6) . . ?
F35 P6 F33 90.0 . . ?
F32 P6 F33 90.0 . . ?
F31 P6 F33 90.0 . . ?
F36 P6 F33 90.0 . . ?
C166 C165 H207 109.5 . . ?
C166 C165 H208 109.5 . . ?
H207 C165 H208 109.5 . . ?
C166 C165 H209 109.5 . . ?
H207 C165 H209 109.5 . . ?
H208 C165 H209 109.5 . . ?
N166 C166 C165 180.0 . . ?
C168 C167 H210 109.5 . . ?
C168 C167 H211 109.5 . . ?
H210 C167 H211 109.5 . . ?
C168 C167 H212 109.5 . . ?
H210 C167 H212 109.5 . . ?
H211 C167 H212 109.5 . . ?
N168 C168 C167 180.0 . . ?
C170 C169 H213 109.5 . . ?
C170 C169 H214 109.5 . . ?
H213 C169 H214 109.5 . . ?
C170 C169 H215 109.5 . . ?
H213 C169 H215 109.5 . . ?
H214 C169 H215 109.5 . . ?
N170 C170 C169 180.0 . . ?
C172 C171 H216 109.5 . . ?
C172 C171 H217 109.5 . . ?
H216 C171 H217 109.5 . . ?
C172 C171 H218 109.5 . . ?
H216 C171 H218 109.5 . . ?
H217 C171 H218 109.5 . . ?
N172 C172 C171 180.0 . . ?
C174 C173 H219 109.5 . . ?
C174 C173 H220 109.5 . . ?
H219 C173 H220 109.5 . . ?
C174 C173 H221 109.5 . . ?
H219 C173 H221 109.5 . . ?
H220 C173 H221 109.5 . . ?
N174 C174 C173 180(4) . . ?
C176 C175 H222 109.5 . . ?
C176 C175 H223 109.5 . . ?
H222 C175 H223 109.5 . . ?
C176 C175 H224 109.5 . . ?
H222 C175 H224 109.5 . . ?
H223 C175 H224 109.5 . . ?
N176 C176 C175 180.0 . . ?
C178 C177 H225 109.5 . . ?
C178 C177 H226 109.5 . . ?
H225 C177 H226 109.5 . . ?
C178 C177 H227 109.5 . . ?
H225 C177 H227 109.5 . . ?
H226 C177 H227 109.5 . . ?
N178 C178 C177 180.0 . . ?
C180 C179 H228 109.5 . . ?
C180 C179 H229 109.5 . . ?
H228 C179 H229 109.5 . . ?
C180 C179 H230 109.5 . . ?
H228 C179 H230 109.5 . . ?
H229 C179 H230 109.5 . . ?
N180 C180 C179 180.0 . . ?
C182 C181 H231 109.5 . . ?
C182 C181 H232 109.5 . . ?
H231 C181 H232 109.5 . . ?
C182 C181 H233 109.5 . . ?
H231 C181 H233 109.5 . . ?
H232 C181 H233 109.5 . . ?
N182 C182 C181 180.0 . . ?
C184 C183 H234 109.5 . . ?
C184 C183 H235 109.5 . . ?
H234 C183 H235 109.5 . . ?
C184 C183 H236 109.5 . . ?
H234 C183 H236 109.5 . . ?
H235 C183 H236 109.5 . . ?
N184 C184 C183 180.0 . . ?

loop_
_geom_bond_atom_site_label_1
_geom_bond_atom_site_label_2
_geom_bond_distance
_geom_bond_site_symmetry_2
_geom_bond_publ_flag
C1 N1 1.179(13) . ?
C1 Co1 1.900(18) . ?
C1 Cs1 3.68(2) . ?
C2 N2 1.178(13) . ?
C2 Co1 1.816(17) . ?
C2 Cs1 3.63(2) . ?
C3 N3 1.179(13) . ?
C3 Co1 1.724(18) . ?
C3 Cs1 3.64(3) . ?
C4 N4 1.183(13) . ?
C4 Co2 1.835(18) . ?
C4 Cs1 3.65(2) . ?
C5 N5 1.181(13) . ?
C5 Co2 1.843(17) . ?
C5 Cs1 3.83(2) . ?
C6 N6 1.163(13) . ?
C6 Co2 1.916(19) . ?
C6 Cs1 3.60(2) . ?
C7 N7 1.186(13) . ?
C7 Co3 1.854(16) . ?
C7 Cs1 3.609(18) . ?
C8 N8 1.166(13) . ?
C8 Co3 1.846(18) . ?
C8 Cs1 3.78(2) . ?
C9 N9 1.178(13) . ?
C9 Co3 1.897(19) . ?
C9 Cs1 3.54(3) . ?
C10 N10 1.177(13) . ?
C10 Co4 1.864(16) . ?
C10 Cs1 3.56(2) . ?
C11 N11 1.172(13) . ?
C11 Co4 1.822(19) . ?
C11 Cs1 3.66(2) . ?
C12 N12 1.176(13) . ?
C12 Co4 1.805(17) . ?
C12 Cs1 3.66(2) . ?
N1 Ru2 2.081(18) . ?
N1 Cs1 3.54(2) . ?
N2 Ru1 2.122(16) . ?
N2 Cs1 3.596(16) . ?
N3 Ru3 2.180(17) . ?
N3 Cs1 3.52(2) . ?
N4 Ru2 2.109(17) . ?
N4 Cs1 3.57(2) . ?
N5 Ru4 2.126(17) . ?
N6 Ru3 2.017(18) . ?
N6 Cs1 3.62(2) . ?
N7 Ru1 2.068(16) . ?
N7 Cs1 3.663(18) . ?
N8 Ru4 2.088(17) . ?
N9 Ru3 2.041(19) . ?
N9 Cs1 3.58(2) . ?
N10 Ru2 2.053(16) . ?
N10 Cs1 3.419(18) . ?
N11 Ru1 2.105(18) . ?
N11 Cs1 3.645(19) . ?
N12 Ru4 2.122(17) . ?
N12 Cs1 3.59(2) . ?
C13 C14 1.4200 . ?
C13 C17 1.4200 . ?
C13 Co1 2.067(16) . ?
C13 H1 0.9500 . ?
C14 C15 1.4200 . ?
C14 Co1 2.087(18) . ?
C14 H2 0.9500 . ?
C15 C16 1.4200 . ?
C15 Co1 2.087(17) . ?
C15 H3 0.9500 . ?
C16 C17 1.4200 . ?
C16 Co1 2.067(16) . ?
C16 H4 0.9500 . ?
C17 Co1 2.055(18) . ?
C17 H5 0.9500 . ?
C18 C19 1.4200 . ?
C18 C22 1.4200 . ?
C18 Co2 2.047(15) . ?
C18 H6 0.9500 . ?
C19 C20 1.4200 . ?
C19 Co2 2.089(18) . ?
C19 H7 0.9500 . ?
C20 C21 1.4200 . ?
C20 Co2 2.126(18) . ?
C20 H8 0.9500 . ?
C21 C22 1.4200 . ?
C21 Co2 2.108(18) . ?
C21 H9 0.9500 . ?
C22 Co2 2.060(18) . ?
C22 H10 0.9500 . ?
C23 C27 1.4200 . ?
C23 C24 1.4200 . ?
C23 Co3 2.124(16) . ?
C23 H11 0.9500 . ?
C24 C25 1.4200 . ?
C24 Co3 2.105(18) . ?
C24 H12 0.9500 . ?
C25 C26 1.4200 . ?
C25 Co3 2.084(19) . ?
C25 H13 0.9500 . ?
C26 C27 1.4200 . ?
C26 Co3 2.090(19) . ?
C26 H14 0.9500 . ?
C27 Co3 2.115(18) . ?
C27 H15 0.9500 . ?
C28 C29 1.4200 . ?
C28 C32 1.4200 . ?
C28 Co4 2.051(16) . ?
C28 H16 0.9500 . ?
C29 C30 1.4200 . ?
C29 Co4 2.050(19) . ?
C29 H17 0.9500 . ?
C30 C31 1.4200 . ?
C30 Co4 2.09(2) . ?
C30 H18 0.9500 . ?
C31 C32 1.4200 . ?
C31 Co4 2.107(19) . ?
C31 H19 0.9500 . ?
C32 Co4 2.09(2) . ?
C32 H20 0.9500 . ?
C33 C34 1.4200 . ?
C33 C37 1.4200 . ?
C33 C38 1.5095 . ?
C33 Ru1 2.162(18) . ?
C34 C35 1.4200 . ?
C34 C39 1.5095 . ?
C34 Ru1 2.16(2) . ?
C35 C36 1.4200 . ?
C35 C40 1.5095 . ?
C35 Ru1 2.21(2) . ?
C36 C37 1.4200 . ?
C36 C41 1.5095 . ?
C36 Ru1 2.24(2) . ?
C37 C42 1.5095 . ?
C37 Ru1 2.21(2) . ?
C38 H167 0.9800 . ?
C38 H168 0.9800 . ?
C38 H169 0.9800 . ?
C39 H170 0.9800 . ?
C39 H171 0.9800 . ?
C39 H172 0.9800 . ?
C40 H173 0.9800 . ?
C40 H174 0.9800 . ?
C40 H175 0.9800 . ?
C41 H176 0.9800 . ?
C41 H177 0.9800 . ?
C41 H178 0.9800 . ?
C42 H179 0.9800 . ?
C42 H180 0.9800 . ?
C42 H181 0.9800 . ?
C185 C186 1.4200 . ?
C185 C189 1.4200 . ?
C185 C190 1.5095 . ?
C185 Ru1 2.12(4) . ?
C186 C187 1.4200 . ?
C186 C191 1.5095 . ?
C186 Ru1 2.16(4) . ?
C187 C188 1.4200 . ?
C187 C192 1.5095 . ?
C187 Ru1 2.17(4) . ?
C188 C189 1.4200 . ?
C188 C193 1.5095 . ?
C188 Ru1 2.14(4) . ?
C189 C194 1.5095 . ?
C189 Ru1 2.11(4) . ?
C190 H182 0.9800 . ?
C190 H183 0.9800 . ?
C190 H184 0.9800 . ?
C191 H185 0.9800 . ?
C191 H186 0.9800 . ?
C191 H187 0.9800 . ?
C192 H188 0.9800 . ?
C192 H189 0.9800 . ?
C192 H190 0.9800 . ?
C193 H191 0.9800 . ?
C193 H192 0.9800 . ?
C193 H193 0.9800 . ?
C194 H194 0.9800 . ?
C194 H195 0.9800 . ?
C194 H196 0.9800 . ?
C43 C44 1.4200 . ?
C43 C47 1.4200 . ?
C43 C48 1.5095 . ?
C43 Ru2 2.122(13) . ?
C44 C45 1.4200 . ?
C44 C49 1.5095 . ?
C44 Ru2 2.107(13) . ?
C45 C46 1.4200 . ?
C45 C50 1.5095 . ?
C45 Ru2 2.146(13) . ?
C46 C47 1.4200 . ?
C46 C51 1.5095 . ?
C46 Ru2 2.183(14) . ?
C47 C52 1.5095 . ?
C47 Ru2 2.169(12) . ?
C48 H21 0.9800 . ?
C48 H22 0.9800 . ?
C48 H23 0.9800 . ?
C49 H24 0.9800 . ?
C49 H25 0.9800 . ?
C49 H26 0.9800 . ?
C50 H27 0.9800 . ?
C50 H28 0.9800 . ?
C50 H29 0.9800 . ?
C51 H30 0.9800 . ?
C51 H31 0.9800 . ?
C51 H32 0.9800 . ?
C52 H33 0.9800 . ?
C52 H34 0.9800 . ?
C52 H35 0.9800 . ?
C53 C54 1.4200 . ?
C53 C57 1.4200 . ?
C53 C58 1.5095 . ?
C53 Ru3 2.192(13) . ?
C54 C55 1.4200 . ?
C54 C59 1.5095 . ?
C54 Ru3 2.240(14) . ?
C55 C56 1.4200 . ?
C55 C60 1.5095 . ?
C55 Ru3 2.181(14) . ?
C56 C57 1.4200 . ?
C56 C61 1.5095 . ?
C56 Ru3 2.093(13) . ?
C57 C62 1.5095 . ?
C57 Ru3 2.100(14) . ?
C58 H36 0.9800 . ?
C58 H37 0.9800 . ?
C58 H38 0.9800 . ?
C59 H39 0.9800 . ?
C59 H40 0.9800 . ?
C59 H41 0.9800 . ?
C60 H42 0.9800 . ?
C60 H43 0.9800 . ?
C60 H44 0.9800 . ?
C61 H45 0.9800 . ?
C61 H46 0.9800 . ?
C61 H47 0.9800 . ?
C62 H48 0.9800 . ?
C62 H49 0.9800 . ?
C62 H50 0.9800 . ?
C63 C64 1.3900 . ?
C63 C68 1.3900 . ?
C63 C72 1.5065(13) . ?
C63 Ru5 2.179(3) . ?
C64 C65 1.3900 . ?
C64 Ru5 2.213(9) . ?
C64 H51 0.9500 . ?
C65 C66 1.3900 . ?
C65 Ru5 2.238(8) . ?
C65 H52 0.9500 . ?
C66 C67 1.3900 . ?
C66 C69 1.5126 . ?
C66 Ru5 2.229(3) . ?
C67 C68 1.3900 . ?
C67 Ru5 2.195(9) . ?
C67 H53 0.9500 . ?
C68 Ru5 2.170(9) . ?
C68 H54 0.9500 . ?
C69 C71 1.5210(15) . ?
C69 C70 1.5455(14) . ?
C69 H55 1.0000 . ?
C70 H56 0.9800 . ?
C70 H57 0.9800 . ?
C70 H58 0.9800 . ?
C71 H59 0.9800 . ?
C71 H60 0.9800 . ?
C71 H61 0.9800 . ?
C72 H62 0.9800 . ?
C72 H63 0.9800 . ?
C72 H64 0.9800 . ?
C73 C74 1.3900 . ?
C73 C78 1.3900 . ?
C73 C82 1.5065(13) . ?
C73 Ru6 2.211(3) . ?
C74 C75 1.3900 . ?
C74 Ru6 2.198(3) . ?
C74 H65 0.9500 . ?
C75 C76 1.3900 . ?
C75 Ru6 2.237(3) . ?
C75 H66 0.9500 . ?
C76 C77 1.3900 . ?
C76 C79 1.5127 . ?
C76 Ru6 2.288(4) . ?
C77 C78 1.3900 . ?
C77 Ru6 2.301(4) . ?
C77 H67 0.9500 . ?
C78 Ru6 2.264(3) . ?
C78 H68 0.9500 . ?
C79 C81 1.5209(15) . ?
C79 C80 1.5456(14) . ?
C79 H69 1.0000 . ?
C80 H70 0.9800 . ?
C80 H71 0.9800 . ?
C80 H72 0.9800 . ?
C81 H73 0.9800 . ?
C81 H74 0.9800 . ?
C81 H75 0.9800 . ?
C82 H76 0.9800 . ?
C82 H77 0.9800 . ?
C82 H78 0.9800 . ?
Co1 Cs1 4.359(5) . ?
Co3 Cs1 4.353(5) . ?
Co4 Cs1 4.340(5) . ?
Ru4 S1 2.231(9) . ?
Ru4 S2 2.263(8) . ?
Ru4 Ru6 2.823(4) . ?
Ru4 Ru5 2.831(4) . ?
Ru5 S1 2.234(8) . ?
Ru5 S2 2.268(9) . ?
Ru5 Ru6 2.731(4) . ?
Ru6 S1 2.257(9) . ?
Ru6 S2 2.283(10) . ?
C83 N83 1.179(13) . ?
C83 Co5 1.818(15) . ?
C83 Cs2 3.57(2) . ?
C84 N84 1.174(13) . ?
C84 Co5 1.819(17) . ?
C84 Cs2 3.63(3) . ?
C85 N85 1.189(13) . ?
C85 Co5 1.860(17) . ?
C85 Cs2 3.56(2) . ?
C86 N86 1.183(12) . ?
C86 Co6 1.845(16) . ?
C86 Cs2 3.86(2) . ?
C87 N87 1.187(13) . ?
C87 Co6 1.825(17) . ?
C87 Cs2 3.631(19) . ?
C88 N88 1.170(12) . ?
C88 Co6 1.892(14) . ?
C88 Cs2 3.69(2) . ?
C89 N89 1.181(13) . ?
C89 Co7 1.855(15) . ?
C89 Cs2 3.67(2) . ?
C90 N90 1.175(12) . ?
C90 Co7 1.905(16) . ?
C90 Cs2 3.694(18) . ?
C91 N91 1.161(13) . ?
C91 Co7 1.827(17) . ?
C91 Cs2 3.68(2) . ?
C92 N92 1.174(12) . ?
C92 Co8 1.875(16) . ?
C92 Cs2 3.707(19) . ?
C93 N93 1.170(13) . ?
C93 Co8 1.924(16) . ?
C93 Cs2 3.680(19) . ?
C94 N94 1.173(13) . ?
C94 Co8 1.872(15) . ?
C94 Cs2 3.70(2) . ?
N83 Ru8 2.158(15) . ?
N83 Cs2 3.645(18) . ?
N84 Ru9 2.160(15) . ?
N84 Cs2 3.553(18) . ?
N85 Ru7 2.090(16) . ?
N85 Cs2 3.531(18) . ?
N86 Ru10 2.074(15) . ?
N86 Cs2 3.723(18) . ?
N87 Ru8 2.092(16) . ?
N87 Cs2 3.547(16) . ?
N88 Ru7 2.074(14) . ?
N88 Cs2 3.591(17) . ?
N89 Ru10 2.075(15) . ?
N89 Cs2 3.636(18) . ?
N90 Ru9 2.037(15) . ?
N90 Cs2 3.580(16) . ?
N91 Ru7 2.128(16) . ?
N91 Cs2 3.613(18) . ?
N92 Ru10 2.046(15) . ?
N92 Cs2 3.549(18) . ?
N93 Ru8 2.036(15) . ?
N93 Cs2 3.627(16) . ?
N94 Ru9 2.092(15) . ?
N94 Cs2 3.568(18) . ?
C95 C99 1.4200 . ?
C95 C96 1.4200 . ?
C95 Co5 2.038(13) . ?
C95 H79 0.9500 . ?
C96 C97 1.4200 . ?
C96 Co5 2.060(16) . ?
C96 H80 0.9500 . ?
C97 C98 1.4200 . ?
C97 Co5 2.082(16) . ?
C97 H81 0.9500 . ?
C98 C99 1.4200 . ?
C98 Co5 2.074(16) . ?
C98 H82 0.9500 . ?
C99 Co5 2.047(16) . ?
C99 H83 0.9500 . ?
C100 C104 1.4200 . ?
C100 C101 1.4200 . ?
C100 Co6 2.12(3) . ?
C100 H197 0.9500 . ?
C101 C102 1.4200 . ?
C101 Co6 2.07(3) . ?
C101 H198 0.9500 . ?
C102 C103 1.4200 . ?
C102 Co6 2.02(3) . ?
C102 H199 0.9500 . ?
C103 C104 1.4200 . ?
C103 Co6 2.04(3) . ?
C103 H200 0.9500 . ?
C104 Co6 2.10(3) . ?
C104 H201 0.9500 . ?
C195 C196 1.4200 . ?
C195 C199 1.4200 . ?
C195 Co6 1.94(6) . ?
C195 H202 0.9500 . ?
C196 C197 1.4200 . ?
C196 Co6 2.07(6) . ?
C196 H203 0.9500 . ?
C197 C198 1.4200 . ?
C197 Co6 2.19(6) . ?
C197 H204 0.9500 . ?
C198 C199 1.4200 . ?
C198 Co6 2.16(6) . ?
C198 H205 0.9500 . ?
C199 Co6 2.00(6) . ?
C199 H206 0.9500 . ?
C105 C109 1.4200 . ?
C105 C106 1.4200 . ?
C105 Co7 2.097(14) . ?
C105 H84 0.9500 . ?
C106 C107 1.4200 . ?
C106 Co7 2.102(16) . ?
C106 H85 0.9500 . ?
C107 C108 1.4200 . ?
C107 Co7 2.090(17) . ?
C107 H86 0.9500 . ?
C108 C109 1.4200 . ?
C108 Co7 2.077(16) . ?
C108 H87 0.9500 . ?
C109 Co7 2.082(16) . ?
C109 H88 0.9500 . ?
C110 C111 1.4200 . ?
C110 C114 1.4200 . ?
C110 Co8 2.103(15) . ?
C110 H89 0.9500 . ?
C111 C112 1.4200 . ?
C111 Co8 2.095(17) . ?
C111 H90 0.9500 . ?
C112 C113 1.4200 . ?
C112 Co8 2.062(17) . ?
C112 H91 0.9500 . ?
C113 C114 1.4200 . ?
C113 Co8 2.049(18) . ?
C113 H92 0.9500 . ?
C114 Co8 2.074(17) . ?
C114 H93 0.9500 . ?
C115 C116 1.4200 . ?
C115 C119 1.4200 . ?
C115 C120 1.5095 . ?
C115 Ru7 2.155(10) . ?
C116 C117 1.4200 . ?
C116 C121 1.5095 . ?
C116 Ru7 2.196(11) . ?
C117 C118 1.4200 . ?
C117 C122 1.5095 . ?
C117 Ru7 2.201(12) . ?
C118 C119 1.4200 . ?
C118 C123 1.5095 . ?
C118 Ru7 2.163(12) . ?
C119 C124 1.5095 . ?
C119 Ru7 2.134(11) . ?
C120 H94 0.9800 . ?
C120 H95 0.9800 . ?
C120 H96 0.9800 . ?
C121 H97 0.9800 . ?
C121 H98 0.9800 . ?
C121 H99 0.9800 . ?
C122 H100 0.9800 . ?
C122 H101 0.9800 . ?
C122 H102 0.9800 . ?
C123 H103 0.9800 . ?
C123 H104 0.9800 . ?
C123 H105 0.9800 . ?
C124 H106 0.9800 . ?
C124 H107 0.9800 . ?
C124 H108 0.9800 . ?
C125 C126 1.4200 . ?
C125 C129 1.4200 . ?
C125 C130 1.5095 . ?
C125 Ru8 2.137(9) . ?
C126 C127 1.4200 . ?
C126 C131 1.5095 . ?
C126 Ru8 2.178(10) . ?
C127 C128 1.4200 . ?
C127 C132 1.5095 . ?
C127 Ru8 2.216(11) . ?
C128 C129 1.4200 . ?
C128 C133 1.5095 . ?
C128 Ru8 2.199(11) . ?
C129 C134 1.5095 . ?
C129 Ru8 2.151(10) . ?
C130 H109 0.9800 . ?
C130 H110 0.9800 . ?
C130 H111 0.9800 . ?
C131 H112 0.9800 . ?
C131 H113 0.9800 . ?
C131 H114 0.9800 . ?
C132 H115 0.9800 . ?
C132 H116 0.9800 . ?
C132 H117 0.9800 . ?
C133 H118 0.9800 . ?
C133 H119 0.9800 . ?
C133 H120 0.9800 . ?
C134 H121 0.9800 . ?
C134 H122 0.9800 . ?
C134 H123 0.9800 . ?
C135 C136 1.4200 . ?
C135 C139 1.4200 . ?
C135 C140 1.5095 . ?
C135 Ru9 2.124(9) . ?
C136 C137 1.4200 . ?
C136 C141 1.5095 . ?
C136 Ru9 2.128(10) . ?
C137 C138 1.4200 . ?
C137 C142 1.5095 . ?
C137 Ru9 2.160(11) . ?
C138 C139 1.4200 . ?
C138 C143 1.5095 . ?
C138 Ru9 2.175(10) . ?
C139 C144 1.5095 . ?
C139 Ru9 2.153(10) . ?
C140 H124 0.9800 . ?
C140 H125 0.9800 . ?
C140 H126 0.9800 . ?
C141 H127 0.9800 . ?
C141 H128 0.9800 . ?
C141 H129 0.9800 . ?
C142 H130 0.9800 . ?
C142 H131 0.9800 . ?
C142 H132 0.9800 . ?
C143 H133 0.9800 . ?
C143 H134 0.9800 . ?
C143 H135 0.9800 . ?
C144 H136 0.9800 . ?
C144 H137 0.9800 . ?
C144 H138 0.9800 . ?
C145 C146 1.3900 . ?
C145 C150 1.3900 . ?
C145 C154 1.5071(13) . ?
C145 Ru11 2.147(3) . ?
C146 C147 1.3900 . ?
C146 Ru11 2.141(3) . ?
C146 H139 0.9500 . ?
C147 C148 1.3900 . ?
C147 Ru11 2.195(3) . ?
C147 H140 0.9500 . ?
C148 C149 1.3900 . ?
C148 C151 1.5144 . ?
C148 Ru11 2.254(3) . ?
C149 C150 1.3900 . ?
C149 Ru11 2.260(3) . ?
C149 H141 0.9500 . ?
C150 Ru11 2.207(3) . ?
C150 H142 0.9500 . ?
C151 C153 1.5208(16) . ?
C151 C152 1.5456(13) . ?
C151 H143 1.0000 . ?
C152 H144 0.9800 . ?
C152 H145 0.9800 . ?
C152 H146 0.9800 . ?
C153 H147 0.9800 . ?
C153 H148 0.9800 . ?
C153 H149 0.9800 . ?
C154 H150 0.9800 . ?
C154 H151 0.9800 . ?
C154 H152 0.9800 . ?
C155 C156 1.3900 . ?
C155 C160 1.3900 . ?
C155 C164 1.5068(14) . ?
C155 Ru12 2.201(4) . ?
C156 C157 1.3900 . ?
C156 Ru12 2.255(6) . ?
C156 H153 0.9500 . ?
C157 C158 1.3900 . ?
C157 Ru12 2.268(5) . ?
C157 H154 0.9500 . ?
C158 C159 1.3900 . ?
C158 C161 1.5142 . ?
C158 Ru12 2.227(4) . ?
C159 C160 1.3900 . ?
C159 Ru12 2.172(8) . ?
C159 H155 0.9500 . ?
C160 Ru12 2.158(7) . ?
C160 H156 0.9500 . ?
C161 C163 1.5208(16) . ?
C161 C162 1.5455(15) . ?
C161 H157 1.0000 . ?
C162 H158 0.9800 . ?
C162 H159 0.9800 . ?
C162 H160 0.9800 . ?
C163 H161 0.9800 . ?
C163 H162 0.9800 . ?
C163 H163 0.9800 . ?
C164 H164 0.9800 . ?
C164 H165 0.9800 . ?
C164 H166 0.9800 . ?
Co5 Cs2 4.293(4) . ?
Co8 Cs2 4.391(4) . ?
Ru10 S4 2.216(8) . ?
Ru10 S3 2.245(8) . ?
Ru10 Ru11 2.748(4) . ?
Ru10 Ru12 2.816(4) . ?
Ru11 S3 2.241(8) . ?
Ru11 S4 2.241(8) . ?
Ru11 Ru12 2.761(4) . ?
Ru12 S3 2.244(7) . ?
Ru12 S4 2.251(9) . ?
P1 F4 1.5798 . ?
P1 F1 1.5799 . ?
P1 F2 1.5800 . ?
P1 F5 1.5801 . ?
P1 F6 1.5801 . ?
P1 F3 1.5801 . ?
P2 F8 1.5798 . ?
P2 F12 1.5798 . ?
P2 F11 1.5800 . ?
P2 F7 1.5800 . ?
P2 F10 1.5800 . ?
P2 F9 1.5801 . ?
P5 F30 1.5799 . ?
P5 F26 1.5799 . ?
P5 F28 1.5800 . ?
P5 F29 1.5800 . ?
P5 F27 1.5800 . ?
P5 F25 1.5802 . ?
P3 F13 1.5798 . ?
P3 F16 1.5799 . ?
P3 F18 1.5800 . ?
P3 F14 1.5801 . ?
P3 F17 1.5801 . ?
P3 F15 1.5802 . ?
P4 F21 1.5799 . ?
P4 F19 1.5799 . ?
P4 F20 1.5799 . ?
P4 F24 1.5800 . ?
P4 F23 1.5802 . ?
P4 F22 1.5802 . ?
P6 F34 1.5796 . ?
P6 F35 1.5799 . ?
P6 F32 1.5799 . ?
P6 F31 1.5800 . ?
P6 F36 1.5802 . ?
P6 F33 1.5804 . ?
C165 C166 1.4200 . ?
C165 H207 0.9802 . ?
C165 H208 0.9800 . ?
C165 H209 0.9799 . ?
C166 N166 1.1400 . ?
C167 C168 1.4200 . ?
C167 H210 0.9800 . ?
C167 H211 0.9801 . ?
C167 H212 0.9800 . ?
C168 N168 1.1397 . ?
C169 C170 1.4203 . ?
C169 H213 0.9800 . ?
C169 H214 0.9799 . ?
C169 H215 0.9801 . ?
C170 N170 1.1399 . ?
C171 C172 1.4201 . ?
C171 H216 0.9800 . ?
C171 H217 0.9799 . ?
C171 H218 0.9800 . ?
C172 N172 1.1398 . ?
C173 C174 1.4201 . ?
C173 H219 0.9800 . ?
C173 H220 0.9799 . ?
C173 H221 0.9800 . ?
C174 N174 1.1400 . ?
C175 C176 1.4200 . ?
C175 H222 0.9801 . ?
C175 H223 0.9801 . ?
C175 H224 0.9799 . ?
C176 N176 1.1400 . ?
C177 C178 1.4203 . ?
C177 H225 0.9800 . ?
C177 H226 0.9800 . ?
C177 H227 0.9799 . ?
C178 N178 1.1398 . ?
C179 C180 1.4201 . ?
C179 H228 0.9800 . ?
C179 H229 0.9800 . ?
C179 H230 0.9800 . ?
C180 N180 1.1399 . ?
C181 C182 1.4200 . ?
C181 H231 0.9800 . ?
C181 H232 0.9799 . ?
C181 H233 0.9801 . ?
C182 N182 1.1400 . ?
C183 C184 1.4200 . ?
C183 H234 0.9799 . ?
C183 H235 0.9800 . ?
C183 H236 0.9801 . ?
C184 N184 1.1400 . ?
